data_4516388
loop_
_publ_author_name
'Gabriel, Catherine'
'Vangelis, Angelos A.'
'Raptopoulou, Catherine P.'
'Terzis, Aris'
'Psycharis, Vassilis'
'Zervou, Maria'
'Bertmer, Marko'
'Salifoglou, Athanasios'

_publ_section_title
;
 Structural--Spectrochemical Correlations of Variable Dimensionality
 Crystalline Metal--Organic Framework Materials in Hydrothermal Reactivity
 Patterns of Binary--Ternary Systems of Pb(II) with (a)Cyclic
 (Poly)carboxylate and Aromatic Chelator Ligands
;
_journal_issue 11
_journal_name_full 'Crystal Growth &amp; Design'
_journal_page_first 5310
_journal_paper_doi 10.1021/acs.cgd.5b00861
_journal_volume 15
_journal_year 2015
_chemical_formula_sum 'C336 H380.6 N48 O130.3 Pb12'
_chemical_formula_weight 9662.57
_space_group_IT_number 7
_space_group_name_Hall 'P -2yac'
_space_group_name_H-M_alt 'P 1 n 1'
_symmetry_cell_setting monoclinic
_symmetry_space_group_name_H-M 'P 1 n 1'
_atom_sites_solution_hydrogens geom
_atom_sites_solution_primary direct
_atom_sites_solution_secondary difmap
_audit_creation_method SHELXL-97
_cell_angle_alpha 90.00
_cell_angle_beta 97.1650(10)
_cell_angle_gamma 90.00
_cell_formula_units_Z 2
_cell_length_a 24.6700(4)
_cell_length_b 43.4593(8)
_cell_length_c 17.0949(3)
_cell_measurement_reflns_used 192370
_cell_measurement_temperature 180(2)
_cell_measurement_theta_max 72.02
_cell_measurement_theta_min 6.59
_cell_volume 18185.0(5)
_computing_cell_refinement 'CrystalClear, Rigaku MSC, 2005'
_computing_data_collection 'CrystalClear, Rigaku MSC, 2005'
_computing_data_reduction 'CrystalClear, Rigaku MSC, 2005'
_computing_structure_refinement 'SHELXL-97 (Sheldrick, 1997)'
_computing_structure_solution 'SHELXS-97 (Sheldrick, 1990)'
_diffrn_ambient_temperature 180(2)
_diffrn_measured_fraction_theta_full 0.996
_diffrn_measured_fraction_theta_max 0.996
_diffrn_measurement_device_type 'Rigaku R-AXIS SPIDER IPDS'
_diffrn_measurement_method '\q scans'
_diffrn_radiation_monochromator graphite
_diffrn_radiation_source 'fine-focus sealed tube'
_diffrn_radiation_type CuK\a
_diffrn_radiation_wavelength 1.54187
_diffrn_reflns_av_R_equivalents 0.0490
_diffrn_reflns_av_sigmaI/netI 0.0558
_diffrn_reflns_limit_h_max 28
_diffrn_reflns_limit_h_min -28
_diffrn_reflns_limit_k_max 51
_diffrn_reflns_limit_k_min -47
_diffrn_reflns_limit_l_max 20
_diffrn_reflns_limit_l_min -19
_diffrn_reflns_number 201963
_diffrn_reflns_theta_full 65.00
_diffrn_reflns_theta_max 65.00
_diffrn_reflns_theta_min 6.59
_exptl_absorpt_coefficient_mu 11.394
_exptl_absorpt_correction_T_max 1.000
_exptl_absorpt_correction_T_min 0.354
_exptl_absorpt_correction_type empirical
_exptl_absorpt_process_details 'CrystalClear, Rigaku MSC, 2005'
_exptl_crystal_colour colorless
_exptl_crystal_density_diffrn 1.765
_exptl_crystal_density_method 'not measured'
_exptl_crystal_description parallelepiped
_exptl_crystal_F_000 9518
_exptl_crystal_size_max 0.42
_exptl_crystal_size_mid 0.28
_exptl_crystal_size_min 0.13
_refine_diff_density_max 5.516
_refine_diff_density_min -1.849
_refine_diff_density_rms 0.198
_refine_ls_abs_structure_details 'Flack H D (1983), Acta Cryst. A39, 876-881'
_refine_ls_abs_structure_Flack 0.474(4)
_refine_ls_extinction_method none
_refine_ls_goodness_of_fit_ref 1.029
_refine_ls_hydrogen_treatment mixed
_refine_ls_matrix_type fullcycle
_refine_ls_number_parameters 4741
_refine_ls_number_reflns 58192
_refine_ls_number_restraints 61
_refine_ls_restrained_S_all 1.031
_refine_ls_R_factor_all 0.0569
_refine_ls_R_factor_gt 0.0544
_refine_ls_shift/su_max 0.045
_refine_ls_shift/su_mean 0.007
_refine_ls_structure_factor_coef Fsqd
_refine_ls_weighting_details 'calc w=1/[\s^2^(Fo^2^)+(0.0955P)^2^+10.3326P] where P=(Fo^2^+2Fc^2^)/3'
_refine_ls_weighting_scheme calc
_refine_ls_wR_factor_gt 0.1352
_refine_ls_wR_factor_ref 0.1380
_reflns_number_gt 54590
_reflns_number_total 58192
_reflns_threshold_expression >2sigma(I)
_cod_data_source_file cg5b00861_si_004.cif
_cod_data_source_block shelxl
_cod_original_sg_symbol_H-M Pn
_cod_original_formula_sum 'C336 H380.60 N48 O130.30 Pb12'
_cod_database_code 4516388

loop_
_symmetry_equiv_pos_as_xyz
'x, y, z'
'x+1/2, -y, z+1/2'

loop_
_atom_site_label
_atom_site_type_symbol
_atom_site_fract_x
_atom_site_fract_y
_atom_site_fract_z
_atom_site_U_iso_or_equiv
_atom_site_adp_type
_atom_site_occupancy
_atom_site_symmetry_multiplicity
_atom_site_calc_flag
_atom_site_refinement_flags
Pb1 Pb 0.386488(14) -0.240435(8) -0.266032(19) 0.03304(8) Uani 1 1 d .
Pb2 Pb 0.340367(13) -0.148119(7) -0.320610(17) 0.02890(7) Uani 1 1 d .
Pb3 Pb 0.344168(14) -0.087633(8) 0.071896(18) 0.03323(8) Uani 1 1 d .
Pb4 Pb 0.388874(13) -0.182574(7) 0.133778(17) 0.02727(7) Uani 1 1 d .
N1 N 0.4440(3) -0.28861(18) -0.2169(4) 0.0453(19) Uani 1 1 d .
N2 N 0.3314(3) -0.28718(17) -0.2301(4) 0.0408(19) Uani 1 1 d .
C1 C 0.4994(4) -0.2892(3) -0.2068(6) 0.063(3) Uani 1 1 d .
H1 H 0.5192 -0.2705 -0.2090 0.075 Uiso 1 1 calc R
C2 C 0.5283(4) -0.3179(3) -0.1929(5) 0.059(3) Uani 1 1 d .
H2 H 0.5671 -0.3179 -0.1871 0.071 Uiso 1 1 calc R
C3 C 0.5015(4) -0.3445(3) -0.1880(6) 0.058(3) Uani 1 1 d .
H3 H 0.5210 -0.3633 -0.1802 0.070 Uiso 1 1 calc R
C4 C 0.4448(5) -0.3442(2) -0.1943(5) 0.056(3) Uani 1 1 d .
C5 C 0.4114(5) -0.3711(2) -0.1846(5) 0.056(3) Uani 1 1 d .
H5 H 0.4286 -0.3907 -0.1774 0.067 Uiso 1 1 calc R
C6 C 0.3592(4) -0.3694(2) -0.1854(5) 0.048(3) Uani 1 1 d .
H6 H 0.3394 -0.3875 -0.1754 0.057 Uiso 1 1 calc R
C7 C 0.3302(5) -0.3411(2) -0.2007(5) 0.054(3) Uani 1 1 d .
C8 C 0.2726(4) -0.3388(2) -0.2058(5) 0.047(2) Uani 1 1 d .
H8 H 0.2512 -0.3565 -0.1982 0.057 Uiso 1 1 calc R
C9 C 0.2473(5) -0.3101(3) -0.2222(6) 0.080(4) Uani 1 1 d .
H9 H 0.2087 -0.3079 -0.2259 0.096 Uiso 1 1 calc R
C10 C 0.2794(3) -0.2864(2) -0.2324(5) 0.044(2) Uani 1 1 d .
H10 H 0.2623 -0.2670 -0.2422 0.053 Uiso 1 1 calc R
C11 C 0.3581(3) -0.3140(2) -0.2142(4) 0.040(2) Uani 1 1 d .
C12 C 0.4166(4) -0.3145(2) -0.2092(6) 0.053(3) Uani 1 1 d .
N21 N 0.4119(3) -0.26533(15) -0.4029(4) 0.0331(16) Uani 1 1 d .
N22 N 0.3026(3) -0.24930(15) -0.3910(4) 0.0309(16) Uani 1 1 d .
C21 C 0.4617(4) -0.2717(2) -0.4083(5) 0.047(2) Uani 1 1 d .
H21 H 0.4883 -0.2679 -0.3642 0.057 Uiso 1 1 calc R
C22 C 0.4791(4) -0.28427(19) -0.4780(5) 0.040(2) Uani 1 1 d .
H22 H 0.5169 -0.2875 -0.4812 0.047 Uiso 1 1 calc R
C23 C 0.4411(4) -0.2917(2) -0.5402(6) 0.045(2) Uani 1 1 d .
H23 H 0.4515 -0.3013 -0.5861 0.054 Uiso 1 1 calc R
C24 C 0.3864(4) -0.28474(19) -0.5340(5) 0.038(2) Uani 1 1 d .
C25 C 0.3420(4) -0.2921(2) -0.5984(5) 0.045(2) Uani 1 1 d .
H25 H 0.3503 -0.3021 -0.6449 0.054 Uiso 1 1 calc R
C26 C 0.2918(4) -0.2850(2) -0.5910(5) 0.046(2) Uani 1 1 d .
H26 H 0.2644 -0.2897 -0.6333 0.055 Uiso 1 1 calc R
C27 C 0.2753(4) -0.27005(19) -0.5218(5) 0.036(2) Uani 1 1 d .
C28 C 0.2197(4) -0.26193(19) -0.5136(5) 0.045(2) Uani 1 1 d .
H28 H 0.1909 -0.2666 -0.5540 0.053 Uiso 1 1 calc R
C29 C 0.2094(4) -0.2475(2) -0.4469(5) 0.046(2) Uani 1 1 d .
H29 H 0.1732 -0.2417 -0.4395 0.055 Uiso 1 1 calc R
C30 C 0.2515(3) -0.24141(19) -0.3915(5) 0.034(2) Uani 1 1 d .
H30 H 0.2431 -0.2300 -0.3472 0.041 Uiso 1 1 calc R
C31 C 0.3152(3) -0.26391(17) -0.4572(4) 0.0268(18) Uani 1 1 d .
C32 C 0.3712(3) -0.27094(17) -0.4626(4) 0.0280(18) Uani 1 1 d .
N41 N 0.3794(3) -0.18308(15) -0.4315(4) 0.0354(17) Uani 1 1 d .
N42 N 0.2705(3) -0.16840(17) -0.4407(4) 0.0453(19) Uani 1 1 d .
C41 C 0.4334(5) -0.1891(2) -0.4253(7) 0.067(3) Uani 1 1 d .
H41 H 0.4568 -0.1843 -0.3785 0.081 Uiso 1 1 calc R
C42 C 0.4548(5) -0.2030(2) -0.4920(7) 0.070(4) Uani 1 1 d .
H42 H 0.4927 -0.2076 -0.4890 0.084 Uiso 1 1 calc R
C43 C 0.4217(6) -0.2095(2) -0.5577(6) 0.071(4) Uani 1 1 d .
H43 H 0.4362 -0.2189 -0.6008 0.085 Uiso 1 1 calc R
C44 C 0.3650(6) -0.2025(2) -0.5640(5) 0.058(4) Uani 1 1 d .
C45 C 0.3281(6) -0.2086(3) -0.6333(7) 0.069(4) Uani 1 1 d .
H45 H 0.3420 -0.2169 -0.6782 0.083 Uiso 1 1 calc R
C46 C 0.2800(8) -0.2035(3) -0.6368(7) 0.106(7) Uani 1 1 d .
H46 H 0.2578 -0.2097 -0.6836 0.127 Uiso 1 1 calc R
C47 C 0.2520(5) -0.1886(2) -0.5756(5) 0.059(3) Uani 1 1 d .
C48 C 0.1988(6) -0.1817(3) -0.5740(6) 0.065(4) Uani 1 1 d .
H48 H 0.1735 -0.1872 -0.6183 0.078 Uiso 1 1 calc R
C49 C 0.1798(5) -0.1678(3) -0.5142(8) 0.087(4) Uani 1 1 d .
H49 H 0.1427 -0.1616 -0.5187 0.104 Uiso 1 1 calc R
C50 C 0.2152(5) -0.1621(2) -0.4427(6) 0.060(3) Uani 1 1 d .
H50 H 0.2011 -0.1541 -0.3976 0.072 Uiso 1 1 calc R
C51 C 0.2883(4) -0.1827(2) -0.5024(5) 0.043(2) Uani 1 1 d .
C52 C 0.3446(5) -0.18946(19) -0.4983(5) 0.052(3) Uani 1 1 d .
N61 N 0.4189(3) -0.10413(17) -0.3494(4) 0.0405(18) Uani 1 1 d .
N62 N 0.3096(4) -0.0895(2) -0.3736(6) 0.078(3) Uani 1 1 d .
C61 C 0.4725(5) -0.1102(2) -0.3370(5) 0.057(3) Uani 1 1 d .
H61 H 0.4847 -0.1308 -0.3282 0.068 Uiso 1 1 calc R
C62 C 0.5104(4) -0.0864(3) -0.3370(5) 0.078(4) Uani 1 1 d .
H62 H 0.5479 -0.0917 -0.3264 0.093 Uiso 1 1 calc R
C63 C 0.4985(6) -0.0581(3) -0.3500(6) 0.080(4) Uani 1 1 d .
H63 H 0.5263 -0.0430 -0.3511 0.097 Uiso 1 1 calc R
C64 C 0.4411(5) -0.0497(2) -0.3631(5) 0.056(3) Uani 1 1 d .
C65 C 0.4230(6) -0.0183(3) -0.3769(6) 0.073(4) Uani 1 1 d .
H65 H 0.4480 -0.0017 -0.3766 0.087 Uiso 1 1 calc R
C66 C 0.3622(9) -0.0136(3) -0.3917(8) 0.110(6) Uani 1 1 d .
H66 H 0.3484 0.0065 -0.4037 0.132 Uiso 1 1 calc R
C67 C 0.3278(7) -0.0362(3) -0.3884(6) 0.070(4) Uani 1 1 d .
C68 C 0.2675(8) -0.0315(4) -0.4019(8) 0.123(8) Uani 1 1 d .
H68 H 0.2534 -0.0114 -0.4117 0.148 Uiso 1 1 calc R
C69 C 0.2342(6) -0.0544(3) -0.4006(7) 0.079(4) Uani 1 1 d .
H69 H 0.1956 -0.0519 -0.4092 0.094 Uiso 1 1 calc R
C70 C 0.2568(6) -0.0809(3) -0.3867(8) 0.085(4) Uani 1 1 d .
H70 H 0.2316 -0.0974 -0.3854 0.102 Uiso 1 1 calc R
C71 C 0.3462(5) -0.0672(2) -0.3749(6) 0.059(3) Uani 1 1 d .
C72 C 0.4045(5) -0.0737(2) -0.3613(5) 0.056(3) Uani 1 1 d .
N81 N 0.3961(3) -0.03889(18) 0.0438(4) 0.046(2) Uani 1 1 d .
N82 N 0.2859(3) -0.03962(17) 0.0203(4) 0.0415(18) Uani 1 1 d .
C81 C 0.4509(4) -0.0386(3) 0.0488(5) 0.059(3) Uani 1 1 d .
H81 H 0.4702 -0.0571 0.0626 0.070 Uiso 1 1 calc R
C82 C 0.4794(5) -0.0133(3) 0.0349(5) 0.059(3) Uani 1 1 d .
H82 H 0.5178 -0.0145 0.0336 0.071 Uiso 1 1 calc R
C83 C 0.4526(5) 0.0148(3) 0.0226(6) 0.066(3) Uani 1 1 d .
H83 H 0.4726 0.0334 0.0219 0.079 Uiso 1 1 calc R
C84 C 0.3979(5) 0.0148(2) 0.0117(5) 0.050(3) Uani 1 1 d .
C85 C 0.3666(6) 0.0431(3) -0.0080(6) 0.075(4) Uani 1 1 d .
H85 H 0.3848 0.0623 -0.0105 0.089 Uiso 1 1 calc R
C86 C 0.3116(5) 0.0413(3) -0.0227(5) 0.062(3) Uani 1 1 d .
H86 H 0.2922 0.0593 -0.0413 0.074 Uiso 1 1 calc R
C87 C 0.2818(5) 0.0154(2) -0.0126(5) 0.046(3) Uani 1 1 d .
C88 C 0.2253(5) 0.0129(2) -0.0218(5) 0.055(3) Uani 1 1 d .
H88 H 0.2041 0.0307 -0.0363 0.066 Uiso 1 1 calc R
C89 C 0.1991(4) -0.0142(3) -0.0108(5) 0.061(3) Uani 1 1 d .
H89 H 0.1604 -0.0153 -0.0174 0.073 Uiso 1 1 calc R
C90 C 0.2312(4) -0.0405(2) 0.0108(5) 0.049(2) Uani 1 1 d .
H90 H 0.2134 -0.0594 0.0188 0.059 Uiso 1 1 calc R
C91 C 0.3100(4) -0.01365(19) 0.0115(4) 0.033(2) Uani 1 1 d U
C92 C 0.3687(4) -0.0128(2) 0.0207(5) 0.043(2) Uani 1 1 d .
N101 N 0.4233(3) -0.08058(16) 0.2012(4) 0.0404(19) Uani 1 1 d .
N102 N 0.3169(2) -0.06457(13) 0.2036(4) 0.0244(14) Uani 1 1 d .
C101 C 0.4750(3) -0.08974(18) 0.1981(5) 0.0300(19) Uani 1 1 d .
H101 H 0.4835 -0.0997 0.1518 0.036 Uiso 1 1 calc R
C102 C 0.5171(4) -0.08520(18) 0.2605(5) 0.036(2) Uani 1 1 d .
H102 H 0.5532 -0.0923 0.2573 0.044 Uiso 1 1 calc R
C103 C 0.5039(4) -0.06977(19) 0.3274(5) 0.038(2) Uani 1 1 d .
H103 H 0.5312 -0.0652 0.3700 0.046 Uiso 1 1 calc R
C104 C 0.4507(3) -0.06147(18) 0.3300(5) 0.0332(19) Uani 1 1 d .
C105 C 0.4329(4) -0.04781(19) 0.4001(4) 0.039(2) Uani 1 1 d .
H105 H 0.4592 -0.0440 0.4446 0.046 Uiso 1 1 calc R
C106 C 0.3813(4) -0.0406(2) 0.4036(5) 0.046(2) Uani 1 1 d .
H106 H 0.3714 -0.0310 0.4496 0.055 Uiso 1 1 calc R
C107 C 0.3402(4) -0.04709(19) 0.3393(5) 0.037(2) Uani 1 1 d .
C108 C 0.2845(4) -0.0408(2) 0.3425(5) 0.046(2) Uani 1 1 d .
H108 H 0.2727 -0.0327 0.3892 0.055 Uiso 1 1 calc R
C109 C 0.2471(4) -0.04655(19) 0.2762(5) 0.043(2) Uani 1 1 d .
H109 H 0.2096 -0.0417 0.2769 0.052 Uiso 1 1 calc R
C110 C 0.2637(4) -0.05887(18) 0.2118(5) 0.039(2) Uani 1 1 d .
H110 H 0.2367 -0.0640 0.1692 0.047 Uiso 1 1 calc R
C111 C 0.3537(3) -0.05941(18) 0.2703(4) 0.0294(18) Uani 1 1 d .
C112 C 0.4116(3) -0.06759(17) 0.2647(4) 0.0275(18) Uani 1 1 d .
N121 N 0.4623(3) -0.16210(16) 0.2520(4) 0.0390(18) Uani 1 1 d .
N122 N 0.3512(3) -0.14724(16) 0.2441(4) 0.0368(17) Uani 1 1 d .
C121 C 0.5109(4) -0.1695(2) 0.2584(5) 0.048(2) Uani 1 1 d .
H121 H 0.5223 -0.1806 0.2154 0.058 Uiso 1 1 calc R
C122 C 0.5505(4) -0.1636(2) 0.3203(6) 0.054(3) Uani 1 1 d .
H122 H 0.5882 -0.1667 0.3163 0.065 Uiso 1 1 calc R
C123 C 0.5324(5) -0.1525(3) 0.3901(6) 0.072(4) Uani 1 1 d .
H123 H 0.5563 -0.1522 0.4381 0.086 Uiso 1 1 calc R
C124 C 0.4792(4) -0.1422(2) 0.3874(5) 0.040(2) Uani 1 1 d .
C125 C 0.4559(4) -0.1289(2) 0.4503(5) 0.051(3) Uani 1 1 d .
H125 H 0.4786 -0.1252 0.4984 0.061 Uiso 1 1 calc R
C126 C 0.4023(5) -0.1213(2) 0.4451(5) 0.054(3) Uani 1 1 d .
H126 H 0.3897 -0.1114 0.4890 0.065 Uiso 1 1 calc R
C127 C 0.3651(4) -0.1270(2) 0.3792(6) 0.049(3) Uani 1 1 d .
C128 C 0.3113(4) -0.1213(2) 0.3725(6) 0.050(3) Uani 1 1 d .
H128 H 0.2968 -0.1131 0.4170 0.060 Uiso 1 1 calc R
C129 C 0.2756(4) -0.1267(2) 0.3047(6) 0.054(3) Uani 1 1 d .
H129 H 0.2379 -0.1216 0.3018 0.065 Uiso 1 1 calc R
C130 C 0.2979(4) -0.14020(19) 0.2390(5) 0.038(2) Uani 1 1 d .
H130 H 0.2746 -0.1442 0.1915 0.046 Uiso 1 1 calc R
C131 C 0.3850(4) -0.14084(18) 0.3119(5) 0.033(2) Uani 1 1 d .
C132 C 0.4419(4) -0.14809(19) 0.3160(5) 0.038(2) Uani 1 1 d .
N141 N 0.4192(3) -0.24208(19) 0.1773(5) 0.056(2) Uani 1 1 d .
N142 N 0.3108(3) -0.22736(16) 0.1608(4) 0.0366(17) Uani 1 1 d .
C141 C 0.4735(5) -0.2488(3) 0.1827(8) 0.083(4) Uani 1 1 d .
H141 H 0.4989 -0.2330 0.1755 0.100 Uiso 1 1 calc R
C142 C 0.4930(5) -0.2799(3) 0.1994(8) 0.097(5) Uani 1 1 d .
H142 H 0.5309 -0.2845 0.2075 0.116 Uiso 1 1 calc R
C143 C 0.4541(6) -0.3025(3) 0.2030(6) 0.069(4) Uani 1 1 d .
H143 H 0.4654 -0.3231 0.2135 0.082 Uiso 1 1 calc R
C144 C 0.4021(5) -0.2960(2) 0.1922(6) 0.055(3) Uani 1 1 d .
C145 C 0.3576(5) -0.3195(2) 0.1967(5) 0.052(3) Uani 1 1 d .
H145 H 0.3673 -0.3405 0.2048 0.063 Uiso 1 1 calc R
C146 C 0.3094(5) -0.3123(2) 0.1901(5) 0.065(4) Uani 1 1 d .
H146 H 0.2835 -0.3284 0.1915 0.078 Uiso 1 1 calc R
C147 C 0.2872(4) -0.2797(2) 0.1798(5) 0.043(2) Uani 1 1 d .
C148 C 0.2332(5) -0.2730(3) 0.1707(5) 0.060(3) Uani 1 1 d .
H148 H 0.2065 -0.2886 0.1732 0.072 Uiso 1 1 calc R
C149 C 0.2187(4) -0.2434(3) 0.1578(5) 0.055(3) Uani 1 1 d .
H149 H 0.1811 -0.2378 0.1530 0.066 Uiso 1 1 calc R
C150 C 0.2559(4) -0.2219(2) 0.1518(5) 0.044(2) Uani 1 1 d .
H150 H 0.2437 -0.2014 0.1406 0.053 Uiso 1 1 calc R
C151 C 0.3244(4) -0.25745(19) 0.1740(4) 0.034(2) Uani 1 1 d .
C152 C 0.3811(4) -0.2642(2) 0.1804(5) 0.044(2) Uani 1 1 d .
O161 O 0.4286(2) -0.16643(12) -0.2419(3) 0.0372(14) Uani 1 1 d .
O162 O 0.3843(3) -0.13361(15) -0.1757(3) 0.0531(18) Uani 1 1 d .
O163 O 0.4744(2) -0.17074(13) 0.0509(3) 0.0397(14) Uani 1 1 d .
O164 O 0.4176(2) -0.13316(12) 0.0628(3) 0.0368(14) Uani 1 1 d .
O165 O 0.5816(3) -0.17573(14) -0.1388(3) 0.0495(17) Uani 1 1 d .
O166 O 0.5906(3) -0.13812(17) -0.2219(4) 0.083(3) Uani 1 1 d .
O167 O 0.5591(3) -0.09090(13) 0.0610(3) 0.0423(15) Uani 1 1 d .
O168 O 0.5638(3) -0.07184(14) -0.0564(3) 0.0564(19) Uani 1 1 d .
C161 C 0.4250(3) -0.1494(2) -0.1788(5) 0.035(2) Uani 1 1 d .
C162 C 0.4723(3) -0.14990(19) -0.1169(4) 0.0276(18) Uani 1 1 d .
H162 H 0.4817 -0.1717 -0.1016 0.033 Uiso 1 1 calc R
C163 C 0.4732(3) -0.12962(19) -0.0410(4) 0.0316(19) Uani 1 1 d .
H163 H 0.4524 -0.1101 -0.0531 0.038 Uiso 1 1 calc R
C164 C 0.4542(3) -0.1458(2) 0.0295(4) 0.0307(19) Uani 1 1 d .
C165 C 0.5550(3) -0.09319(18) -0.0126(5) 0.0293(18) Uani 1 1 d .
C166 C 0.5339(3) -0.12445(18) -0.0436(4) 0.0297(18) Uani 1 1 d .
H166 H 0.5553 -0.1412 -0.0140 0.036 Uiso 1 1 calc R
C167 C 0.5260(3) -0.13204(19) -0.1330(4) 0.0306(18) Uani 1 1 d .
H167 H 0.5161 -0.1130 -0.1645 0.037 Uiso 1 1 calc R
C168 C 0.5682(4) -0.1504(2) -0.1699(5) 0.046(2) Uani 1 1 d .
O171 O 0.3106(2) -0.19796(12) -0.2530(3) 0.0348(13) Uani 1 1 d .
O172 O 0.2551(2) -0.15937(12) -0.2410(3) 0.0380(14) Uani 1 1 d .
O173 O 0.3456(2) -0.19745(14) -0.0139(3) 0.0459(16) Uani 1 1 d .
O174 O 0.3008(2) -0.16424(13) 0.0547(3) 0.0412(15) Uani 1 1 d .
O175 O 0.1501(3) -0.18454(17) 0.0488(4) 0.074(2) Uani 1 1 d .
O176 O 0.1463(3) -0.15238(15) -0.0515(3) 0.0527(17) Uani 1 1 d .
O177 O 0.1541(3) -0.25428(14) -0.1229(3) 0.0515(17) Uani 1 1 d .
O178 O 0.1689(2) -0.23925(12) -0.2445(3) 0.0406(14) Uani 1 1 d .
C171 C 0.2746(3) -0.1849(2) -0.2165(4) 0.0294(19) Uani 1 1 d .
C172 C 0.2562(3) -0.19991(17) -0.1441(4) 0.0282(18) Uani 1 1 d .
H172 H 0.2763 -0.2197 -0.1325 0.034 Uiso 1 1 calc R
C173 C 0.2572(3) -0.1808(2) -0.0680(4) 0.035(2) Uani 1 1 d .
H173 H 0.2485 -0.1590 -0.0833 0.042 Uiso 1 1 calc R
C174 C 0.3057(3) -0.1807(2) -0.0084(4) 0.036(2) Uani 1 1 d .
C175 C 0.1633(4) -0.1769(2) -0.0154(4) 0.037(2) Uani 1 1 d .
C176 C 0.2038(3) -0.19665(18) -0.0515(4) 0.0282(18) Uani 1 1 d .
H176 H 0.2121 -0.2157 -0.0193 0.034 Uiso 1 1 calc R
C177 C 0.1939(3) -0.20476(17) -0.1399(4) 0.0268(17) Uani 1 1 d .
H177 H 0.1728 -0.1878 -0.1692 0.032 Uiso 1 1 calc R
C178 C 0.1710(3) -0.2348(2) -0.1690(5) 0.036(2) Uani 1 1 d .
O1W O 0.3989(3) -0.23420(15) -0.1116(3) 0.0569(18) Uani 1 1 d .
O2W O 0.4930(3) -0.21771(15) -0.2555(4) 0.0694(19) Uani 1 1 d .
O3W O 0.2403(3) -0.11172(13) 0.0664(4) 0.0536(17) Uani 1 1 d .
O4W O 0.3335(3) -0.09243(16) -0.0827(3) 0.0573(18) Uani 1 1 d .
Pb5 Pb 0.395483(14) 0.097924(8) -0.269064(19) 0.03870(8) Uani 1 1 d .
Pb6 Pb 0.339045(13) 0.185740(7) -0.329294(17) 0.02878(7) Uani 1 1 d .
Pb7 Pb 0.331336(14) 0.241657(8) 0.072644(19) 0.03551(8) Uani 1 1 d .
Pb8 Pb 0.388382(13) 0.150818(7) 0.140312(17) 0.02822(7) Uani 1 1 d .
N201 N 0.4614(4) 0.0559(2) -0.2082(4) 0.055(2) Uani 1 1 d .
N202 N 0.3504(3) 0.05102(19) -0.2288(4) 0.044(2) Uani 1 1 d .
C201 C 0.5171(4) 0.0582(3) -0.1936(5) 0.070(4) Uani 1 1 d .
H201 H 0.5326 0.0780 -0.1988 0.084 Uiso 1 1 calc R
C202 C 0.5524(5) 0.0345(4) -0.1722(6) 0.091(5) Uani 1 1 d .
H202 H 0.5909 0.0375 -0.1659 0.109 Uiso 1 1 calc R
C203 C 0.5296(5) 0.0059(4) -0.1601(7) 0.091(5) Uani 1 1 d .
H203 H 0.5522 -0.0110 -0.1418 0.109 Uiso 1 1 calc R
C204 C 0.4733(5) 0.0022(3) -0.1751(6) 0.071(4) Uani 1 1 d .
C205 C 0.4489(6) -0.0268(3) -0.1596(7) 0.081(4) Uani 1 1 d .
H205 H 0.4711 -0.0442 -0.1440 0.097 Uiso 1 1 calc R
C206 C 0.3905(7) -0.0292(3) -0.1680(6) 0.081(5) Uani 1 1 d .
H206 H 0.3733 -0.0482 -0.1594 0.097 Uiso 1 1 calc R
C207 C 0.3588(5) -0.0025(3) -0.1893(5) 0.059(3) Uani 1 1 d .
C208 C 0.2999(7) -0.0046(3) -0.1993(7) 0.079(5) Uani 1 1 d .
H208 H 0.2820 -0.0235 -0.1907 0.095 Uiso 1 1 calc R
C209 C 0.2708(5) 0.0214(3) -0.2215(7) 0.077(4) Uani 1 1 d .
H209 H 0.2320 0.0209 -0.2285 0.092 Uiso 1 1 calc R
C210 C 0.2971(4) 0.0478(2) -0.2335(4) 0.042(2) Uani 1 1 d .
H210 H 0.2754 0.0655 -0.2464 0.050 Uiso 1 1 calc R
C211 C 0.3807(5) 0.0256(2) -0.2077(5) 0.049(3) Uani 1 1 d .
C212 C 0.4410(4) 0.0297(3) -0.1965(5) 0.045(2) Uani 1 1 d .
N221 N 0.4254(3) 0.06865(15) -0.3987(4) 0.0293(15) Uani 1 1 d .
N222 N 0.3162(3) 0.08491(16) -0.3917(4) 0.0385(18) Uani 1 1 d .
C221 C 0.4752(4) 0.0629(2) -0.3997(6) 0.049(3) Uani 1 1 d .
H221 H 0.5008 0.0683 -0.3556 0.059 Uiso 1 1 calc R
C222 C 0.4940(4) 0.0483(2) -0.4677(5) 0.042(2) Uani 1 1 d .
H222 H 0.5318 0.0452 -0.4701 0.050 Uiso 1 1 calc R
C223 C 0.4563(4) 0.0391(2) -0.5275(6) 0.050(3) Uani 1 1 d .
H223 H 0.4675 0.0283 -0.5709 0.060 Uiso 1 1 calc R
C224 C 0.4014(4) 0.0456(2) -0.5255(5) 0.043(2) Uani 1 1 d .
C225 C 0.3605(5) 0.0358(2) -0.5867(5) 0.056(3) Uani 1 1 d .
H225 H 0.3703 0.0245 -0.6303 0.067 Uiso 1 1 calc R
C226 C 0.3085(4) 0.0427(2) -0.5823(6) 0.054(3) Uani 1 1 d .
H226 H 0.2818 0.0367 -0.6244 0.064 Uiso 1 1 calc R
C227 C 0.2910(4) 0.0587(2) -0.5173(5) 0.041(2) Uani 1 1 d .
C228 C 0.2354(4) 0.0669(2) -0.5119(5) 0.048(2) Uani 1 1 d .
H228 H 0.2069 0.0602 -0.5507 0.058 Uiso 1 1 calc R
C229 C 0.2244(4) 0.0842(2) -0.4515(6) 0.048(2) Uani 1 1 d .
H229 H 0.1884 0.0916 -0.4488 0.057 Uiso 1 1 calc R
C230 C 0.2657(4) 0.0911(2) -0.3935(5) 0.045(2) Uani 1 1 d .
H230 H 0.2555 0.1019 -0.3492 0.054 Uiso 1 1 calc R
C231 C 0.3298(4) 0.06776(18) -0.4541(4) 0.034(2) Uani 1 1 d .
C232 C 0.3870(4) 0.06121(18) -0.4591(4) 0.034(2) Uani 1 1 d .
N241 N 0.3972(3) 0.15244(18) -0.4292(4) 0.049(2) Uani 1 1 d .
N242 N 0.2864(4) 0.1602(2) -0.4629(5) 0.063(3) Uani 1 1 d .
C241 C 0.4536(5) 0.1509(2) -0.4129(6) 0.062(3) Uani 1 1 d .
H241 H 0.4704 0.1601 -0.3655 0.074 Uiso 1 1 calc R
C242 C 0.4867(6) 0.1369(3) -0.4615(9) 0.091(5) Uani 1 1 d .
H242 H 0.5251 0.1359 -0.4469 0.109 Uiso 1 1 calc R
C243 C 0.4641(7) 0.1248(3) -0.5291(10) 0.089(5) Uani 1 1 d .
H243 H 0.4866 0.1152 -0.5631 0.107 Uiso 1 1 calc R
C244 C 0.4033(9) 0.1261(3) -0.5526(7) 0.104(7) Uani 1 1 d .
C245 C 0.3755(11) 0.1170(4) -0.6271(11) 0.138(11) Uani 1 1 d .
H245 H 0.3955 0.1099 -0.6676 0.166 Uiso 1 1 calc R
C246 C 0.3246(9) 0.1183(4) -0.6382(8) 0.102(7) Uani 1 1 d .
H246 H 0.3068 0.1084 -0.6839 0.122 Uiso 1 1 calc R
C247 C 0.2929(8) 0.1326(3) -0.5911(8) 0.092(5) Uani 1 1 d .
C248 C 0.2048(6) 0.1523(3) -0.5592(8) 0.085(4) Uani 1 1 d .
H248 H 0.1664 0.1539 -0.5732 0.101 Uiso 1 1 calc R
C249 C 0.2379(8) 0.1388(3) -0.6020(9) 0.098(5) Uani 1 1 d U
H249 H 0.2202 0.1317 -0.6513 0.117 Uiso 1 1 calc R
C250 C 0.2353(5) 0.1649(3) -0.4854(8) 0.086(4) Uani 1 1 d .
H250 H 0.2157 0.1772 -0.4527 0.104 Uiso 1 1 calc R
C251 C 0.3158(6) 0.1454(2) -0.5135(7) 0.065(3) Uani 1 1 d .
C252 C 0.3733(6) 0.1417(2) -0.4992(6) 0.062(3) Uani 1 1 d .
N261 N 0.3988(3) 0.23774(18) -0.3454(4) 0.0439(19) Uani 1 1 d .
N262 N 0.2866(4) 0.23896(19) -0.3686(6) 0.071(3) Uani 1 1 d .
C261 C 0.4515(4) 0.2375(3) -0.3319(5) 0.056(3) Uani 1 1 d .
H261 H 0.4687 0.2185 -0.3171 0.067 Uiso 1 1 calc R
C262 C 0.4861(5) 0.2638(3) -0.3374(6) 0.059(3) Uani 1 1 d .
H262 H 0.5248 0.2627 -0.3259 0.071 Uiso 1 1 calc R
C263 C 0.4588(6) 0.2909(3) -0.3609(7) 0.079(5) Uani 1 1 d .
H263 H 0.4790 0.3093 -0.3657 0.094 Uiso 1 1 calc R
C264 C 0.4048(6) 0.2914(3) -0.3765(6) 0.069(4) Uani 1 1 d .
C265 C 0.3743(7) 0.3201(3) -0.3977(6) 0.077(4) Uani 1 1 d .
H265 H 0.3938 0.3388 -0.4014 0.093 Uiso 1 1 calc R
C266 C 0.3197(8) 0.3204(3) -0.4118(6) 0.087(5) Uani 1 1 d .
H266 H 0.3011 0.3390 -0.4263 0.104 Uiso 1 1 calc R
C267 C 0.2896(5) 0.2931(3) -0.4053(6) 0.064(3) Uani 1 1 d .
C268 C 0.2303(6) 0.2928(3) -0.4191(7) 0.085(4) Uani 1 1 d .
H268 H 0.2103 0.3109 -0.4347 0.102 Uiso 1 1 calc R
C269 C 0.2044(5) 0.2660(3) -0.4092(7) 0.085(4) Uani 1 1 d .
H269 H 0.1659 0.2652 -0.4225 0.102 Uiso 1 1 calc R
C270 C 0.2317(5) 0.2396(3) -0.3803(8) 0.085(4) Uani 1 1 d .
H270 H 0.2115 0.2219 -0.3688 0.102 Uiso 1 1 calc R
C271 C 0.3147(5) 0.2645(3) -0.3848(6) 0.066(3) Uani 1 1 d .
C272 C 0.3744(4) 0.2648(2) -0.3644(4) 0.039(2) Uani 1 1 d .
N281 N 0.3794(3) 0.29053(19) 0.0390(4) 0.044(2) Uani 1 1 d .
N282 N 0.2675(3) 0.2861(2) 0.0119(4) 0.054(2) Uani 1 1 d .
C281 C 0.4337(4) 0.2931(3) 0.0453(5) 0.058(3) Uani 1 1 d .
H281 H 0.4546 0.2753 0.0605 0.070 Uiso 1 1 calc R
C282 C 0.4605(4) 0.3182(3) 0.0322(5) 0.063(3) Uani 1 1 d .
H282 H 0.4992 0.3179 0.0346 0.076 Uiso 1 1 calc R
C283 C 0.4312(6) 0.3455(3) 0.0144(6) 0.072(4) Uani 1 1 d .
H283 H 0.4496 0.3645 0.0102 0.087 Uiso 1 1 calc R
C284 C 0.3758(5) 0.3442(2) 0.0035(5) 0.051(3) Uani 1 1 d .
C285 C 0.3397(7) 0.3700(4) -0.0218(8) 0.097(6) Uani 1 1 d .
H285 H 0.3561 0.3895 -0.0271 0.116 Uiso 1 1 calc R
C286 C 0.2908(7) 0.3683(3) -0.0363(5) 0.075(4) Uani 1 1 d .
H286 H 0.2716 0.3863 -0.0548 0.089 Uiso 1 1 calc R
C287 C 0.2596(5) 0.3411(3) -0.0278(5) 0.053(3) Uani 1 1 d U
C288 C 0.2030(5) 0.3369(3) -0.0396(6) 0.074(4) Uani 1 1 d .
H288 H 0.1803 0.3542 -0.0533 0.088 Uiso 1 1 calc R
C289 C 0.1786(4) 0.3086(3) -0.0320(6) 0.076(4) Uani 1 1 d .
H289 H 0.1404 0.3057 -0.0458 0.091 Uiso 1 1 calc R
C290 C 0.2143(4) 0.2832(3) -0.0018(6) 0.062(3) Uani 1 1 d .
H290 H 0.1983 0.2639 0.0082 0.075 Uiso 1 1 calc R
C291 C 0.2902(4) 0.31316(18) 0.0019(4) 0.032(2) Uani 1 1 d .
C292 C 0.3493(4) 0.3166(2) 0.0129(4) 0.046(3) Uani 1 1 d .
N301 N 0.4087(3) 0.25248(16) 0.1974(4) 0.0367(17) Uani 1 1 d .
N302 N 0.3029(3) 0.26857(14) 0.1968(3) 0.0277(15) Uani 1 1 d .
C301 C 0.4626(3) 0.2440(2) 0.1973(5) 0.038(2) Uani 1 1 d .
H301 H 0.4719 0.2325 0.1535 0.046 Uiso 1 1 calc R
C302 C 0.5049(4) 0.2512(2) 0.2586(5) 0.040(2) Uani 1 1 d .
H302 H 0.5417 0.2455 0.2555 0.048 Uiso 1 1 calc R
C303 C 0.4900(4) 0.2672(2) 0.3240(4) 0.040(2) Uani 1 1 d .
H303 H 0.5167 0.2723 0.3670 0.048 Uiso 1 1 calc R
C304 C 0.4349(4) 0.27571(18) 0.3247(4) 0.033(2) Uani 1 1 d .
C305 C 0.4175(4) 0.2913(2) 0.3925(5) 0.041(2) Uani 1 1 d .
H305 H 0.4438 0.2965 0.4359 0.049 Uiso 1 1 calc R
C306 C 0.3656(4) 0.2985(2) 0.3948(5) 0.049(3) Uani 1 1 d .
H306 H 0.3555 0.3094 0.4389 0.059 Uiso 1 1 calc R
C307 C 0.3226(4) 0.28974(18) 0.3290(5) 0.034(2) Uani 1 1 d .
C308 C 0.2668(4) 0.2956(2) 0.3324(5) 0.042(2) Uani 1 1 d .
H308 H 0.2540 0.3045 0.3774 0.051 Uiso 1 1 calc R
C309 C 0.2326(4) 0.2878(2) 0.2673(5) 0.046(2) Uani 1 1 d .
H309 H 0.1949 0.2924 0.2659 0.055 Uiso 1 1 calc R
C310 C 0.2493(3) 0.2743(2) 0.2055(5) 0.037(2) Uani 1 1 d .
H310 H 0.2223 0.2680 0.1641 0.045 Uiso 1 1 calc R
C311 C 0.3390(3) 0.27544(18) 0.2631(4) 0.0282(18) Uani 1 1 d .
C312 C 0.3960(3) 0.26672(17) 0.2596(4) 0.0255(17) Uani 1 1 d .
N321 N 0.4525(4) 0.17508(19) 0.2652(5) 0.062(2) Uani 1 1 d .
N322 N 0.3403(3) 0.18535(19) 0.2484(4) 0.052(2) Uani 1 1 d .
C321 C 0.5051(4) 0.1694(2) 0.2702(7) 0.065(3) Uani 1 1 d .
H321 H 0.5191 0.1590 0.2282 0.078 Uiso 1 1 calc R
C322 C 0.5405(6) 0.1783(3) 0.3355(7) 0.085(4) Uani 1 1 d .
H322 H 0.5788 0.1758 0.3367 0.102 Uiso 1 1 calc R
C323 C 0.5178(6) 0.1912(3) 0.4009(7) 0.083(4) Uani 1 1 d .
H323 H 0.5404 0.1950 0.4491 0.100 Uiso 1 1 calc R
C324 C 0.4654(8) 0.1977(2) 0.3937(6) 0.082(5) Uani 1 1 d .
C325 C 0.4381(8) 0.2121(3) 0.4504(8) 0.103(7) Uani 1 1 d .
H325 H 0.4608 0.2188 0.4962 0.124 Uiso 1 1 calc R
C326 C 0.3858(8) 0.2177(3) 0.4501(7) 0.092(6) Uani 1 1 d .
H326 H 0.3720 0.2277 0.4929 0.111 Uiso 1 1 calc R
C327 C 0.3511(7) 0.2081(3) 0.3822(7) 0.076(4) Uani 1 1 d .
C328 C 0.2963(8) 0.2119(3) 0.3650(9) 0.091(6) Uani 1 1 d .
H328 H 0.2798 0.2211 0.4065 0.110 Uiso 1 1 calc R
C329 C 0.2631(6) 0.2059(3) 0.3059(8) 0.077(4) Uani 1 1 d .
H329 H 0.2254 0.2108 0.3025 0.093 Uiso 1 1 calc R
C330 C 0.2879(4) 0.1901(2) 0.2406(6) 0.059(3) Uani 1 1 d .
H330 H 0.2655 0.1838 0.1942 0.071 Uiso 1 1 calc R
C331 C 0.3740(5) 0.1938(2) 0.3176(5) 0.046(2) Uani 1 1 d U
C332 C 0.4298(5) 0.1883(2) 0.3240(5) 0.051(3) Uani 1 1 d .
N341 N 0.4359(4) 0.09577(19) 0.1684(5) 0.054(2) Uani 1 1 d .
N342 N 0.3245(3) 0.10041(18) 0.1580(4) 0.046(2) Uani 1 1 d .
C341 C 0.4866(6) 0.0925(3) 0.1750(7) 0.074(4) Uani 1 1 d .
H341 H 0.5068 0.1097 0.1602 0.089 Uiso 1 1 calc R
C342 C 0.5177(6) 0.0662(3) 0.2021(8) 0.093(5) Uani 1 1 d .
H342 H 0.5565 0.0663 0.2085 0.112 Uiso 1 1 calc R
C343 C 0.4888(7) 0.0412(3) 0.2180(6) 0.081(5) Uani 1 1 d .
H343 H 0.5075 0.0235 0.2398 0.098 Uiso 1 1 calc R
C344 C 0.4329(6) 0.0408(2) 0.2035(5) 0.059(3) Uani 1 1 d .
C345 C 0.4002(7) 0.0152(3) 0.2169(6) 0.084(5) Uani 1 1 d .
H345 H 0.4174 -0.0036 0.2343 0.101 Uiso 1 1 calc R
C346 C 0.3460(7) 0.0168(2) 0.2057(6) 0.068(4) Uani 1 1 d .
H346 H 0.3254 -0.0014 0.2108 0.082 Uiso 1 1 calc R
C347 C 0.3169(6) 0.0459(2) 0.1855(6) 0.067(4) Uani 1 1 d .
C348 C 0.2577(6) 0.0500(3) 0.1751(7) 0.079(4) Uani 1 1 d U
H348 H 0.2344 0.0331 0.1818 0.095 Uiso 1 1 calc R
C349 C 0.2370(5) 0.0767(3) 0.1567(6) 0.076(4) Uani 1 1 d .
H349 H 0.1984 0.0791 0.1488 0.091 Uiso 1 1 calc R
C350 C 0.2699(5) 0.1019(3) 0.1482(6) 0.071(4) Uani 1 1 d .
H350 H 0.2530 0.1211 0.1347 0.086 Uiso 1 1 calc R
C351 C 0.3475(6) 0.0725(2) 0.1758(5) 0.056(3) Uani 1 1 d .
C352 C 0.4050(6) 0.0706(3) 0.1810(5) 0.060(3) Uani 1 1 d .
O361 O 0.4102(2) 0.20097(13) 0.0621(3) 0.0375(14) Uani 1 1 d .
O362 O 0.4689(2) 0.16300(12) 0.0498(3) 0.0337(13) Uani 1 1 d .
O363 O 0.3756(2) 0.20220(15) -0.1819(3) 0.0486(17) Uani 1 1 d .
O364 O 0.4253(3) 0.17245(12) -0.2475(3) 0.0403(15) Uani 1 1 d .
O365 O 0.5506(2) 0.24204(13) 0.0630(3) 0.0408(15) Uani 1 1 d .
O366 O 0.5589(3) 0.26172(14) -0.0552(3) 0.0524(18) Uani 1 1 d .
O367 O 0.5684(3) 0.15587(14) -0.1420(3) 0.0468(16) Uani 1 1 d .
O368 O 0.5848(3) 0.19371(14) -0.2206(3) 0.0458(16) Uani 1 1 d .
C361 C 0.4178(3) 0.1875(2) -0.1844(5) 0.034(2) Uani 1 1 d .
C362 C 0.4639(3) 0.1859(2) -0.1198(4) 0.0322(19) Uani 1 1 d .
H362 H 0.4717 0.1639 -0.1061 0.039 Uiso 1 1 calc R
C363 C 0.4637(3) 0.20476(17) -0.0427(4) 0.0268(17) Uani 1 1 d .
H363 H 0.4434 0.2246 -0.0527 0.032 Uiso 1 1 calc R
C364 C 0.4469(3) 0.18832(19) 0.0275(5) 0.0321(19) Uani 1 1 d .
C365 C 0.5601(4) 0.1824(2) -0.1704(5) 0.039(2) Uani 1 1 d .
C366 C 0.5184(3) 0.20234(18) -0.1343(4) 0.0281(18) Uani 1 1 d .
H366 H 0.5107 0.2217 -0.1654 0.034 Uiso 1 1 calc R
C367 C 0.5269(3) 0.20931(17) -0.0452(4) 0.0264(17) Uani 1 1 d .
H367 H 0.5476 0.1921 -0.0164 0.032 Uiso 1 1 calc R
C368 C 0.5481(3) 0.23996(19) -0.0113(5) 0.035(2) Uani 1 1 d .
O371 O 0.2593(2) 0.17272(12) -0.2398(3) 0.0358(13) Uani 1 1 d .
O372 O 0.3155(2) 0.13469(12) -0.2553(3) 0.0387(15) Uani 1 1 d .
O373 O 0.3506(2) 0.13444(14) -0.0082(3) 0.0429(15) Uani 1 1 d .
O374 O 0.3000(3) 0.16453(13) 0.0592(3) 0.0423(15) Uani 1 1 d .
O375 O 0.1584(2) 0.18037(15) -0.0463(3) 0.0472(16) Uani 1 1 d .
O376 O 0.1425(3) 0.14181(13) 0.0343(3) 0.0478(17) Uani 1 1 d .
O377 O 0.1652(3) 0.07547(13) -0.1310(3) 0.0557(19) Uani 1 1 d .
O378 O 0.1801(2) 0.09200(12) -0.2502(3) 0.0371(14) Uani 1 1 d .
C371 C 0.2790(4) 0.1473(2) -0.2170(4) 0.036(2) Uani 1 1 d .
C372 C 0.2631(3) 0.13127(18) -0.1456(4) 0.0273(18) Uani 1 1 d .
H372 H 0.2840 0.1117 -0.1350 0.033 Uiso 1 1 calc R
C373 C 0.2625(4) 0.1502(2) -0.0695(4) 0.036(2) Uani 1 1 d .
H373 H 0.2540 0.1721 -0.0838 0.043 Uiso 1 1 calc R
C374 C 0.3072(3) 0.14928(18) -0.0052(4) 0.0302(19) Uani 1 1 d .
C375 C 0.1811(3) 0.09509(19) -0.1770(5) 0.0325(19) Uani 1 1 d .
C376 C 0.2015(3) 0.12604(18) -0.1444(4) 0.0294(18) Uani 1 1 d .
H376 H 0.1805 0.1429 -0.1741 0.035 Uiso 1 1 calc R
C377 C 0.2091(3) 0.13362(18) -0.0539(4) 0.0315(19) Uani 1 1 d .
H377 H 0.2176 0.1145 -0.0221 0.038 Uiso 1 1 calc R
C378 C 0.1667(3) 0.1528(2) -0.0194(5) 0.0325(19) Uani 1 1 d .
O5W O 0.4087(3) 0.10557(14) -0.1139(3) 0.0487(17) Uani 1 1 d .
O6W O 0.4990(7) 0.1218(4) -0.2587(13) 0.299(7) Uani 1 1 d .
O7W O 0.3158(3) 0.23216(14) -0.0828(3) 0.0536(17) Uani 1 1 d .
O8W O 0.2288(3) 0.21635(16) 0.0724(4) 0.077(2) Uani 1 1 d .
Pb9 Pb 0.372649(13) 0.424686(7) -0.273160(18) 0.03195(8) Uani 1 1 d .
Pb10 Pb 0.319687(14) 0.518860(7) -0.339782(18) 0.02808(8) Uani 1 1 d .
Pb11 Pb 0.318990(14) 0.576236(8) 0.066804(18) 0.03279(8) Uani 1 1 d .
Pb12 Pb 0.368491(14) 0.484450(7) 0.121190(18) 0.02828(8) Uani 1 1 d .
N401 N 0.4374(3) 0.38041(17) -0.2163(4) 0.0346(17) Uani 1 1 d .
N402 N 0.3256(3) 0.37381(17) -0.2391(4) 0.0362(17) Uani 1 1 d .
C401 C 0.4917(4) 0.3833(2) -0.1961(5) 0.050(3) Uani 1 1 d .
H401 H 0.5074 0.4032 -0.1984 0.060 Uiso 1 1 calc R
C402 C 0.5253(5) 0.3592(3) -0.1725(6) 0.059(3) Uani 1 1 d .
H402 H 0.5637 0.3620 -0.1636 0.070 Uiso 1 1 calc R
C403 C 0.5039(5) 0.3324(3) -0.1623(6) 0.067(3) Uani 1 1 d .
H403 H 0.5272 0.3159 -0.1433 0.080 Uiso 1 1 calc R
C404 C 0.4487(5) 0.3271(2) -0.1780(5) 0.053(3) Uani 1 1 d .
C405 C 0.4236(6) 0.2966(2) -0.1645(6) 0.069(4) Uani 1 1 d .
H405 H 0.4450 0.2790 -0.1488 0.083 Uiso 1 1 calc R
C406 C 0.3667(5) 0.2956(2) -0.1764(5) 0.056(3) Uani 1 1 d .
H406 H 0.3493 0.2768 -0.1663 0.068 Uiso 1 1 calc R
C407 C 0.3344(5) 0.3201(3) -0.2019(6) 0.060(3) Uani 1 1 d .
C408 C 0.2748(5) 0.3175(3) -0.2148(6) 0.069(4) Uani 1 1 d .
H408 H 0.2575 0.2986 -0.2051 0.083 Uiso 1 1 calc R
C409 C 0.2453(5) 0.3418(3) -0.2400(6) 0.079(4) Uani 1 1 d .
H409 H 0.2069 0.3396 -0.2520 0.095 Uiso 1 1 calc R
C410 C 0.2704(4) 0.3721(2) -0.2502(5) 0.049(3) Uani 1 1 d .
H410 H 0.2486 0.3897 -0.2639 0.058 Uiso 1 1 calc R
C411 C 0.4155(4) 0.3524(2) -0.2030(5) 0.041(2) Uani 1 1 d .
C412 C 0.3567(4) 0.3492(2) -0.2171(5) 0.040(2) Uani 1 1 d .
N421 N 0.4034(3) 0.40110(15) -0.4049(4) 0.0331(16) Uani 1 1 d .
N422 N 0.2915(3) 0.41593(15) -0.3985(4) 0.0331(17) Uani 1 1 d .
C421 C 0.4531(3) 0.3957(2) -0.4084(5) 0.039(2) Uani 1 1 d .
H421 H 0.4785 0.4007 -0.3638 0.047 Uiso 1 1 calc R
C422 C 0.4744(4) 0.3821(2) -0.4775(5) 0.044(2) Uani 1 1 d .
H422 H 0.5124 0.3786 -0.4785 0.053 Uiso 1 1 calc R
C423 C 0.4363(4) 0.3749(2) -0.5404(5) 0.041(2) Uani 1 1 d .
H423 H 0.4473 0.3653 -0.5859 0.049 Uiso 1 1 calc R
C424 C 0.3824(4) 0.38155(19) -0.5370(4) 0.034(2) Uani 1 1 d .
C425 C 0.3400(4) 0.37471(19) -0.6036(5) 0.039(2) Uani 1 1 d .
H425 H 0.3504 0.3654 -0.6498 0.047 Uiso 1 1 calc R
C426 C 0.2886(4) 0.3811(2) -0.6007(5) 0.050(3) Uani 1 1 d .
H426 H 0.2624 0.3764 -0.6446 0.060 Uiso 1 1 calc R
C427 C 0.2706(3) 0.39526(19) -0.5312(4) 0.0311(19) Uani 1 1 d .
C428 C 0.2143(4) 0.4034(2) -0.5254(5) 0.044(2) Uani 1 1 d .
H428 H 0.1865 0.3988 -0.5674 0.053 Uiso 1 1 calc R
C429 C 0.2022(4) 0.4172(2) -0.4620(5) 0.041(2) Uani 1 1 d .
H429 H 0.1653 0.4229 -0.4590 0.049 Uiso 1 1 calc R
C430 C 0.2405(3) 0.42340(19) -0.4006(5) 0.033(2) Uani 1 1 d .
H430 H 0.2295 0.4339 -0.3564 0.040 Uiso 1 1 calc R
C431 C 0.3088(3) 0.40153(17) -0.4664(4) 0.0255(17) Uani 1 1 d .
C432 C 0.3650(3) 0.39504(17) -0.4677(4) 0.0262(18) Uani 1 1 d .
N441 N 0.3602(3) 0.48375(15) -0.4502(4) 0.0395(19) Uani 1 1 d .
N442 N 0.2515(3) 0.49634(17) -0.4598(4) 0.0424(19) Uani 1 1 d .
C441 C 0.4116(4) 0.4781(2) -0.4492(6) 0.050(3) Uani 1 1 d .
H441 H 0.4352 0.4839 -0.4034 0.060 Uiso 1 1 calc R
C442 C 0.4352(5) 0.4641(2) -0.5098(6) 0.053(3) Uani 1 1 d .
H442 H 0.4733 0.4602 -0.5040 0.064 Uiso 1 1 calc R
C443 C 0.4033(4) 0.4561(2) -0.5772(6) 0.052(3) Uani 1 1 d .
H443 H 0.4180 0.4465 -0.6199 0.062 Uiso 1 1 calc R
C444 C 0.3474(4) 0.4628(2) -0.5802(5) 0.042(2) Uani 1 1 d .
C445 C 0.3094(4) 0.4555(2) -0.6519(5) 0.048(3) Uani 1 1 d .
H445 H 0.3233 0.4465 -0.6960 0.058 Uiso 1 1 calc R
C446 C 0.2561(5) 0.4614(2) -0.6558(6) 0.056(3) Uani 1 1 d .
H446 H 0.2323 0.4559 -0.7016 0.067 Uiso 1 1 calc R
C447 C 0.2348(4) 0.4758(2) -0.5912(5) 0.047(3) Uani 1 1 d .
C448 C 0.1781(4) 0.4830(2) -0.5942(6) 0.050(3) Uani 1 1 d .
H448 H 0.1535 0.4774 -0.6391 0.060 Uiso 1 1 calc R
C449 C 0.1598(4) 0.4975(2) -0.5345(6) 0.061(3) Uani 1 1 d .
H449 H 0.1229 0.5041 -0.5387 0.074 Uiso 1 1 calc R
C450 C 0.1962(4) 0.5031(2) -0.4630(6) 0.052(3) Uani 1 1 d .
H450 H 0.1824 0.5115 -0.4181 0.062 Uiso 1 1 calc R
C451 C 0.2684(4) 0.48350(18) -0.5221(5) 0.035(2) Uani 1 1 d .
C452 C 0.3264(4) 0.47626(18) -0.5179(5) 0.040(2) Uani 1 1 d .
N461 N 0.3970(3) 0.56467(18) -0.3632(4) 0.0439(19) Uani 1 1 d .
N462 N 0.2861(4) 0.5788(2) -0.3799(6) 0.070(3) Uani 1 1 d .
C461 C 0.4469(4) 0.5590(2) -0.3564(5) 0.047(3) Uani 1 1 d .
H461 H 0.4572 0.5381 -0.3481 0.056 Uiso 1 1 calc R
C462 C 0.4917(4) 0.5813(3) -0.3598(6) 0.063(3) Uani 1 1 d .
H462 H 0.5290 0.5753 -0.3541 0.075 Uiso 1 1 calc R
C463 C 0.4759(6) 0.6105(3) -0.3714(6) 0.090(5) Uani 1 1 d .
H463 H 0.5027 0.6262 -0.3727 0.108 Uiso 1 1 calc R
C464 C 0.4197(4) 0.6186(2) -0.3820(5) 0.046(3) Uani 1 1 d .
C465 C 0.4025(6) 0.6491(3) -0.3962(6) 0.075(4) Uani 1 1 d .
H465 H 0.4273 0.6651 -0.4047 0.090 Uiso 1 1 calc R
C466 C 0.3448(6) 0.6546(2) -0.3971(6) 0.065(3) Uani 1 1 d .
H466 H 0.3332 0.6755 -0.3985 0.078 Uiso 1 1 calc R
C467 C 0.3063(5) 0.6331(3) -0.3960(6) 0.059(3) Uani 1 1 d .
C468 C 0.2476(5) 0.6373(3) -0.4029(6) 0.073(4) Uani 1 1 d .
H468 H 0.2332 0.6574 -0.4132 0.087 Uiso 1 1 calc R
C469 C 0.2137(6) 0.6149(3) -0.3957(6) 0.075(4) Uani 1 1 d .
H469 H 0.1757 0.6191 -0.3988 0.090 Uiso 1 1 calc R
C470 C 0.2316(5) 0.5859(3) -0.3838(7) 0.079(4) Uani 1 1 d .
H470 H 0.2060 0.5699 -0.3781 0.095 Uiso 1 1 calc R
C471 C 0.3226(5) 0.6014(2) -0.3877(5) 0.052(3) Uani 1 1 d .
C472 C 0.3793(4) 0.5945(2) -0.3762(5) 0.045(3) Uani 1 1 d .
N481 N 0.3714(3) 0.62189(17) 0.0307(4) 0.0380(17) Uani 1 1 d .
N482 N 0.2611(3) 0.6245(2) 0.0200(4) 0.049(2) Uani 1 1 d .
C481 C 0.4269(4) 0.6209(2) 0.0318(5) 0.049(3) Uani 1 1 d .
H481 H 0.4456 0.6020 0.0426 0.059 Uiso 1 1 calc R
C482 C 0.4570(4) 0.6472(2) 0.0174(5) 0.048(2) Uani 1 1 d .
H482 H 0.4953 0.6457 0.0161 0.058 Uiso 1 1 calc R
C483 C 0.4315(4) 0.6750(3) 0.0052(6) 0.061(3) Uani 1 1 d .
H483 H 0.4521 0.6931 -0.0015 0.074 Uiso 1 1 calc R
C484 C 0.3757(4) 0.6764(2) 0.0029(5) 0.043(2) Uani 1 1 d .
C485 C 0.3428(7) 0.7043(3) -0.0164(6) 0.086(5) Uani 1 1 d .
H485 H 0.3618 0.7229 -0.0237 0.103 Uiso 1 1 calc R
C486 C 0.2900(5) 0.7055(3) -0.0241(5) 0.058(3) Uani 1 1 d .
H486 H 0.2715 0.7243 -0.0382 0.069 Uiso 1 1 calc R
C487 C 0.2616(4) 0.6799(2) -0.0120(5) 0.049(2) Uani 1 1 d .
C488 C 0.2032(4) 0.6786(2) -0.0149(5) 0.054(3) Uani 1 1 d .
H488 H 0.1826 0.6970 -0.0231 0.065 Uiso 1 1 calc R
C489 C 0.1768(4) 0.6517(3) -0.0060(6) 0.061(3) Uani 1 1 d .
H489 H 0.1380 0.6510 -0.0135 0.073 Uiso 1 1 calc R
C490 C 0.2058(4) 0.6258(2) 0.0137(6) 0.054(3) Uani 1 1 d .
H490 H 0.1864 0.6076 0.0235 0.065 Uiso 1 1 calc R
C491 C 0.2874(3) 0.64991(18) 0.0079(4) 0.0272(18) Uani 1 1 d U
C492 C 0.3450(4) 0.6490(2) 0.0130(4) 0.036(2) Uani 1 1 d U
N501 N 0.3992(3) 0.58535(16) 0.1902(4) 0.0356(17) Uani 1 1 d .
N502 N 0.2948(3) 0.60137(14) 0.1982(4) 0.0290(15) Uani 1 1 d .
C501 C 0.4523(4) 0.5773(2) 0.1856(5) 0.047(2) Uani 1 1 d .
H501 H 0.4610 0.5664 0.1408 0.056 Uiso 1 1 calc R
C502 C 0.4956(4) 0.5852(2) 0.2480(5) 0.039(2) Uani 1 1 d .
H502 H 0.5321 0.5791 0.2440 0.047 Uiso 1 1 calc R
C503 C 0.4838(4) 0.6018(2) 0.3141(5) 0.042(2) Uani 1 1 d .
H503 H 0.5119 0.6075 0.3547 0.051 Uiso 1 1 calc R
C504 C 0.4293(3) 0.60962(18) 0.3183(4) 0.0298(18) Uani 1 1 d .
C505 C 0.4129(4) 0.62452(19) 0.3861(5) 0.042(2) Uani 1 1 d .
H505 H 0.4400 0.6301 0.4281 0.051 Uiso 1 1 calc R
C506 C 0.3601(4) 0.6308(2) 0.3920(5) 0.044(2) Uani 1 1 d .
H506 H 0.3505 0.6408 0.4377 0.053 Uiso 1 1 calc R
C507 C 0.3181(4) 0.62244(19) 0.3294(5) 0.038(2) Uani 1 1 d .
C508 C 0.2629(4) 0.6280(2) 0.3371(5) 0.044(2) Uani 1 1 d .
H508 H 0.2525 0.6370 0.3836 0.053 Uiso 1 1 calc R
C509 C 0.2239(4) 0.62002(19) 0.2737(5) 0.045(2) Uani 1 1 d .
H509 H 0.1863 0.6239 0.2762 0.054 Uiso 1 1 calc R
C510 C 0.2403(3) 0.60650(17) 0.2082(4) 0.0306(18) Uani 1 1 d .
H510 H 0.2129 0.6003 0.1672 0.037 Uiso 1 1 calc R
C511 C 0.3318(3) 0.60867(17) 0.2617(4) 0.0246(17) Uani 1 1 d .
C512 C 0.3891(3) 0.60018(17) 0.2562(4) 0.0260(17) Uani 1 1 d .
N521 N 0.4281(4) 0.50789(19) 0.2494(6) 0.075(3) Uani 1 1 d .
N522 N 0.3153(4) 0.51646(18) 0.2211(4) 0.048(2) Uani 1 1 d .
C521 C 0.4830(5) 0.5031(2) 0.2566(8) 0.077(4) Uani 1 1 d .
H521 H 0.4993 0.4937 0.2152 0.093 Uiso 1 1 calc R
C522 C 0.5145(6) 0.5123(3) 0.3246(8) 0.088(4) Uani 1 1 d U
H522 H 0.5530 0.5096 0.3298 0.106 Uiso 1 1 calc R
C523 C 0.4890(7) 0.5260(3) 0.3892(8) 0.090(4) Uani 1 1 d U
H523 H 0.5105 0.5315 0.4373 0.108 Uiso 1 1 calc R
C524 C 0.4339(7) 0.5307(3) 0.3791(7) 0.080(4) Uani 1 1 d .
C525 C 0.4061(10) 0.5459(3) 0.4356(6) 0.139(9) Uani 1 1 d .
H525 H 0.4255 0.5531 0.4835 0.167 Uiso 1 1 calc R
C526 C 0.3460(7) 0.5503(3) 0.4190(7) 0.079(4) Uani 1 1 d U
H526 H 0.3274 0.5604 0.4571 0.095 Uiso 1 1 calc R
C527 C 0.3165(7) 0.5402(3) 0.3502(7) 0.074(4) Uani 1 1 d .
C528 C 0.2621(9) 0.5442(3) 0.3359(9) 0.100(7) Uani 1 1 d .
H528 H 0.2435 0.5540 0.3745 0.120 Uiso 1 1 calc R
C529 C 0.2334(6) 0.5345(3) 0.2680(9) 0.092(5) Uani 1 1 d .
H529 H 0.1949 0.5370 0.2580 0.110 Uiso 1 1 calc R
C530 C 0.2634(5) 0.5205(2) 0.2126(6) 0.061(4) Uani 1 1 d .
H530 H 0.2435 0.5134 0.1648 0.074 Uiso 1 1 calc R
C531 C 0.3462(6) 0.5263(2) 0.2925(6) 0.065(4) Uani 1 1 d .
C532 C 0.4033(7) 0.5216(2) 0.3073(6) 0.075(5) Uani 1 1 d .
N541 N 0.4157(4) 0.43019(19) 0.1691(6) 0.066(3) Uani 1 1 d .
N542 N 0.3038(3) 0.43448(17) 0.1439(4) 0.0450(19) Uani 1 1 d .
C541 C 0.4699(5) 0.4282(3) 0.1786(8) 0.080(4) Uani 1 1 d .
H541 H 0.4905 0.4458 0.1673 0.096 Uiso 1 1 calc R
C542 C 0.4986(6) 0.4009(4) 0.2050(9) 0.115(6) Uani 1 1 d .
H542 H 0.5373 0.4009 0.2158 0.137 Uiso 1 1 calc R
C543 C 0.4686(7) 0.3736(3) 0.2150(6) 0.083(5) Uani 1 1 d .
H543 H 0.4864 0.3551 0.2328 0.099 Uiso 1 1 calc R
C544 C 0.4136(6) 0.3752(2) 0.1980(6) 0.060(3) Uani 1 1 d .
C545 C 0.3756(9) 0.3486(3) 0.1987(7) 0.113(7) Uani 1 1 d .
H545 H 0.3910 0.3288 0.2104 0.136 Uiso 1 1 calc R
C546 C 0.3215(6) 0.3508(3) 0.1838(6) 0.063(4) Uani 1 1 d .
H546 H 0.2997 0.3328 0.1850 0.075 Uiso 1 1 calc R
C547 C 0.2964(6) 0.3793(3) 0.1666(5) 0.071(4) Uani 1 1 d .
C548 C 0.2376(5) 0.3833(3) 0.1508(6) 0.071(4) Uani 1 1 d .
H548 H 0.2148 0.3657 0.1527 0.085 Uiso 1 1 calc R
C549 C 0.2134(5) 0.4113(3) 0.1334(6) 0.080(4) Uani 1 1 d .
H549 H 0.1749 0.4140 0.1249 0.096 Uiso 1 1 calc R
C550 C 0.2497(4) 0.4348(3) 0.1294(6) 0.058(3) Uani 1 1 d .
H550 H 0.2339 0.4542 0.1140 0.070 Uiso 1 1 calc R
C551 C 0.3267(4) 0.4064(2) 0.1639(5) 0.044(2) Uani 1 1 d .
C552 C 0.3846(4) 0.4042(2) 0.1757(5) 0.045(2) Uani 1 1 d .
O561 O 0.4063(2) 0.50320(12) -0.2585(3) 0.0286(12) Uani 1 1 d .
O562 O 0.3582(2) 0.53537(13) -0.1943(3) 0.0387(14) Uani 1 1 d .
O563 O 0.4517(2) 0.49624(13) 0.0359(3) 0.0382(14) Uani 1 1 d .
O564 O 0.3964(2) 0.53565(12) 0.0509(3) 0.0341(13) Uani 1 1 d .
O565 O 0.5356(3) 0.57515(13) 0.0434(3) 0.0401(14) Uani 1 1 d .
O566 O 0.5490(3) 0.59148(14) -0.0747(4) 0.0530(17) Uani 1 1 d .
O567 O 0.5493(3) 0.48640(14) -0.1573(3) 0.0471(16) Uani 1 1 d .
O568 O 0.5661(3) 0.52456(16) -0.2396(4) 0.062(2) Uani 1 1 d .
C561 C 0.3994(4) 0.51905(19) -0.2019(5) 0.034(2) Uani 1 1 d .
C562 C 0.4473(3) 0.51815(17) -0.1326(4) 0.0263(18) Uani 1 1 d .
H562 H 0.4548 0.4962 -0.1173 0.032 Uiso 1 1 calc R
C563 C 0.4492(3) 0.53753(18) -0.0574(4) 0.0286(18) Uani 1 1 d .
H563 H 0.4300 0.5577 -0.0678 0.034 Uiso 1 1 calc R
C564 C 0.4316(3) 0.52172(17) 0.0128(5) 0.0255(17) Uani 1 1 d .
C565 C 0.5418(3) 0.5131(2) -0.1863(5) 0.036(2) Uani 1 1 d .
C566 C 0.5014(3) 0.53329(19) -0.1498(4) 0.0325(19) Uani 1 1 d .
H566 H 0.4939 0.5526 -0.1810 0.039 Uiso 1 1 calc R
C567 C 0.5119(3) 0.54055(18) -0.0610(4) 0.0270(18) Uani 1 1 d .
H567 H 0.5317 0.5230 -0.0322 0.032 Uiso 1 1 calc R
C568 C 0.5365(3) 0.57201(19) -0.0276(5) 0.0311(18) Uani 1 1 d .
O571 O 0.2966(2) 0.46858(12) -0.2685(3) 0.0297(13) Uani 1 1 d .
O572 O 0.2371(2) 0.50540(13) -0.2565(3) 0.0403(14) Uani 1 1 d .
O573 O 0.2779(2) 0.49968(13) 0.0378(3) 0.0399(14) Uani 1 1 d .
O574 O 0.3286(2) 0.46905(15) -0.0272(3) 0.0467(17) Uani 1 1 d .
O575 O 0.1533(3) 0.40398(13) -0.1475(4) 0.0544(18) Uani 1 1 d .
O576 O 0.1579(2) 0.42360(12) -0.2674(3) 0.0377(14) Uani 1 1 d .
O577 O 0.1203(3) 0.46927(15) 0.0183(4) 0.0589(19) Uani 1 1 d .
O578 O 0.1294(2) 0.50805(15) -0.0648(4) 0.0516(17) Uani 1 1 d .
C571 C 0.2594(3) 0.48033(17) -0.2312(4) 0.0247(17) Uani 1 1 d .
C572 C 0.2416(3) 0.46408(18) -0.1611(4) 0.0280(18) Uani 1 1 d .
H572 H 0.2639 0.4451 -0.1488 0.034 Uiso 1 1 calc R
C573 C 0.2380(3) 0.48253(17) -0.0862(5) 0.0292(18) Uani 1 1 d .
H573 H 0.2268 0.5041 -0.1010 0.035 Uiso 1 1 calc R
C574 C 0.2836(4) 0.48349(19) -0.0212(5) 0.033(2) Uani 1 1 d .
C575 C 0.1618(3) 0.42506(19) -0.1947(5) 0.0331(19) Uani 1 1 d .
C576 C 0.1804(3) 0.45700(18) -0.1594(4) 0.0294(18) Uani 1 1 d .
H576 H 0.1579 0.4735 -0.1885 0.035 Uiso 1 1 calc R
C577 C 0.1873(3) 0.46418(19) -0.0723(4) 0.0335(19) Uani 1 1 d .
H577 H 0.1979 0.4452 -0.0409 0.040 Uiso 1 1 calc R
C578 C 0.1429(3) 0.4813(2) -0.0375(5) 0.034(2) Uani 1 1 d .
O9W O 0.3899(3) 0.43412(13) -0.1175(3) 0.0458(16) Uani 1 1 d .
O10W O 0.4708(3) 0.45270(14) -0.2721(4) 0.0620(17) Uani 1 1 d .
O11W O 0.3020(3) 0.56945(16) -0.0871(4) 0.0618(19) Uani 1 1 d .
O12W O 0.2108(3) 0.55174(15) 0.0485(4) 0.066(2) Uani 1 1 d .
O13W O 0.1561(4) -0.40941(19) -0.5751(5) 0.079(3) Uani 1 1 d .
O14W O -0.0006(3) -0.45222(14) -0.5509(3) 0.0464(16) Uani 1 1 d .
O15W O 0.2009(4) -0.40893(17) -0.1622(5) 0.110(4) Uani 1 1 d .
O16W O 0.1013(5) -0.4065(2) 0.1448(6) 0.097(4) Uani 1 1 d .
O17W O 0.0998(4) -0.4371(2) 0.2896(5) 0.099(3) Uani 1 1 d .
O18W O 0.1635(3) -0.34454(17) -0.5795(5) 0.060(2) Uani 1 1 d .
O19W O 0.0764(3) -0.36460(17) -0.3993(5) 0.069(2) Uani 1 1 d .
O20W O 0.1351(4) -0.36478(19) -0.2449(5) 0.087(3) Uani 1 1 d .
O21W O 0.0360(3) -0.34300(18) -0.1159(4) 0.0537(19) Uani 1 1 d .
O22W O 0.0474(3) -0.31223(19) 0.0247(4) 0.064(2) Uani 1 1 d .
O23W O 0.0936(6) -0.3452(2) 0.1609(7) 0.163(6) Uani 1 1 d .
O24W O 0.1500(3) -0.31291(18) 0.2801(5) 0.062(2) Uani 1 1 d .
O25W O 0.1071(3) -0.31140(15) 0.5194(4) 0.0457(17) Uani 1 1 d .
O26W O 0.1111(3) -0.28073(14) -0.3378(4) 0.0421(15) Uani 1 1 d .
O27W O 0.1071(3) -0.30638(15) -0.1901(4) 0.0484(17) Uani 1 1 d .
O28W O 0.0963(4) -0.25599(19) 0.0036(5) 0.078(3) Uani 1 1 d .
O29W O 0.0636(4) -0.2061(2) 0.1080(5) 0.103(3) Uani 1 1 d .
O30W O 0.1113(4) -0.25612(19) 0.3148(5) 0.080(3) Uani 1 1 d .
O31W O 0.1668(3) -0.16224(17) 0.2105(4) 0.068(2) Uani 1 1 d .
O32W O 0.1313(3) -0.11538(18) 0.2906(5) 0.074(2) Uani 1 1 d .
O33W O 0.0175(3) -0.11986(14) 0.4609(3) 0.0449(16) Uani 1 1 d .
O34W O 0.1078(3) -0.09267(16) 0.5434(4) 0.063(2) Uani 1 1 d .
O35W O 0.1098(4) -0.19626(17) -0.3464(5) 0.079(3) Uani 1 1 d .
O36W O 0.1115(4) -0.13288(19) -0.3341(5) 0.082(3) Uani 1 1 d .
O37W O 0.2330(4) -0.07625(18) -0.1691(5) 0.092(3) Uani 1 1 d .
O38W O 0.1730(3) -0.12635(18) -0.1875(4) 0.074(2) Uani 1 1 d .
O39W O 0.1224(4) -0.10165(16) 0.0213(4) 0.070(2) Uani 1 1 d .
O40W O 0.1116(4) -0.07144(19) 0.1581(6) 0.079(3) Uani 1 1 d .
O41W O 0.0953(5) -0.0629(2) -0.1090(6) 0.118(4) Uani 1 1 d .
O42W O 0.1340(8) -0.0099(4) 0.1528(10) 0.098(6) Uani 0.60 1 d P
O43W O 0.0993(8) -0.0088(5) 0.1570(13) 0.058(6) Uiso 0.40 1 d P
O44W O 0.1751(3) -0.07792(17) -0.5736(4) 0.070(2) Uani 1 1 d .
O45W O 0.1010(4) -0.03214(19) -0.3993(5) 0.088(3) Uani 1 1 d .
O46W O 0.1549(4) -0.03446(19) -0.2420(5) 0.080(2) Uani 1 1 d .
O47W O 0.1211(3) 0.02349(15) -0.2025(4) 0.0521(19) Uani 1 1 d .
O48W O 0.0479(3) -0.00697(18) -0.1151(4) 0.059(2) Uani 1 1 d .
O49W O 0.0657(4) 0.02396(18) 0.0255(4) 0.073(3) Uani 1 1 d .
O50W O 0.1134(4) 0.0800(2) 0.0016(5) 0.082(3) Uani 1 1 d .
O51W O 0.1643(7) 0.1651(4) 0.1921(9) 0.056(4) Uiso 0.40 1 d P
O52W O 0.0565(4) 0.20345(19) 0.4967(5) 0.032(2) Uani 0.60 1 d P
O53W O 0.1670(4) 0.02057(17) -0.7208(5) 0.070(3) Uani 1 1 d .
O54W O 0.1276(4) 0.0767(2) -0.6780(6) 0.085(3) Uani 1 1 d .
O55W O 0.1840(3) -0.01344(17) -0.5765(5) 0.062(2) Uani 1 1 d .
O56W O 0.1198(3) 0.02179(15) -0.4883(4) 0.0462(17) Uani 1 1 d .
O57W O 0.1218(3) 0.05105(14) -0.3474(4) 0.0410(16) Uani 1 1 d .
O58W O 0.1234(4) 0.13538(18) -0.3520(5) 0.077(3) Uani 1 1 d .
O59W O 0.1207(4) 0.19858(18) -0.3638(5) 0.073(3) Uani 1 1 d .
O60W O 0.1181(3) 0.24072(16) -0.2460(4) 0.070(2) Uani 1 1 d .
O61W O 0.2070(3) 0.21497(14) -0.1543(4) 0.0519(18) Uani 1 1 d .
O62W O 0.0508(4) 0.25418(19) -0.1242(5) 0.099(3) Uani 1 1 d .
O63W O 0.0947(4) 0.2228(2) 0.0102(5) 0.096(3) Uani 1 1 d .
O64W O 0.0623(9) 0.1699(4) 0.1146(11) 0.079(6) Uiso 0.40 1 d P
O65W O 0.1103(5) 0.2603(2) 0.1416(6) 0.095(3) Uani 1 1 d .
O66W O 0.1176(7) 0.2202(4) 0.2678(10) 0.056(5) Uiso 0.40 1 d P
O67W O 0.1204 0.3224(2) 0.1415(7) 0.129(5) Uani 1 1 d .
O68W O 0.1348(5) 0.2659(2) -0.6019(7) 0.138(5) Uani 1 1 d .
O69W O 0.0704(4) 0.29927(19) -0.4554(6) 0.102(3) Uani 1 1 d .
O70W O 0.1280(4) 0.3004(2) -0.2998(6) 0.101(3) Uani 1 1 d .
O71W O 0.0990(3) 0.35351(15) -0.2201(4) 0.0486(18) Uani 1 1 d .
O72W O 0.0393(3) 0.31994(18) -0.1210(4) 0.055(2) Uani 1 1 d .
O73W O 0.0529(4) 0.35200(18) 0.0160(5) 0.072(3) Uani 1 1 d .
O74W O 0.1525(4) 0.35797(19) -0.7320(5) 0.072(2) Uani 1 1 d .
O75W O 0.1707(3) 0.3264(2) -0.5897(5) 0.069(2) Uani 1 1 d .
O76W O 0.1071(4) 0.4148(2) -0.7041(6) 0.083(3) Uani 1 1 d .
O77W O 0.1006(3) 0.35730(16) -0.5068(4) 0.0481(17) Uani 1 1 d .
O78W O 0.0958(3) 0.38349(14) -0.3627(4) 0.0437(16) Uani 1 1 d .
O79W O 0.0948(4) 0.40850(19) -0.0182(5) 0.073(3) Uani 1 1 d .
O80W O 0.0925(4) 0.46859(17) -0.3591(5) 0.072(2) Uani 1 1 d .
O81W O 0.0900(4) 0.53227(18) -0.3459(5) 0.084(3) Uani 1 1 d .
O82W O 0.0858(3) 0.57624(16) -0.4597(4) 0.063(2) Uani 1 1 d .
O83W O 0.1534(3) 0.53580(16) -0.2002(4) 0.061(2) Uani 1 1 d .
O84W O 0.0814(6) 0.5989(3) -0.0860(8) 0.052 Uiso 0.50 1 d P
O85W O 0.0860(4) 0.54844(18) 0.0241(5) 0.081(3) Uani 1 1 d .
O86W O 0.0471 0.4984 0.1060 0.117 Uani 1 1 d .

loop_
_atom_site_aniso_label
_atom_site_aniso_U_11
_atom_site_aniso_U_22
_atom_site_aniso_U_33
_atom_site_aniso_U_23
_atom_site_aniso_U_13
_atom_site_aniso_U_12
Pb1 0.03152(16) 0.03867(19) 0.02973(17) -0.00501(14) 0.00695(13) 0.00068(15)
Pb2 0.03343(16) 0.03233(18) 0.02152(15) 0.00042(13) 0.00570(12) -0.00141(15)
Pb3 0.03210(17) 0.0394(2) 0.02867(17) -0.00358(14) 0.00580(14) 0.00545(15)
Pb4 0.02968(15) 0.03109(18) 0.02110(14) -0.00023(13) 0.00341(12) -0.00222(14)
N1 0.035(4) 0.056(5) 0.049(5) -0.004(4) 0.021(4) 0.000(4)
N2 0.046(4) 0.060(5) 0.018(3) 0.012(3) 0.012(3) 0.005(4)
C1 0.040(6) 0.075(8) 0.071(7) 0.008(6) -0.001(5) 0.003(6)
C2 0.034(5) 0.079(8) 0.058(6) 0.006(6) -0.015(5) 0.017(6)
C3 0.054(7) 0.062(7) 0.056(6) 0.011(6) -0.004(5) 0.025(6)
C4 0.089(8) 0.054(7) 0.029(5) 0.025(5) 0.025(5) 0.041(6)
C5 0.096(9) 0.030(6) 0.044(6) 0.004(4) 0.017(6) -0.009(6)
C6 0.049(6) 0.068(7) 0.026(5) 0.000(4) 0.009(4) -0.013(5)
C7 0.074(7) 0.053(7) 0.035(5) 0.004(5) 0.013(5) -0.001(6)
C8 0.044(5) 0.058(7) 0.042(5) -0.002(5) 0.016(4) -0.011(5)
C9 0.050(7) 0.124(11) 0.064(7) -0.010(8) 0.001(6) 0.003(8)
C10 0.032(5) 0.074(7) 0.031(5) 0.018(5) 0.019(4) -0.009(5)
C11 0.030(4) 0.066(7) 0.023(4) 0.007(4) 0.000(3) -0.008(5)
C12 0.041(6) 0.066(7) 0.055(6) -0.010(5) 0.015(5) 0.024(5)
N21 0.048(4) 0.026(4) 0.026(3) -0.001(3) 0.004(3) -0.010(3)
N22 0.033(4) 0.032(4) 0.030(4) -0.011(3) 0.012(3) 0.001(3)
C21 0.045(6) 0.050(6) 0.051(6) 0.000(5) 0.021(5) -0.002(5)
C22 0.047(5) 0.040(5) 0.036(5) 0.003(4) 0.021(4) 0.006(4)
C23 0.042(5) 0.042(6) 0.055(6) -0.017(5) 0.023(5) -0.004(4)
C24 0.059(6) 0.026(5) 0.033(5) -0.004(4) 0.018(4) 0.000(4)
C25 0.074(7) 0.038(6) 0.026(5) -0.009(4) 0.014(4) -0.010(5)
C26 0.051(6) 0.043(6) 0.043(5) -0.004(4) -0.001(4) -0.001(5)
C27 0.044(5) 0.034(5) 0.031(4) 0.014(4) 0.005(4) 0.001(4)
C28 0.057(6) 0.037(6) 0.041(5) 0.008(4) 0.015(5) -0.011(5)
C29 0.037(5) 0.040(6) 0.059(6) 0.022(5) 0.006(4) 0.004(4)
C30 0.025(4) 0.037(5) 0.042(5) 0.004(4) 0.013(4) -0.006(4)
C31 0.035(4) 0.023(4) 0.024(4) 0.015(3) 0.011(3) -0.002(4)
C32 0.045(5) 0.020(4) 0.020(4) 0.008(3) 0.005(3) -0.011(4)
N41 0.051(5) 0.030(4) 0.028(4) 0.004(3) 0.017(3) 0.004(4)
N42 0.057(5) 0.047(5) 0.031(4) 0.008(4) 0.002(4) -0.005(4)
C41 0.077(8) 0.058(7) 0.077(8) 0.024(6) 0.047(7) 0.014(6)
C42 0.088(9) 0.044(7) 0.089(9) 0.006(6) 0.054(8) 0.019(6)
C43 0.138(13) 0.040(7) 0.046(7) 0.003(5) 0.052(8) 0.011(7)
C44 0.134(11) 0.021(5) 0.030(5) 0.004(4) 0.050(6) -0.011(6)
C45 0.119(12) 0.058(8) 0.032(6) -0.006(5) 0.014(7) -0.018(9)
C46 0.204(19) 0.074(10) 0.036(7) 0.013(6) 0.001(10) -0.083(13)
C47 0.097(9) 0.048(7) 0.029(5) 0.009(5) -0.009(5) -0.025(7)
C48 0.101(10) 0.056(8) 0.030(5) 0.017(5) -0.020(6) -0.021(7)
C49 0.051(7) 0.085(10) 0.113(11) 0.034(8) -0.035(7) -0.027(7)
C50 0.070(8) 0.056(7) 0.051(6) -0.006(5) -0.002(5) 0.002(6)
C51 0.075(7) 0.024(5) 0.029(5) 0.006(4) 0.001(5) -0.009(5)
C52 0.120(10) 0.014(5) 0.024(4) 0.008(4) 0.015(5) -0.002(5)
N61 0.044(5) 0.046(5) 0.029(4) 0.008(3) -0.007(3) -0.010(4)
N62 0.058(6) 0.061(7) 0.107(8) -0.012(6) -0.019(6) 0.000(5)
C61 0.079(8) 0.063(7) 0.029(5) 0.018(5) 0.011(5) -0.014(6)
C62 0.045(6) 0.164(13) 0.024(5) 0.011(7) 0.001(4) -0.064(8)
C63 0.093(10) 0.093(10) 0.056(7) 0.018(7) 0.013(7) -0.059(9)
C64 0.099(9) 0.047(7) 0.026(5) -0.005(4) 0.023(5) -0.032(6)
C65 0.130(13) 0.054(8) 0.042(6) 0.004(5) 0.049(8) -0.037(8)
C66 0.19(2) 0.056(9) 0.090(11) 0.020(8) 0.034(12) 0.044(12)
C67 0.132(13) 0.037(7) 0.044(6) 0.004(5) 0.021(7) 0.003(8)
C68 0.18(2) 0.120(14) 0.063(9) 0.013(10) -0.009(11) 0.116(14)
C69 0.095(11) 0.060(9) 0.074(9) 0.002(7) -0.020(7) 0.013(8)
C70 0.083(9) 0.041(7) 0.120(11) -0.001(7) -0.036(8) -0.005(7)
C71 0.085(9) 0.031(6) 0.059(7) -0.002(5) 0.009(6) -0.010(6)
C72 0.093(9) 0.053(7) 0.021(5) -0.001(4) 0.006(5) -0.023(6)
N81 0.049(5) 0.066(6) 0.022(4) -0.003(4) -0.002(3) 0.008(4)
N82 0.039(4) 0.044(5) 0.040(4) 0.002(4) -0.002(3) 0.006(4)
C81 0.029(5) 0.100(9) 0.046(6) 0.002(6) 0.003(4) -0.006(6)
C82 0.062(7) 0.078(8) 0.040(6) 0.019(5) 0.020(5) 0.002(6)
C83 0.079(9) 0.079(9) 0.039(6) -0.002(5) 0.008(6) -0.031(7)
C84 0.081(8) 0.052(7) 0.020(5) 0.006(4) 0.018(5) -0.004(6)
C85 0.121(12) 0.046(7) 0.056(7) -0.010(6) 0.006(7) -0.049(8)
C86 0.091(9) 0.071(8) 0.027(5) 0.015(5) 0.022(6) 0.016(7)
C87 0.064(7) 0.045(6) 0.030(5) 0.001(4) 0.005(5) 0.012(5)
C88 0.094(9) 0.037(6) 0.034(5) 0.001(4) 0.004(5) 0.035(6)
C89 0.042(6) 0.097(9) 0.043(6) 0.006(6) 0.006(5) 0.028(6)
C90 0.045(6) 0.055(7) 0.044(5) 0.004(5) -0.003(4) 0.011(5)
C91 0.051(5) 0.036(5) 0.012(3) 0.011(3) 0.004(3) 0.009(4)
C92 0.066(7) 0.048(6) 0.016(4) 0.007(4) 0.011(4) 0.007(5)
N101 0.040(4) 0.049(5) 0.031(4) 0.020(3) 0.000(3) -0.006(4)
N102 0.024(3) 0.016(3) 0.037(4) -0.006(3) 0.019(3) 0.003(3)
C101 0.012(3) 0.039(5) 0.038(5) 0.000(4) -0.003(3) 0.000(3)
C102 0.039(5) 0.035(5) 0.036(5) -0.005(4) 0.012(4) -0.005(4)
C103 0.044(5) 0.046(6) 0.024(4) 0.003(4) 0.005(4) -0.008(4)
C104 0.039(5) 0.024(5) 0.035(5) -0.004(4) 0.002(4) 0.001(4)
C105 0.050(5) 0.045(6) 0.020(4) -0.005(4) 0.006(4) -0.018(5)
C106 0.053(6) 0.052(6) 0.034(5) -0.006(4) 0.008(4) 0.018(5)
C107 0.041(5) 0.028(5) 0.044(5) 0.004(4) 0.011(4) 0.000(4)
C108 0.044(5) 0.061(7) 0.036(5) 0.003(5) 0.019(4) 0.019(5)
C109 0.040(5) 0.041(6) 0.053(6) 0.007(5) 0.022(5) 0.013(4)
C110 0.051(5) 0.029(5) 0.035(5) 0.007(4) -0.001(4) 0.015(4)
C111 0.040(5) 0.028(5) 0.022(4) -0.004(3) 0.009(3) -0.007(4)
C112 0.043(5) 0.022(4) 0.020(4) 0.000(3) 0.013(3) 0.008(4)
N121 0.044(4) 0.042(5) 0.033(4) -0.012(3) 0.011(3) -0.005(4)
N122 0.036(4) 0.043(5) 0.032(4) -0.010(3) 0.008(3) -0.008(3)
C121 0.051(6) 0.045(6) 0.047(6) -0.009(5) 0.001(5) 0.005(5)
C122 0.031(5) 0.074(8) 0.055(6) 0.002(5) -0.004(4) 0.003(5)
C123 0.066(8) 0.087(9) 0.050(6) 0.020(6) -0.038(6) -0.010(7)
C124 0.059(6) 0.038(5) 0.023(4) -0.005(4) 0.009(4) -0.010(5)
C125 0.067(7) 0.054(7) 0.032(5) -0.008(4) 0.007(5) -0.028(6)
C126 0.095(9) 0.036(6) 0.032(5) 0.007(4) 0.013(5) -0.007(6)
C127 0.066(7) 0.025(5) 0.053(6) 0.004(4) -0.004(5) -0.007(5)
C128 0.072(7) 0.033(5) 0.054(6) 0.011(5) 0.047(6) 0.008(5)
C129 0.049(6) 0.052(7) 0.065(7) 0.005(5) 0.018(5) 0.004(5)
C130 0.037(5) 0.041(5) 0.039(5) 0.018(4) 0.017(4) 0.005(4)
C131 0.042(5) 0.030(5) 0.031(4) 0.009(4) 0.014(4) 0.000(4)
C132 0.044(5) 0.034(5) 0.034(5) 0.008(4) -0.007(4) -0.003(4)
N141 0.048(5) 0.052(6) 0.066(6) -0.005(4) -0.006(4) 0.004(4)
N142 0.034(4) 0.037(4) 0.039(4) 0.001(3) 0.004(3) -0.004(3)
C141 0.047(7) 0.048(7) 0.158(13) -0.021(8) 0.027(8) -0.001(6)
C142 0.056(8) 0.069(9) 0.159(14) -0.035(9) -0.009(8) 0.018(7)
C143 0.109(11) 0.050(7) 0.047(6) 0.002(5) 0.011(7) 0.024(8)
C144 0.094(9) 0.030(6) 0.039(5) -0.008(4) 0.002(6) 0.006(6)
C145 0.079(8) 0.041(6) 0.036(5) 0.009(4) 0.005(5) 0.002(6)
C146 0.105(10) 0.041(7) 0.044(6) 0.022(5) -0.013(6) -0.040(7)
C147 0.064(6) 0.036(6) 0.031(5) -0.006(4) 0.013(4) -0.013(5)
C148 0.060(7) 0.071(8) 0.048(6) 0.014(6) -0.002(5) -0.024(6)
C149 0.047(6) 0.082(8) 0.036(5) 0.003(5) 0.006(4) -0.030(6)
C150 0.038(5) 0.065(7) 0.027(4) -0.006(4) -0.005(4) 0.007(5)
C151 0.052(5) 0.032(5) 0.019(4) -0.001(3) 0.003(4) -0.003(4)
C152 0.066(7) 0.032(5) 0.035(5) -0.002(4) 0.012(4) -0.001(5)
O161 0.055(4) 0.046(4) 0.012(2) 0.000(2) 0.010(2) -0.005(3)
O162 0.033(3) 0.079(5) 0.046(4) -0.008(3) 0.004(3) 0.010(3)
O163 0.052(4) 0.040(4) 0.029(3) 0.004(3) 0.009(3) 0.007(3)
O164 0.048(4) 0.037(3) 0.029(3) 0.008(3) 0.018(3) -0.002(3)
O165 0.060(4) 0.053(4) 0.038(3) -0.001(3) 0.017(3) 0.017(4)
O166 0.095(6) 0.097(6) 0.069(5) 0.036(4) 0.054(5) 0.047(5)
O167 0.054(4) 0.046(4) 0.028(3) -0.003(3) 0.007(3) -0.004(3)
O168 0.083(5) 0.047(4) 0.038(4) 0.006(3) 0.003(3) -0.026(4)
C161 0.025(4) 0.053(6) 0.027(4) 0.000(4) 0.009(3) -0.003(4)
C162 0.035(4) 0.040(5) 0.009(3) -0.002(3) 0.009(3) -0.007(4)
C163 0.028(4) 0.039(5) 0.029(4) 0.000(4) 0.010(3) -0.008(4)
C164 0.027(4) 0.041(5) 0.025(4) -0.008(4) 0.006(3) 0.010(4)
C165 0.025(4) 0.027(5) 0.036(5) 0.002(4) 0.005(3) -0.002(3)
C166 0.033(4) 0.034(5) 0.024(4) 0.001(3) 0.010(3) 0.009(4)
C167 0.023(4) 0.038(5) 0.031(4) -0.004(4) 0.003(3) -0.003(4)
C168 0.050(6) 0.059(7) 0.031(5) 0.003(5) 0.009(4) 0.005(5)
O171 0.030(3) 0.040(4) 0.037(3) -0.002(3) 0.014(2) 0.011(3)
O172 0.048(4) 0.034(3) 0.032(3) 0.009(3) 0.007(3) 0.003(3)
O173 0.039(3) 0.069(5) 0.029(3) -0.021(3) -0.001(3) 0.010(3)
O174 0.033(3) 0.057(4) 0.034(3) -0.015(3) 0.006(3) -0.004(3)
O175 0.076(5) 0.109(6) 0.047(4) 0.027(4) 0.045(4) 0.038(5)
O176 0.068(5) 0.054(4) 0.037(4) -0.012(3) 0.011(3) 0.010(4)
O177 0.073(5) 0.052(4) 0.030(3) 0.011(3) 0.005(3) -0.015(4)
O178 0.046(4) 0.038(4) 0.038(3) -0.008(3) 0.005(3) -0.007(3)
C171 0.030(4) 0.048(5) 0.010(3) -0.002(3) 0.002(3) -0.007(4)
C172 0.037(4) 0.031(5) 0.015(4) 0.003(3) 0.002(3) 0.002(4)
C173 0.025(4) 0.055(6) 0.024(4) -0.004(4) 0.001(3) -0.005(4)
C174 0.032(5) 0.046(6) 0.025(4) 0.002(4) -0.015(3) -0.004(4)
C175 0.039(5) 0.052(6) 0.021(4) 0.000(4) 0.003(3) -0.003(4)
C176 0.030(4) 0.042(5) 0.010(3) -0.001(3) -0.006(3) -0.006(4)
C177 0.034(4) 0.031(5) 0.016(4) -0.002(3) 0.003(3) -0.001(4)
C178 0.029(4) 0.049(6) 0.030(4) 0.006(4) -0.002(3) 0.000(4)
O1W 0.062(4) 0.069(5) 0.041(4) -0.022(3) 0.010(3) 0.002(4)
O2W 0.069(5) 0.049(4) 0.084 -0.006(4) -0.016(4) 0.007(4)
O3W 0.059(4) 0.043(4) 0.057(4) -0.004(3) -0.001(3) 0.003(3)
O4W 0.051(4) 0.083(5) 0.036(4) -0.019(3) -0.003(3) 0.015(4)
Pb5 0.03684(19) 0.0512(2) 0.02924(17) -0.00559(16) 0.00869(15) -0.00152(17)
Pb6 0.03442(16) 0.03065(18) 0.02096(14) 0.00030(13) 0.00219(12) -0.00253(15)
Pb7 0.03180(17) 0.0450(2) 0.02994(17) -0.00932(15) 0.00458(13) 0.00380(15)
Pb8 0.03180(15) 0.03098(18) 0.02173(15) 0.00045(13) 0.00279(12) -0.00333(14)
N201 0.052(5) 0.090(7) 0.025(4) 0.001(4) 0.017(4) -0.002(5)
N202 0.028(4) 0.075(6) 0.028(4) 0.001(4) -0.001(3) 0.007(4)
C201 0.039(6) 0.136(11) 0.034(5) 0.001(6) -0.003(4) 0.016(7)
C202 0.041(7) 0.182(16) 0.052(7) 0.025(9) 0.015(5) 0.044(9)
C203 0.062(9) 0.165(15) 0.047(7) 0.025(8) 0.009(6) 0.050(10)
C204 0.077(8) 0.106(10) 0.038(6) 0.023(6) 0.033(6) 0.041(8)
C205 0.091(10) 0.089(10) 0.066(8) 0.022(7) 0.021(7) 0.045(9)
C206 0.143(14) 0.069(8) 0.038(6) 0.025(6) 0.034(8) 0.045(9)
C207 0.051(6) 0.096(10) 0.030(5) -0.019(6) 0.005(4) 0.014(7)
C208 0.151(15) 0.039(7) 0.061(8) -0.004(6) 0.063(9) -0.006(8)
C209 0.061(8) 0.108(11) 0.067(8) -0.030(8) 0.026(6) -0.031(8)
C210 0.057(6) 0.053(6) 0.014(4) 0.011(4) 0.003(4) -0.015(5)
C211 0.076(8) 0.047(6) 0.026(5) 0.012(4) 0.010(5) 0.002(6)
C212 0.042(5) 0.066(7) 0.024(4) -0.012(5) -0.004(4) 0.020(5)
N221 0.037(4) 0.027(4) 0.025(3) 0.000(3) 0.006(3) -0.006(3)
N222 0.028(4) 0.045(5) 0.042(4) -0.006(4) 0.002(3) 0.010(3)
C221 0.061(7) 0.042(6) 0.048(6) -0.005(5) 0.022(5) 0.004(5)
C222 0.039(5) 0.048(6) 0.040(5) 0.000(4) 0.015(4) 0.004(4)
C223 0.062(7) 0.043(6) 0.052(6) 0.004(5) 0.038(5) 0.027(5)
C224 0.069(7) 0.032(5) 0.029(5) -0.005(4) 0.014(4) -0.003(5)
C225 0.089(9) 0.047(6) 0.036(6) -0.011(5) 0.021(6) 0.010(6)
C226 0.047(6) 0.048(6) 0.063(7) -0.015(5) -0.004(5) -0.006(5)
C227 0.052(6) 0.034(5) 0.038(5) -0.007(4) 0.012(4) -0.014(4)
C228 0.056(6) 0.055(6) 0.031(5) 0.008(4) -0.005(4) -0.005(5)
C229 0.033(5) 0.051(6) 0.061(6) 0.016(5) 0.013(5) -0.012(5)
C230 0.055(6) 0.054(6) 0.026(5) 0.002(4) 0.013(4) -0.001(5)
C231 0.049(5) 0.026(5) 0.024(4) 0.017(4) -0.002(4) -0.014(4)
C232 0.056(6) 0.025(5) 0.024(4) 0.000(4) 0.013(4) -0.004(4)
N241 0.057(5) 0.055(5) 0.038(4) 0.006(4) 0.013(4) 0.017(4)
N242 0.063(6) 0.048(6) 0.068(6) 0.003(5) -0.028(5) 0.000(5)
C241 0.058(7) 0.064(7) 0.067(7) -0.002(6) 0.024(6) 0.012(6)
C242 0.095(11) 0.085(10) 0.107(11) 0.016(9) 0.073(10) 0.030(8)
C243 0.129(14) 0.046(8) 0.109(12) 0.020(8) 0.080(12) 0.007(9)
C244 0.25(2) 0.037(7) 0.027(6) 0.007(5) 0.043(10) -0.005(11)
C245 0.31(3) 0.026(7) 0.099(14) -0.009(8) 0.12(2) -0.043(16)
C246 0.22(2) 0.059(9) 0.025(6) -0.002(6) 0.026(11) -0.044(14)
C247 0.161(16) 0.043(8) 0.067(9) 0.009(6) 0.001(10) -0.036(9)
C248 0.073(9) 0.050(8) 0.117(11) 0.012(7) -0.040(8) -0.017(7)
C249 0.119(9) 0.071(8) 0.094(8) 0.033(6) -0.023(7) -0.012(7)
C250 0.052(7) 0.078(9) 0.119(11) -0.004(8) -0.030(7) -0.013(7)
C251 0.095(10) 0.028(6) 0.066(8) 0.005(5) -0.023(7) -0.010(6)
C252 0.128(11) 0.023(5) 0.036(6) 0.018(4) 0.019(6) -0.015(6)
N261 0.052(5) 0.051(5) 0.027(4) 0.003(3) 0.000(3) -0.002(4)
N262 0.046(5) 0.036(5) 0.127(9) -0.010(5) -0.003(5) -0.003(4)
C261 0.057(6) 0.084(8) 0.031(5) 0.010(5) 0.022(5) -0.006(6)
C262 0.066(7) 0.066(8) 0.050(6) -0.003(6) 0.026(5) -0.026(6)
C263 0.111(11) 0.076(9) 0.062(7) -0.028(7) 0.065(8) -0.059(9)
C264 0.129(12) 0.054(7) 0.028(5) 0.005(5) 0.019(6) -0.040(8)
C265 0.162(15) 0.048(8) 0.025(5) 0.011(5) 0.019(8) 0.008(9)
C266 0.205(18) 0.020(6) 0.036(6) 0.009(5) 0.016(9) 0.023(10)
C267 0.090(9) 0.063(8) 0.040(6) 0.005(5) 0.013(6) 0.027(7)
C268 0.085(10) 0.097(11) 0.066(8) -0.028(8) -0.022(7) 0.026(9)
C269 0.065(8) 0.096(11) 0.087(9) -0.016(8) -0.021(7) 0.033(8)
C270 0.049(7) 0.087(10) 0.115(11) -0.038(8) -0.006(7) 0.017(7)
C271 0.083(9) 0.064(8) 0.049(6) 0.010(6) 0.007(6) 0.039(7)
C272 0.063(6) 0.040(6) 0.014(4) -0.001(4) 0.009(4) -0.009(5)
N281 0.034(4) 0.074(6) 0.026(4) 0.005(4) 0.015(3) 0.002(4)
N282 0.043(5) 0.078(6) 0.041(4) -0.006(4) -0.001(4) 0.023(5)
C281 0.033(5) 0.096(9) 0.045(6) -0.011(6) 0.006(4) -0.010(6)
C282 0.050(6) 0.113(10) 0.029(5) 0.009(6) 0.011(4) -0.022(7)
C283 0.095(10) 0.089(10) 0.040(6) -0.020(6) 0.031(6) -0.034(8)
C284 0.093(9) 0.054(7) 0.012(4) 0.003(4) 0.023(5) -0.010(7)
C285 0.137(15) 0.090(11) 0.074(10) -0.036(8) 0.058(11) -0.035(12)
C286 0.157(14) 0.059(8) 0.011(4) -0.002(5) 0.022(7) 0.001(10)
C287 0.082(6) 0.070(6) 0.009(4) 0.002(4) 0.009(4) 0.009
C288 0.067(8) 0.086(9) 0.068(8) 0.022(7) 0.007(6) 0.049(7)
C289 0.035(6) 0.146(12) 0.048(6) 0.029(7) 0.009(5) 0.025(7)
C290 0.029(5) 0.074(8) 0.085(8) 0.000(6) 0.010(5) -0.007(5)
C291 0.061(6) 0.017(4) 0.017(4) -0.002(3) 0.003(4) -0.008(4)
C292 0.070(7) 0.059(7) 0.014(4) -0.007(4) 0.018(4) -0.007(6)
N301 0.026(4) 0.048(5) 0.040(4) 0.007(4) 0.020(3) 0.009(3)
N302 0.036(4) 0.023(4) 0.026(3) -0.004(3) 0.016(3) 0.000(3)
C301 0.029(4) 0.045(6) 0.044(5) -0.005(4) 0.020(4) 0.016(4)
C302 0.036(5) 0.045(6) 0.042(5) -0.007(4) 0.011(4) -0.004(4)
C303 0.052(5) 0.051(6) 0.019(4) -0.002(4) 0.012(4) -0.015(5)
C304 0.052(5) 0.026(5) 0.022(4) -0.003(3) 0.007(4) -0.004(4)
C305 0.042(5) 0.058(6) 0.023(4) -0.003(4) 0.002(4) -0.027(5)
C306 0.068(7) 0.053(6) 0.029(5) -0.009(4) 0.018(5) 0.014(5)
C307 0.047(5) 0.018(4) 0.039(5) 0.005(4) 0.009(4) 0.000(4)
C308 0.040(5) 0.050(6) 0.038(5) -0.005(4) 0.010(4) 0.009(5)
C309 0.044(5) 0.055(6) 0.041(5) 0.008(5) 0.017(4) 0.011(5)
C310 0.027(4) 0.048(6) 0.037(5) 0.000(4) 0.003(4) 0.004(4)
C311 0.035(4) 0.030(5) 0.022(4) 0.002(3) 0.010(3) 0.002(4)
C312 0.026(4) 0.026(4) 0.024(4) 0.002(3) 0.002(3) 0.007(3)
N321 0.066(6) 0.053(6) 0.060(5) -0.013(4) -0.017(5) 0.005(5)
N322 0.051(5) 0.060(6) 0.049(5) 0.009(4) 0.020(4) 0.020(4)
C321 0.040(6) 0.064(8) 0.085(8) -0.002(6) -0.018(5) 0.008(5)
C322 0.088(10) 0.076(9) 0.085(9) 0.013(7) -0.019(8) -0.022(8)
C323 0.093(10) 0.101(11) 0.043(7) 0.008(7) -0.038(7) -0.003(9)
C324 0.187(17) 0.033(6) 0.021(5) 0.004(4) -0.005(7) -0.024(8)
C325 0.191(19) 0.066(10) 0.054(8) 0.010(7) 0.024(10) -0.086(12)
C326 0.213(19) 0.044(7) 0.032(6) -0.015(5) 0.061(10) -0.043(11)
C327 0.139(13) 0.040(7) 0.060(8) 0.000(6) 0.060(9) -0.006(8)
C328 0.165(18) 0.041(8) 0.084(11) 0.023(8) 0.077(12) -0.001(10)
C329 0.071(9) 0.062(9) 0.107(11) 0.038(8) 0.046(8) 0.022(7)
C330 0.048(6) 0.056(7) 0.080(8) 0.020(6) 0.037(6) 0.004(5)
C331 0.080(6) 0.043(5) 0.017(4) -0.007(4) 0.015(4) 0.007(5)
C332 0.088(8) 0.035(6) 0.026(4) 0.003(4) -0.010(5) 0.008(6)
N341 0.069(6) 0.040(5) 0.052(5) -0.004(4) 0.002(5) 0.005(5)
N342 0.045(5) 0.041(5) 0.051(5) -0.003(4) 0.004(4) -0.015(4)
C341 0.086(10) 0.059(8) 0.079(9) -0.005(7) 0.016(7) 0.016(7)
C342 0.070(9) 0.095(11) 0.106(11) -0.028(9) -0.026(8) 0.026(9)
C343 0.126(13) 0.066(9) 0.051(7) 0.014(6) 0.006(8) 0.058(9)
C344 0.130(12) 0.013(5) 0.032(5) 0.005(4) 0.008(6) 0.016(6)
C345 0.132(14) 0.094(11) 0.033(6) 0.005(6) 0.038(8) 0.005(10)
C346 0.141(13) 0.035(7) 0.034(6) -0.002(5) 0.032(7) -0.030(7)
C347 0.124(12) 0.034(6) 0.042(6) -0.007(5) 0.000(6) -0.028(7)
C348 0.095(8) 0.088(8) 0.057(6) 0.003(6) 0.020(6) -0.026(7)
C349 0.054(7) 0.126(12) 0.052(7) -0.018(7) 0.023(6) -0.039(8)
C350 0.082(9) 0.098(10) 0.033(6) 0.001(6) 0.004(6) -0.022(8)
C351 0.108(10) 0.043(6) 0.015(4) -0.009(4) 0.001(5) -0.014(7)
C352 0.100(10) 0.054(7) 0.023(5) -0.005(5) -0.002(5) -0.008(7)
O361 0.036(3) 0.048(4) 0.030(3) 0.006(3) 0.009(2) 0.003(3)
O362 0.043(3) 0.029(3) 0.029(3) 0.006(2) 0.003(2) -0.004(3)
O363 0.031(3) 0.071(5) 0.042(4) 0.001(3) -0.004(3) -0.004(3)
O364 0.061(4) 0.043(4) 0.017(3) -0.008(3) 0.004(3) 0.007(3)
O365 0.057(4) 0.042(4) 0.022(3) -0.002(3) 0.001(3) -0.009(3)
O366 0.083(5) 0.048(4) 0.028(3) 0.000(3) 0.014(3) -0.020(4)
O367 0.059(4) 0.051(4) 0.035(3) 0.000(3) 0.023(3) 0.017(3)
O368 0.052(4) 0.054(4) 0.035(3) 0.003(3) 0.021(3) 0.007(3)
C361 0.027(4) 0.039(5) 0.038(5) -0.010(4) 0.012(4) 0.001(4)
C362 0.039(5) 0.046(5) 0.012(3) -0.008(4) 0.006(3) -0.009(4)
C363 0.028(4) 0.024(4) 0.028(4) -0.003(3) -0.001(3) -0.006(3)
C364 0.036(5) 0.026(5) 0.034(4) -0.011(4) 0.002(4) 0.000(4)
C365 0.051(6) 0.043(6) 0.025(4) -0.004(4) 0.009(4) 0.010(5)
C366 0.023(4) 0.039(5) 0.022(4) 0.000(3) 0.005(3) -0.004(4)
C367 0.029(4) 0.028(5) 0.024(4) -0.001(3) 0.013(3) 0.001(3)
C368 0.037(5) 0.036(5) 0.032(5) 0.006(4) -0.001(4) 0.001(4)
O371 0.040(3) 0.028(3) 0.040(3) 0.008(3) 0.007(3) 0.003(3)
O372 0.047(4) 0.039(4) 0.035(3) -0.004(3) 0.023(3) 0.013(3)
O373 0.043(4) 0.053(4) 0.033(3) -0.011(3) 0.008(3) 0.013(3)
O374 0.052(4) 0.050(4) 0.027(3) -0.011(3) 0.012(3) -0.009(3)
O375 0.040(4) 0.060(4) 0.042(3) -0.004(3) 0.008(3) 0.006(3)
O376 0.069(5) 0.049(4) 0.028(3) 0.004(3) 0.018(3) 0.006(3)
O377 0.097(6) 0.035(4) 0.034(3) 0.001(3) 0.001(3) -0.022(4)
O378 0.051(4) 0.039(3) 0.020(3) -0.007(2) 0.001(3) -0.002(3)
C371 0.043(5) 0.052(6) 0.011(4) -0.005(4) -0.004(3) -0.017(5)
C372 0.037(4) 0.032(5) 0.013(3) -0.001(3) 0.002(3) 0.003(4)
C373 0.044(5) 0.036(5) 0.027(4) -0.001(4) -0.001(4) -0.008(4)
C374 0.030(4) 0.027(5) 0.028(4) 0.002(3) -0.017(3) -0.007(4)
C375 0.029(4) 0.034(5) 0.034(5) 0.000(4) 0.001(3) 0.002(4)
C376 0.033(4) 0.032(5) 0.020(4) -0.005(3) -0.006(3) -0.003(4)
C377 0.040(5) 0.033(5) 0.020(4) -0.005(3) -0.002(3) -0.008(4)
C378 0.029(4) 0.036(5) 0.031(4) 0.003(4) -0.003(3) -0.004(4)
O5W 0.054(4) 0.058(4) 0.035(3) -0.010(3) 0.010(3) 0.010(3)
O6W 0.148(16) 0.274(19) 0.459 -0.007(19) -0.025(18) 0.033(15)
O7W 0.055(4) 0.057(4) 0.049(4) -0.014(3) 0.005(3) -0.004(4)
O8W 0.080(6) 0.073(5) 0.072(5) -0.008(4) -0.010(4) -0.011(5)
Pb9 0.02874(17) 0.0407(2) 0.02587(16) -0.00623(14) 0.00130(13) 0.00626(14)
Pb10 0.02921(16) 0.0317(2) 0.02293(16) -0.00009(13) 0.00160(13) -0.00382(13)
Pb11 0.03185(17) 0.0394(2) 0.02693(17) -0.00228(14) 0.00293(13) 0.00404(15)
Pb12 0.03112(17) 0.03083(19) 0.02345(16) -0.00121(13) 0.00555(13) -0.00330(13)
N401 0.034(4) 0.049(5) 0.023(3) 0.000(3) 0.010(3) 0.003(4)
N402 0.031(4) 0.055(5) 0.023(3) 0.005(3) 0.003(3) -0.004(4)
C401 0.038(5) 0.074(7) 0.039(5) -0.005(5) 0.008(4) 0.012(5)
C402 0.052(6) 0.072(8) 0.049(6) -0.002(6) -0.002(5) 0.022(6)
C403 0.062(7) 0.087(9) 0.052(6) 0.025(6) 0.011(5) 0.046(7)
C404 0.074(7) 0.047(6) 0.043(6) 0.020(5) 0.023(5) 0.017(6)
C405 0.125(12) 0.046(7) 0.042(6) 0.018(5) 0.033(7) 0.007(7)
C406 0.104(9) 0.045(6) 0.027(5) 0.009(4) 0.032(6) -0.004(7)
C407 0.070(8) 0.047(7) 0.067(7) -0.016(6) 0.021(6) -0.009(6)
C408 0.071(8) 0.097(10) 0.042(6) 0.003(6) 0.018(6) -0.033(8)
C409 0.049(7) 0.151(13) 0.043(6) -0.034(8) 0.025(5) -0.050(8)
C410 0.048(6) 0.081(8) 0.018(4) 0.008(4) 0.011(4) -0.001(5)
C411 0.038(5) 0.053(6) 0.037(5) -0.009(4) 0.020(4) 0.015(5)
C412 0.042(5) 0.058(6) 0.023(4) 0.001(4) 0.010(4) 0.000(5)
N421 0.039(4) 0.027(4) 0.031(4) 0.009(3) -0.005(3) 0.007(3)
N422 0.040(4) 0.030(4) 0.030(4) -0.012(3) 0.010(3) -0.005(3)
C421 0.029(4) 0.048(6) 0.042(5) -0.009(4) 0.012(4) -0.005(4)
C422 0.044(5) 0.045(6) 0.045(5) 0.003(4) 0.017(4) 0.003(5)
C423 0.041(5) 0.045(6) 0.041(5) -0.007(4) 0.027(4) 0.009(4)
C424 0.054(5) 0.033(5) 0.014(4) -0.004(3) -0.001(4) 0.006(4)
C425 0.057(6) 0.032(5) 0.030(5) -0.009(4) 0.012(4) -0.010(5)
C426 0.066(7) 0.040(6) 0.042(5) -0.002(4) -0.005(5) -0.001(5)
C427 0.031(4) 0.037(5) 0.025(4) 0.007(4) 0.002(3) -0.014(4)
C428 0.036(5) 0.054(6) 0.038(5) 0.003(4) -0.010(4) -0.022(5)
C429 0.028(4) 0.050(6) 0.043(5) 0.005(4) 0.002(4) -0.004(4)
C430 0.016(4) 0.040(5) 0.046(5) -0.003(4) 0.012(4) -0.005(4)
C431 0.033(4) 0.029(5) 0.015(4) 0.002(3) 0.007(3) -0.006(4)
C432 0.042(5) 0.024(4) 0.014(4) 0.003(3) 0.008(3) -0.003(4)
N441 0.049(5) 0.030(4) 0.044(4) 0.007(3) 0.022(4) 0.009(3)
N442 0.033(4) 0.046(5) 0.048(5) 0.003(4) 0.004(3) -0.006(4)
C441 0.054(7) 0.039(6) 0.052(6) 0.010(5) -0.006(5) 0.000(5)
C442 0.064(7) 0.044(6) 0.057(6) 0.017(5) 0.027(6) 0.005(5)
C443 0.061(7) 0.052(7) 0.042(6) 0.003(5) 0.006(5) -0.008(5)
C444 0.055(6) 0.041(6) 0.035(5) 0.011(4) 0.021(4) -0.010(5)
C445 0.068(7) 0.049(6) 0.026(5) -0.001(4) -0.001(4) -0.008(5)
C446 0.075(8) 0.045(6) 0.042(5) 0.004(5) -0.012(5) -0.011(6)
C447 0.063(7) 0.034(5) 0.038(5) 0.012(4) -0.012(5) -0.013(5)
C448 0.047(6) 0.052(7) 0.048(6) 0.013(5) -0.003(5) -0.025(5)
C449 0.043(6) 0.072(8) 0.060(7) 0.018(6) -0.029(5) -0.010(6)
C450 0.028(5) 0.072(7) 0.054(6) -0.016(5) 0.000(4) 0.007(5)
C451 0.039(5) 0.033(5) 0.036(5) -0.001(4) 0.016(4) -0.001(4)
C452 0.062(6) 0.017(5) 0.039(5) 0.003(4) 0.004(5) -0.005(4)
N461 0.035(4) 0.052(5) 0.043(4) -0.003(4) -0.003(3) -0.009(4)
N462 0.041(5) 0.057(6) 0.110(8) -0.016(5) 0.000(5) -0.010(5)
C461 0.049(6) 0.056(7) 0.038(5) 0.018(5) 0.010(4) -0.024(5)
C462 0.040(6) 0.100(9) 0.048(6) 0.015(6) 0.004(5) -0.042(6)
C463 0.144(14) 0.089(10) 0.041(6) 0.002(6) 0.029(7) -0.085(10)
C464 0.068(7) 0.055(7) 0.018(4) 0.001(4) 0.020(4) -0.019(6)
C465 0.130(13) 0.054(8) 0.045(6) 0.013(6) 0.023(7) -0.030(8)
C466 0.121(11) 0.036(6) 0.038(6) 0.000(5) 0.007(6) 0.000(7)
C467 0.076(8) 0.060(8) 0.042(6) -0.002(5) 0.004(5) 0.001(7)
C468 0.092(10) 0.068(8) 0.048(6) -0.017(6) -0.029(6) 0.052(8)
C469 0.080(9) 0.081(10) 0.061(7) -0.011(7) -0.004(7) 0.017(8)
C470 0.050(7) 0.078(9) 0.108(10) 0.012(8) -0.003(7) 0.037(7)
C471 0.063(7) 0.056(7) 0.036(5) -0.003(5) 0.002(5) 0.013(6)
C472 0.076(7) 0.023(5) 0.036(5) 0.006(4) 0.003(5) -0.019(5)
N481 0.038(4) 0.047(5) 0.031(4) 0.005(3) 0.009(3) 0.005(4)
N482 0.048(5) 0.076(6) 0.020(4) 0.000(4) -0.002(3) 0.020(5)
C481 0.026(4) 0.076(7) 0.046(5) -0.007(5) 0.000(4) 0.001(5)
C482 0.043(5) 0.073(7) 0.030(5) 0.012(5) 0.010(4) -0.003(5)
C483 0.055(7) 0.086(9) 0.046(6) -0.003(6) 0.016(5) -0.020(6)
C484 0.063(6) 0.036(6) 0.029(5) 0.000(4) 0.008(4) -0.009(5)
C485 0.163(16) 0.064(9) 0.040(6) 0.005(6) 0.049(9) -0.001(10)
C486 0.077(8) 0.067(8) 0.028(5) 0.006(5) 0.007(5) 0.011(7)
C487 0.061(7) 0.049(6) 0.034(5) 0.006(4) -0.002(4) 0.008(5)
C488 0.068(7) 0.053(7) 0.038(5) -0.003(5) -0.009(5) 0.027(6)
C489 0.043(6) 0.072(8) 0.066(7) 0.015(6) 0.000(5) 0.024(6)
C490 0.039(5) 0.067(7) 0.058(6) 0.005(5) 0.010(5) 0.009(5)
C491 0.048(4) 0.030(4) 0.004(3) 0.003(3) 0.006(3) 0.003(4)
C492 0.057(5) 0.043(5) 0.009(3) 0.003(3) 0.007(3) 0.021(4)
N501 0.024(3) 0.053(5) 0.031(4) 0.015(3) 0.006(3) 0.008(3)
N502 0.032(4) 0.019(4) 0.037(4) -0.005(3) 0.009(3) 0.005(3)
C501 0.045(6) 0.055(6) 0.045(6) 0.000(5) 0.019(5) 0.010(5)
C502 0.030(4) 0.058(6) 0.029(4) -0.011(4) -0.001(4) -0.006(4)
C503 0.042(5) 0.057(6) 0.026(4) -0.003(4) -0.002(4) -0.007(5)
C504 0.035(4) 0.031(5) 0.022(4) -0.003(3) -0.002(3) -0.009(4)
C505 0.069(7) 0.041(6) 0.018(4) 0.003(4) 0.007(4) -0.016(5)
C506 0.048(6) 0.054(6) 0.031(5) -0.017(4) 0.010(4) -0.008(5)
C507 0.057(6) 0.022(5) 0.032(5) 0.002(4) -0.006(4) 0.001(4)
C508 0.053(6) 0.046(6) 0.035(5) -0.002(4) 0.016(4) 0.006(5)
C509 0.039(5) 0.038(6) 0.057(6) 0.003(5) 0.008(4) 0.003(4)
C510 0.037(4) 0.030(5) 0.025(4) 0.003(3) 0.005(3) 0.000(4)
C511 0.017(4) 0.026(4) 0.030(4) 0.004(3) 0.003(3) -0.001(3)
C512 0.033(4) 0.027(4) 0.020(4) -0.001(3) 0.012(3) 0.003(4)
N521 0.067(6) 0.045(5) 0.097(7) -0.035(5) -0.050(6) 0.007(5)
N522 0.056(6) 0.066(6) 0.023(4) 0.012(4) 0.008(4) 0.015(4)
C521 0.067(8) 0.038(7) 0.112(10) -0.006(6) -0.049(7) -0.014(6)
C522 0.088(8) 0.071(7) 0.098(8) 0.015(6) -0.025(6) 0.007(6)
C523 0.105(8) 0.073(7) 0.082(7) 0.022(6) -0.023(7) -0.028(7)
C524 0.131(13) 0.052(7) 0.048(7) 0.011(6) -0.018(7) -0.018(8)
C525 0.35(3) 0.049(8) 0.015(5) -0.002(5) 0.011(10) -0.085(13)
C526 0.116(8) 0.077(7) 0.047(6) -0.004(5) 0.021(6) -0.015(7)
C527 0.143(14) 0.032(7) 0.054(7) -0.009(5) 0.038(9) -0.010(8)
C528 0.20(2) 0.044(8) 0.076(10) 0.021(7) 0.085(13) 0.018(11)
C529 0.096(11) 0.079(10) 0.113(11) 0.047(9) 0.066(10) 0.047(9)
C530 0.099(10) 0.039(6) 0.056(7) 0.026(5) 0.047(7) 0.026(6)
C531 0.142(13) 0.029(6) 0.026(5) 0.000(4) 0.017(7) -0.002(7)
C532 0.142(13) 0.028(6) 0.041(6) -0.007(5) -0.049(7) -0.010(7)
N541 0.046(5) 0.047(6) 0.102(8) -0.009(5) -0.006(5) 0.000(5)
N542 0.056(5) 0.038(5) 0.040(4) -0.001(4) 0.002(4) -0.003(4)
C541 0.060(8) 0.043(7) 0.139(12) -0.024(7) 0.021(8) -0.002(6)
C542 0.058(9) 0.123(13) 0.153(15) -0.047(12) -0.025(9) 0.037(9)
C543 0.140(14) 0.057(8) 0.050(7) 0.009(6) 0.009(8) 0.056(9)
C544 0.114(11) 0.032(6) 0.034(5) -0.017(5) 0.014(6) 0.000(7)
C545 0.27(2) 0.052(9) 0.029(6) 0.009(6) 0.066(11) 0.042(13)
C546 0.124(11) 0.026(7) 0.045(6) -0.005(5) 0.042(8) -0.030(7)
C547 0.137(12) 0.049(7) 0.033(6) -0.002(5) 0.039(7) -0.048(8)
C548 0.087(9) 0.101(10) 0.030(5) 0.006(6) 0.026(6) -0.051(8)
C549 0.061(8) 0.119(12) 0.060(7) 0.023(8) 0.007(6) -0.036(8)
C550 0.045(6) 0.074(8) 0.060(7) 0.006(6) 0.024(5) -0.006(6)
C551 0.055(6) 0.046(6) 0.034(5) -0.013(4) 0.015(5) -0.017(5)
C552 0.073(7) 0.042(6) 0.019(4) -0.008(4) -0.005(4) 0.002(5)
O561 0.025(3) 0.044(3) 0.015(2) -0.008(2) -0.007(2) 0.009(3)
O562 0.019(3) 0.058(4) 0.037(3) -0.008(3) -0.004(2) 0.003(3)
O563 0.048(4) 0.040(4) 0.030(3) 0.006(3) 0.017(3) 0.006(3)
O564 0.039(3) 0.038(3) 0.026(3) 0.005(2) 0.005(2) 0.004(3)
O565 0.049(4) 0.044(4) 0.025(3) -0.004(3) -0.003(3) -0.008(3)
O566 0.064(5) 0.048(4) 0.046(4) 0.006(3) 0.006(3) -0.019(4)
O567 0.051(4) 0.055(4) 0.038(4) 0.006(3) 0.016(3) 0.015(3)
O568 0.059(5) 0.078(5) 0.054(4) 0.011(4) 0.030(4) 0.018(4)
C561 0.033(5) 0.034(5) 0.037(5) 0.019(4) 0.010(4) 0.007(4)
C562 0.028(4) 0.030(5) 0.023(4) -0.009(3) 0.009(3) 0.000(3)
C563 0.027(4) 0.025(4) 0.036(4) -0.003(3) 0.012(3) -0.005(3)
C564 0.013(3) 0.027(5) 0.035(4) -0.002(3) 0.000(3) 0.000(3)
C565 0.024(4) 0.059(6) 0.025(4) -0.009(4) 0.006(3) 0.003(4)
C566 0.027(4) 0.043(5) 0.030(4) 0.000(4) 0.013(3) 0.008(4)
C567 0.023(4) 0.039(5) 0.020(4) 0.000(3) 0.004(3) 0.002(4)
C568 0.024(4) 0.036(5) 0.034(5) 0.004(4) 0.004(3) -0.002(4)
O571 0.041(3) 0.029(3) 0.022(3) -0.006(2) 0.015(2) -0.001(3)
O572 0.045(4) 0.041(4) 0.036(3) 0.004(3) 0.012(3) 0.000(3)
O573 0.038(3) 0.045(4) 0.039(3) -0.009(3) 0.012(3) 0.010(3)
O574 0.032(3) 0.082(5) 0.027(3) -0.033(3) 0.006(3) 0.004(3)
O575 0.079(5) 0.031(4) 0.052(4) 0.001(3) 0.004(4) -0.017(3)
O576 0.045(3) 0.040(4) 0.027(3) -0.005(3) 0.002(3) -0.008(3)
O577 0.062(5) 0.061(4) 0.062(4) 0.014(4) 0.040(4) 0.001(4)
O578 0.032(3) 0.074(5) 0.051(4) 0.016(3) 0.016(3) 0.018(3)
C571 0.030(4) 0.023(4) 0.023(4) 0.005(3) 0.010(3) -0.001(3)
C572 0.027(4) 0.035(5) 0.021(4) 0.006(3) -0.002(3) -0.001(4)
C573 0.030(4) 0.018(4) 0.039(5) -0.002(3) 0.004(4) 0.004(3)
C574 0.033(5) 0.040(5) 0.027(4) 0.000(4) 0.001(4) 0.004(4)
C575 0.022(4) 0.038(5) 0.037(5) 0.005(4) -0.003(3) 0.002(4)
C576 0.023(4) 0.032(5) 0.032(4) 0.010(4) -0.004(3) 0.001(3)
C577 0.036(5) 0.038(5) 0.028(4) 0.004(4) 0.011(4) 0.004(4)
C578 0.030(4) 0.048(6) 0.024(4) 0.008(4) 0.003(3) 0.001(4)
O9W 0.044(4) 0.050(4) 0.045(4) -0.015(3) 0.011(3) 0.004(3)
O10W 0.053(4) 0.045(4) 0.082 -0.006(4) -0.013(4) -0.011(3)
O11W 0.053(4) 0.088(5) 0.044(4) -0.013(4) 0.003(3) 0.000(4)
O12W 0.049(4) 0.067(5) 0.084(5) -0.006(4) 0.010(4) -0.002(4)
O13W 0.101(7) 0.076(6) 0.071(6) -0.007(4) 0.046(5) -0.018(5)
O14W 0.055(4) 0.046(4) 0.038(3) 0.006(3) 0.006(3) -0.004(3)
O15W 0.173(10) 0.060(5) 0.079(6) 0.010(4) -0.056(6) -0.026(6)
O16W 0.162(11) 0.074(6) 0.045(5) 0.009(4) -0.026(6) -0.001(6)
O17W 0.102(8) 0.107(7) 0.084(7) 0.007(5) 0.000(6) -0.013(6)
O18W 0.062(5) 0.051(5) 0.073(5) 0.013(4) 0.030(4) 0.013(4)
O19W 0.074(5) 0.058(5) 0.074(5) -0.002(4) 0.004(4) -0.001(4)
O20W 0.099(7) 0.072(6) 0.093(7) 0.003(5) 0.026(6) 0.010(5)
O21W 0.053(4) 0.072(5) 0.041(4) -0.003(4) 0.025(3) -0.002(4)
O22W 0.069(5) 0.078(6) 0.048(4) 0.007(4) 0.020(4) 0.021(4)
O23W 0.297(18) 0.094(8) 0.077(8) -0.030(6) -0.055(9) 0.042(10)
O24W 0.065(5) 0.054(5) 0.073(5) 0.013(4) 0.032(4) 0.020(4)
O25W 0.055(4) 0.037(4) 0.048(4) -0.002(3) 0.019(3) 0.009(3)
O26W 0.057(4) 0.036(4) 0.033(3) 0.003(3) 0.002(3) -0.003(3)
O27W 0.047(4) 0.052(4) 0.048(4) 0.013(3) 0.013(3) -0.003(3)
O28W 0.103(7) 0.060(5) 0.074(6) -0.013(4) 0.018(5) -0.014(5)
O29W 0.094(7) 0.145(8) 0.069(5) -0.032(5) 0.013(5) -0.049(6)
O30W 0.110(7) 0.059(5) 0.082(6) -0.002(4) 0.058(6) 0.025(5)
O31W 0.064(5) 0.093(6) 0.052(4) -0.003(4) 0.023(4) 0.010(4)
O32W 0.073(6) 0.074(6) 0.077(6) -0.014(4) 0.019(4) 0.006(5)
O33W 0.053(4) 0.044(4) 0.039(4) 0.003(3) 0.009(3) -0.007(3)
O34W 0.067(5) 0.063(5) 0.059(5) 0.000(4) 0.006(4) -0.017(4)
O35W 0.108(7) 0.048(5) 0.070(5) 0.006(4) -0.034(5) 0.006(5)
O36W 0.105(7) 0.057(5) 0.077(6) -0.005(4) -0.012(5) -0.007(5)
O37W 0.106(7) 0.078(6) 0.084(6) 0.020(5) -0.019(5) 0.006(5)
O38W 0.078(6) 0.081(6) 0.061(5) 0.014(4) 0.000(4) 0.013(5)
O39W 0.111(7) 0.062(5) 0.037(4) -0.014(3) 0.013(4) 0.022(5)
O40W 0.103(7) 0.062(5) 0.072(6) -0.009(4) 0.015(5) 0.018(5)
O41W 0.139(10) 0.115(8) 0.102(8) 0.023(6) 0.024(7) 0.016(7)
O42W 0.112(15) 0.112(14) 0.066(10) -0.003(9) -0.009(10) -0.008(12)
O44W 0.082(6) 0.068(5) 0.067(5) -0.018(4) 0.031(4) -0.031(5)
O45W 0.107(8) 0.061(5) 0.100(7) -0.001(5) 0.029(6) 0.009(5)
O46W 0.067(6) 0.076(6) 0.094(6) -0.003(5) 0.003(5) 0.001(5)
O47W 0.061(5) 0.040(4) 0.059(5) 0.004(3) 0.022(4) -0.001(4)
O48W 0.065(5) 0.070(5) 0.046(4) 0.008(4) 0.021(4) -0.021(4)
O49W 0.135(8) 0.047(5) 0.043(5) -0.004(4) 0.031(5) -0.022(5)
O50W 0.120(8) 0.072(6) 0.060(5) 0.002(4) 0.039(5) -0.027(6)
O52W 0.033(5) 0.024(5) 0.042(6) -0.015(4) 0.017(4) -0.008(4)
O53W 0.106(7) 0.045(5) 0.063(5) 0.002(4) 0.028(5) 0.008(4)
O54W 0.096(7) 0.071(6) 0.088(7) -0.007(5) 0.011(6) 0.027(5)
O55W 0.063(5) 0.052(5) 0.073(6) -0.003(4) 0.021(4) 0.008(4)
O56W 0.049(4) 0.048(4) 0.043(4) -0.013(3) 0.011(3) 0.005(3)
O57W 0.052(4) 0.036(4) 0.036(3) -0.001(3) 0.007(3) 0.003(3)
O58W 0.107(7) 0.047(5) 0.068(5) 0.003(4) -0.027(5) -0.001(5)
O59W 0.094(6) 0.062(5) 0.061(5) 0.002(4) -0.005(4) -0.011(5)
O60W 0.076(5) 0.080(6) 0.055(5) 0.019(4) 0.015(4) 0.025(4)
O61W 0.069(5) 0.034(4) 0.054(4) 0.013(3) 0.012(4) 0.015(3)
O62W 0.106(8) 0.085(6) 0.109(7) 0.000(5) 0.031(6) 0.021(6)
O63W 0.105(7) 0.098(7) 0.089(7) -0.037(5) 0.029(6) 0.024(6)
O65W 0.161(10) 0.062(6) 0.056(5) 0.003(4) -0.019(6) -0.026(6)
O67W 0.201(14) 0.085(8) 0.100(8) -0.008(6) 0.013(8) 0.017(8)
O68W 0.179(12) 0.119(9) 0.125(9) 0.002(7) 0.055(9) -0.066(9)
O69W 0.079(6) 0.075(6) 0.150(9) 0.017(6) 0.013(6) -0.012(5)
O70W 0.071(6) 0.092(7) 0.143(9) -0.032(6) 0.028(6) -0.009(5)
O71W 0.057(4) 0.040(4) 0.052(4) 0.004(3) 0.016(3) -0.009(3)
O72W 0.048(4) 0.082(6) 0.038(4) -0.001(4) 0.013(3) -0.018(4)
O73W 0.104(7) 0.068(6) 0.050(5) -0.008(4) 0.036(5) -0.009(5)
O74W 0.085(6) 0.063(5) 0.073(6) 0.006(4) 0.032(5) 0.000(5)
O75W 0.060(5) 0.085(6) 0.064(5) 0.018(4) 0.008(4) 0.012(4)
O76W 0.102(7) 0.067(6) 0.085(7) 0.000(5) 0.029(6) 0.025(5)
O77W 0.041(4) 0.059(4) 0.044(4) -0.015(3) 0.004(3) 0.011(3)
O78W 0.050(4) 0.047(4) 0.033(3) 0.008(3) 0.001(3) 0.002(3)
O79W 0.086(6) 0.069(6) 0.071(6) 0.017(4) 0.029(5) -0.027(5)
O80W 0.104(7) 0.052(5) 0.052(5) 0.002(4) -0.022(4) -0.001(5)
O81W 0.125(8) 0.053(5) 0.068(6) -0.004(4) -0.017(5) 0.001(5)
O82W 0.072(5) 0.065(5) 0.051(4) -0.001(4) -0.002(4) -0.029(4)
O83W 0.063(5) 0.070(5) 0.048(4) 0.012(4) 0.000(4) 0.002(4)
O85W 0.105(7) 0.076(6) 0.061(5) -0.026(4) 0.007(5) 0.032(5)
O86W 0.138 0.105 0.121 0.009 0.071 0.053

loop_
_atom_type_symbol
_atom_type_description
_atom_type_scat_dispersion_real
_atom_type_scat_dispersion_imag
_atom_type_scat_source
C C 0.0181 0.0091 'International Tables Vol C Tables 4.2.6.8 and 6.1.1.4'
H H 0.0000 0.0000 'International Tables Vol C Tables 4.2.6.8 and 6.1.1.4'
N N 0.0311 0.0180 'International Tables Vol C Tables 4.2.6.8 and 6.1.1.4'
O O 0.0492 0.0322 'International Tables Vol C Tables 4.2.6.8 and 6.1.1.4'
Pb Pb -4.0753 8.5060 'International Tables Vol C Tables 4.2.6.8 and 6.1.1.4'

loop_
_geom_angle_atom_site_label_1
_geom_angle_atom_site_label_2
_geom_angle_atom_site_label_3
_geom_angle
N2 Pb1 N1 64.5(2)
N2 Pb1 O1W 80.8(2)
N1 Pb1 O1W 76.7(2)
N2 Pb1 O171 97.5(2)
N1 Pb1 O171 152.96(18)
O1W Pb1 O171 80.76(18)
N2 Pb1 N21 94.4(2)
N1 Pb1 N21 77.5(2)
O1W Pb1 N21 153.2(2)
O171 Pb1 N21 126.04(18)
O161 Pb2 O171 76.98(17)
O161 Pb2 O162 49.92(17)
O171 Pb2 O162 83.60(19)
O161 Pb2 N42 137.3(2)
O171 Pb2 N42 82.82(19)
O162 Pb2 N42 161.6(2)
O161 Pb2 O172 110.34(16)
O171 Pb2 O172 48.86(16)
O162 Pb2 O172 79.95(18)
N42 Pb2 O172 81.8(2)
O161 Pb2 N41 80.72(19)
O171 Pb2 N41 89.34(17)
O162 Pb2 N41 130.5(2)
N42 Pb2 N41 61.7(2)
O172 Pb2 N41 128.54(19)
O161 Pb2 N62 129.9(2)
O171 Pb2 N62 145.8(3)
O162 Pb2 N62 98.6(3)
N42 Pb2 N62 85.8(3)
O172 Pb2 N62 97.6(3)
N41 Pb2 N62 113.2(3)
N81 Pb3 N82 62.8(2)
N81 Pb3 N102 91.9(2)
N82 Pb3 N102 78.3(2)
N81 Pb3 O4W 82.3(2)
N82 Pb3 O4W 75.1(2)
N102 Pb3 O4W 152.5(2)
N81 Pb3 O164 104.0(2)
N82 Pb3 O164 155.07(18)
N102 Pb3 O164 125.03(17)
O4W Pb3 O164 82.41(18)
N81 Pb3 O3W 142.6(2)
N82 Pb3 O3W 79.8(2)
N102 Pb3 O3W 80.69(18)
O4W Pb3 O3W 87.7(2)
O164 Pb3 O3W 110.32(17)
N81 Pb3 N101 74.8(2)
N82 Pb3 N101 118.7(2)
N102 Pb3 N101 60.4(2)
O4W Pb3 N101 141.3(2)
O164 Pb3 N101 73.5(2)
O3W Pb3 N101 128.82(19)
O174 Pb4 O164 76.04(18)
O174 Pb4 N122 81.14(19)
O164 Pb4 N122 89.65(19)
O174 Pb4 N121 138.3(2)
O164 Pb4 N121 83.14(19)
N122 Pb4 N121 62.8(2)
O174 Pb4 O173 50.49(17)
O164 Pb4 O173 82.00(18)
N122 Pb4 O173 131.6(2)
N121 Pb4 O173 159.08(19)
O174 Pb4 O163 109.27(17)
O164 Pb4 O163 48.05(17)
N122 Pb4 O163 127.83(18)
N121 Pb4 O163 80.58(19)
O173 Pb4 O163 78.53(17)
O174 Pb4 N141 128.4(2)
O164 Pb4 N141 144.5(2)
N122 Pb4 N141 116.8(2)
N121 Pb4 N141 88.5(2)
O173 Pb4 N141 95.1(2)
O163 Pb4 N141 96.6(2)
C12 N1 C1 119.4(9)
C12 N1 Pb1 116.6(6)
C1 N1 Pb1 123.7(7)
C10 N2 C11 119.6(8)
C10 N2 Pb1 122.1(7)
C11 N2 Pb1 118.1(6)
N1 C1 C2 120.4(10)
N1 C1 H1 119.8
C2 C1 H1 119.8
C3 C2 C1 121.3(9)
C3 C2 H2 119.3
C1 C2 H2 119.3
C2 C3 C4 119.1(10)
C2 C3 H3 120.4
C4 C3 H3 120.4
C3 C4 C5 124.3(10)
C3 C4 C12 118.1(10)
C5 C4 C12 117.6(10)
C6 C5 C4 122.2(10)
C6 C5 H5 118.9
C4 C5 H5 118.9
C5 C6 C7 121.8(10)
C5 C6 H6 119.1
C7 C6 H6 119.1
C11 C7 C8 116.2(10)
C11 C7 C6 120.7(10)
C8 C7 C6 123.1(10)
C9 C8 C7 119.4(10)
C9 C8 H8 120.3
C7 C8 H8 120.3
C10 C9 C8 117.3(10)
C10 C9 H9 121.4
C8 C9 H9 121.4
N2 C10 C9 126.1(11)
N2 C10 H10 117.0
C9 C10 H10 117.0
N2 C11 C7 121.5(9)
N2 C11 C12 119.2(9)
C7 C11 C12 119.3(10)
N1 C12 C11 120.2(9)
N1 C12 C4 121.5(9)
C11 C12 C4 118.3(10)
C21 N21 C32 122.3(7)
C21 N21 Pb1 118.5(6)
C32 N21 Pb1 119.2(5)
C30 N22 C31 115.8(7)
N21 C21 C22 122.6(9)
N21 C21 H21 118.7
C22 C21 H21 118.7
C23 C22 C21 119.5(9)
C23 C22 H22 120.2
C21 C22 H22 120.2
C22 C23 C24 117.6(8)
C22 C23 H23 121.2
C24 C23 H23 121.2
C23 C24 C32 120.5(8)
C23 C24 C25 121.7(8)
C32 C24 C25 117.8(8)
C26 C25 C24 120.0(8)
C26 C25 H25 120.0
C24 C25 H25 120.0
C25 C26 C27 123.7(9)
C25 C26 H26 118.2
C27 C26 H26 118.2
C31 C27 C28 117.3(8)
C31 C27 C26 118.9(8)
C28 C27 C26 123.8(8)
C29 C28 C27 118.5(9)
C29 C28 H28 120.8
C27 C28 H28 120.8
C30 C29 C28 118.5(9)
C30 C29 H29 120.8
C28 C29 H29 120.8
N22 C30 C29 128.0(8)
N22 C30 H30 116.0
C29 C30 H30 116.0
N22 C31 C27 121.8(7)
N22 C31 C32 118.4(7)
C27 C31 C32 119.7(7)
N21 C32 C31 122.8(7)
N21 C32 C24 117.4(8)
C31 C32 C24 119.8(7)
C41 N41 C52 122.4(9)
C41 N41 Pb2 119.3(7)
C52 N41 Pb2 117.3(6)
C51 N42 C50 119.2(9)
C51 N42 Pb2 121.0(7)
C50 N42 Pb2 119.6(6)
N41 C41 C42 118.2(12)
N41 C41 H41 120.9
C42 C41 H41 120.9
C43 C42 C41 120.4(12)
C43 C42 H42 119.8
C41 C42 H42 119.8
C42 C43 C44 120.9(10)
C42 C43 H43 119.6
C44 C43 H43 119.6
C52 C44 C43 118.1(11)
C52 C44 C45 118.9(13)
C43 C44 C45 123.0(10)
C46 C45 C44 122.2(14)
C46 C45 H45 118.9
C44 C45 H45 118.9
C45 C46 C47 126.3(15)
C45 C46 H46 116.8
C47 C46 H46 116.8
C48 C47 C51 115.7(10)
C48 C47 C46 130.9(12)
C51 C47 C46 113.1(12)
C49 C48 C47 123.8(11)
C49 C48 H48 118.1
C47 C48 H48 118.1
C48 C49 C50 120.2(12)
C48 C49 H49 119.9
C50 C49 H49 119.9
N42 C50 C49 118.6(10)
N42 C50 H50 120.7
C49 C50 H50 120.7
N42 C51 C52 118.2(9)
N42 C51 C47 121.8(10)
C52 C51 C47 119.8(9)
N41 C52 C44 120.0(11)
N41 C52 C51 120.6(8)
C44 C52 C51 119.4(10)
C61 N61 C72 116.4(9)
C71 N62 C70 116.0(11)
C71 N62 Pb2 121.1(8)
C70 N62 Pb2 122.0(8)
N61 C61 C62 120.2(11)
N61 C61 H61 119.9
C62 C61 H61 119.9
C63 C62 C61 125.2(12)
C63 C62 H62 117.4
C61 C62 H62 117.4
C62 C63 C64 117.6(11)
C62 C63 H63 121.2
C64 C63 H63 121.2
C72 C64 C65 121.8(12)
C72 C64 C63 115.8(11)
C65 C64 C63 122.3(11)
C64 C65 C66 115.9(11)
C64 C65 H65 122.0
C66 C65 H65 122.0
C67 C66 C65 122.1(13)
C67 C66 H66 118.9
C65 C66 H66 118.9
C66 C67 C71 121.3(15)
C66 C67 C68 122.3(14)
C71 C67 C68 116.3(13)
C69 C68 C67 121.3(14)
C69 C68 H68 119.4
C67 C68 H68 119.4
C70 C69 C68 115.3(16)
C70 C69 H69 122.3
C68 C69 H69 122.3
C69 C70 N62 131.9(13)
C69 C70 H70 114.1
N62 C70 H70 114.1
N62 C71 C67 119.2(12)
N62 C71 C72 120.9(10)
C67 C71 C72 119.9(11)
N61 C72 C64 124.7(12)
N61 C72 C71 116.4(9)
C64 C72 C71 118.8(11)
C81 N81 C92 118.2(9)
C81 N81 Pb3 121.4(7)
C92 N81 Pb3 120.4(7)
C91 N82 C90 118.8(8)
C91 N82 Pb3 119.5(6)
C90 N82 Pb3 121.3(6)
N81 C81 C82 122.9(11)
N81 C81 H81 118.6
C82 C81 H81 118.6
C81 C82 C83 119.6(11)
C81 C82 H82 120.2
C83 C82 H82 120.2
C84 C83 C82 118.4(11)
C84 C83 H83 120.8
C82 C83 H83 120.8
C83 C84 C92 120.0(11)
C83 C84 C85 121.7(11)
C92 C84 C85 118.3(11)
C86 C85 C84 118.9(10)
C86 C85 H85 120.6
C84 C85 H85 120.6
C85 C86 C87 124.3(12)
C85 C86 H86 117.8
C87 C86 H86 117.8
C86 C87 C88 126.5(10)
C86 C87 C91 120.0(10)
C88 C87 C91 113.5(9)
C89 C88 C87 122.4(9)
C89 C88 H88 118.8
C87 C88 H88 118.8
C88 C89 C90 118.3(10)
C88 C89 H89 120.9
C90 C89 H89 120.9
N82 C90 C89 122.1(10)
N82 C90 H90 118.9
C89 C90 H90 118.9
N82 C91 C92 118.8(8)
N82 C91 C87 124.8(9)
C92 C91 C87 116.3(8)
N81 C92 C84 119.9(10)
N81 C92 C91 118.0(9)
C84 C92 C91 121.9(9)
C112 N101 C101 118.4(8)
C112 N101 Pb3 120.6(6)
C101 N101 Pb3 120.9(5)
C110 N102 C111 115.3(6)
C110 N102 Pb3 120.8(5)
C111 N102 Pb3 123.8(5)
N101 C101 C102 123.0(8)
N101 C101 H101 118.5
C102 C101 H101 118.5
C103 C102 C101 117.5(8)
C103 C102 H102 121.3
C101 C102 H102 121.3
C104 C103 C102 118.4(8)
C104 C103 H103 120.8
C102 C103 H103 120.8
C103 C104 C112 119.3(7)
C103 C104 C105 121.6(8)
C112 C104 C105 119.1(8)
C106 C105 C104 121.7(8)
C106 C105 H105 119.1
C104 C105 H105 119.1
C105 C106 C107 121.0(8)
C105 C106 H106 119.5
C107 C106 H106 119.5
C111 C107 C108 116.9(9)
C111 C107 C106 120.8(8)
C108 C107 C106 122.3(8)
C109 C108 C107 118.9(8)
C109 C108 H108 120.5
C107 C108 H108 120.5
C110 C109 C108 120.3(9)
C110 C109 H109 119.9
C108 C109 H109 119.9
C109 C110 N102 123.9(9)
C109 C110 H110 118.1
N102 C110 H110 118.1
C107 C111 N102 124.5(8)
C107 C111 C112 119.1(8)
N102 C111 C112 116.4(6)
N101 C112 C104 123.3(8)
N101 C112 C111 118.5(8)
C104 C112 C111 118.2(6)
C121 N121 C132 119.0(8)
C121 N121 Pb4 122.4(6)
C132 N121 Pb4 117.2(5)
C130 N122 C131 119.8(7)
C130 N122 Pb4 120.5(6)
C131 N122 Pb4 118.8(5)
N121 C121 C122 127.6(9)
N121 C121 H121 116.2
C122 C121 H121 116.2
C121 C122 C123 116.5(9)
C121 C122 H122 121.7
C123 C122 H122 121.7
C124 C123 C122 118.8(8)
C124 C123 H123 120.6
C122 C123 H123 120.6
C123 C124 C125 125.8(9)
C123 C124 C132 117.9(8)
C125 C124 C132 115.9(9)
C126 C125 C124 122.7(9)
C126 C125 H125 118.7
C124 C125 H125 118.7
C125 C126 C127 123.5(10)
C125 C126 H126 118.3
C127 C126 H126 118.3
C128 C127 C126 125.9(11)
C128 C127 C131 116.2(9)
C126 C127 C131 117.9(10)
C127 C128 C129 124.1(9)
C127 C128 H128 117.9
C129 C128 H128 117.9
C128 C129 C130 117.2(9)
C128 C129 H129 121.4
C130 C129 H129 121.4
N122 C130 C129 120.7(9)
N122 C130 H130 119.7
C129 C130 H130 119.7
N122 C131 C132 119.1(7)
N122 C131 C127 122.0(8)
C132 C131 C127 118.9(8)
N121 C132 C131 120.2(8)
N121 C132 C124 118.7(8)
C131 C132 C124 121.0(8)
C152 N141 C141 121.8(9)
C152 N141 Pb4 120.7(6)
C141 N141 Pb4 116.7(7)
C151 N142 C150 114.0(8)
N141 C141 C142 120.9(11)
N141 C141 H141 119.5
C142 C141 H141 119.5
C143 C142 C141 117.1(11)
C143 C142 H142 121.5
C141 C142 H142 121.5
C144 C143 C142 121.2(11)
C144 C143 H143 119.4
C142 C143 H143 119.4
C143 C144 C152 122.9(11)
C143 C144 C145 123.9(10)
C152 C144 C145 113.1(10)
C146 C145 C144 121.9(11)
C146 C145 H145 119.0
C144 C145 H145 119.0
C145 C146 C147 125.6(11)
C145 C146 H146 117.2
C147 C146 H146 117.2
C151 C147 C148 120.6(10)
C151 C147 C146 116.0(9)
C148 C147 C146 123.2(10)
C149 C148 C147 117.5(10)
C149 C148 H148 121.2
C147 C148 H148 121.2
C150 C149 C148 120.9(11)
C150 C149 H149 119.5
C148 C149 H149 119.5
C149 C150 N142 123.9(10)
C149 C150 H150 118.1
N142 C150 H150 118.1
C147 C151 N142 123.0(9)
C147 C151 C152 121.3(9)
N142 C151 C152 115.7(8)
N141 C152 C151 122.1(8)
N141 C152 C144 115.8(9)
C151 C152 C144 122.0(9)
C161 O161 Pb2 96.7(5)
C161 O162 Pb2 93.9(5)
C164 O163 Pb4 90.6(5)
C164 O164 Pb4 96.0(5)
C164 O164 Pb3 151.0(5)
Pb4 O164 Pb3 110.67(19)
O162 C161 O161 119.3(8)
O162 C161 C162 124.0(8)
O161 C161 C162 116.7(7)
C161 C162 C163 120.9(7)
C161 C162 C167 118.0(6)
C163 C162 C167 86.7(5)
C161 C162 H162 109.7
C163 C162 H162 109.7
C167 C162 H162 109.7
C164 C163 C166 119.7(7)
C164 C163 C162 115.0(6)
C166 C163 C162 88.4(6)
C164 C163 H163 110.7
C166 C163 H163 110.7
C162 C163 H163 110.7
O163 C164 O164 122.7(8)
O163 C164 C163 119.3(7)
O164 C164 C163 118.0(7)
O168 C165 O167 123.6(8)
O168 C165 C166 122.7(7)
O167 C165 C166 113.6(7)
C163 C166 C165 114.6(6)
C163 C166 C167 89.7(6)
C165 C166 C167 121.8(6)
C163 C166 H166 109.7
C165 C166 H166 109.7
C167 C166 H166 109.7
C168 C167 C166 121.0(7)
C168 C167 C162 116.6(7)
C166 C167 C162 86.4(5)
C168 C167 H167 110.2
C166 C167 H167 110.2
C162 C167 H167 110.2
O166 C168 O165 124.9(9)
O166 C168 C167 118.0(9)
O165 C168 C167 116.6(8)
C171 O171 Pb2 95.7(5)
C171 O171 Pb1 152.5(5)
Pb2 O171 Pb1 107.44(17)
C171 O172 Pb2 92.2(4)
C174 O173 Pb4 90.8(4)
C174 O174 Pb4 96.0(5)
O172 C171 O171 119.1(7)
O172 C171 C172 120.7(7)
O171 C171 C172 120.2(7)
C171 C172 C173 118.9(7)
C171 C172 C177 119.4(6)
C173 C172 C177 86.9(5)
C171 C172 H172 109.9
C173 C172 H172 109.9
C177 C172 H172 109.9
C174 C173 C172 120.8(7)
C174 C173 C176 120.9(7)
C172 C173 C176 89.5(6)
C174 C173 H173 108.0
C172 C173 H173 108.0
C176 C173 H173 108.0
O173 C174 O174 122.6(7)
O173 C174 C173 122.2(8)
O174 C174 C173 114.8(8)
O175 C175 O176 123.4(8)
O175 C175 C176 118.2(8)
O176 C175 C176 118.3(7)
C175 C176 C177 119.9(6)
C175 C176 C173 116.5(7)
C177 C176 C173 87.6(5)
C175 C176 H176 110.3
C177 C176 H176 110.3
C173 C176 H176 110.3
C178 C177 C176 122.5(6)
C178 C177 C172 116.1(6)
C176 C177 C172 88.7(5)
C178 C177 H177 109.3
C176 C177 H177 109.3
C172 C177 H177 109.3
O177 C178 O178 122.9(8)
O177 C178 C177 121.6(7)
O178 C178 C177 115.6(7)
N202 Pb5 O372 96.3(2)
N202 Pb5 N201 65.5(3)
O372 Pb5 N201 148.86(19)
N202 Pb5 O5W 80.0(2)
O372 Pb5 O5W 80.26(18)
N201 Pb5 O5W 72.1(2)
N202 Pb5 N221 91.1(2)
O372 Pb5 N221 130.58(19)
N201 Pb5 N221 77.1(2)
O5W Pb5 N221 148.9(2)
N202 Pb5 O6W 138.2(4)
O372 Pb5 O6W 118.5(4)
N201 Pb5 O6W 73.0(4)
O5W Pb5 O6W 83.7(5)
N221 Pb5 O6W 83.4(5)
N202 Pb5 N222 74.9(2)
O372 Pb5 N222 73.48(19)
N201 Pb5 N222 121.1(2)
O5W Pb5 N222 141.0(2)
N221 Pb5 N222 61.6(2)
O6W Pb5 N222 134.2(5)
O364 Pb6 O372 76.05(19)
O364 Pb6 O363 50.26(17)
O372 Pb6 O363 80.93(18)
O364 Pb6 N262 134.1(2)
O372 Pb6 N262 135.2(2)
O363 Pb6 N262 95.8(2)
O364 Pb6 O371 105.57(17)
O372 Pb6 O371 48.40(16)
O363 Pb6 O371 72.82(17)
N262 Pb6 O371 87.7(2)
O364 Pb6 N242 132.0(2)
O372 Pb6 N242 87.1(2)
O363 Pb6 N242 166.7(2)
N262 Pb6 N242 88.7(3)
O371 Pb6 N242 94.9(2)
O364 Pb6 N261 79.2(2)
O372 Pb6 N261 153.3(2)
O363 Pb6 N261 75.55(19)
N262 Pb6 N261 60.9(3)
O371 Pb6 N261 132.21(19)
N242 Pb6 N261 117.4(2)
O364 Pb6 N241 75.5(2)
O372 Pb6 N241 91.03(19)
O363 Pb6 N241 125.6(2)
N262 Pb6 N241 124.3(3)
O371 Pb6 N241 135.2(2)
N242 Pb6 N241 59.9(3)
N261 Pb6 N241 92.4(2)
N281 Pb7 N302 89.4(2)
N281 Pb7 N282 64.4(3)
N302 Pb7 N282 77.4(2)
N281 Pb7 O361 100.1(2)
N302 Pb7 O361 129.18(19)
N282 Pb7 O361 150.8(2)
N281 Pb7 O7W 85.2(2)
N302 Pb7 O7W 149.8(2)
N282 Pb7 O7W 73.4(2)
O361 Pb7 O7W 81.05(18)
N281 Pb7 N301 74.4(2)
N302 Pb7 N301 61.03(19)
N282 Pb7 N301 120.7(2)
O361 Pb7 N301 73.73(18)
O7W Pb7 N301 143.80(18)
N281 Pb7 O8W 142.1(2)
N302 Pb7 O8W 80.8(2)
N282 Pb7 O8W 77.8(3)
O361 Pb7 O8W 114.5(2)
O7W Pb7 O8W 85.4(2)
N301 Pb7 O8W 128.61(19)
O374 Pb8 O361 75.09(18)
O374 Pb8 N341 129.9(2)
O361 Pb8 N341 135.5(2)
O374 Pb8 O373 50.61(17)
O361 Pb8 O373 79.00(18)
N341 Pb8 O373 91.4(2)
O374 Pb8 N321 136.6(2)
O361 Pb8 N321 86.7(2)
N341 Pb8 N321 90.4(3)
O373 Pb8 N321 161.3(2)
O374 Pb8 O362 106.62(16)
O361 Pb8 O362 48.90(16)
N341 Pb8 O362 86.7(2)
O373 Pb8 O362 72.88(17)
N321 Pb8 O362 88.7(2)
O374 Pb8 N342 77.2(2)
O361 Pb8 N342 150.6(2)
N341 Pb8 N342 60.7(3)
O373 Pb8 N342 75.9(2)
N321 Pb8 N342 120.8(2)
O362 Pb8 N342 133.7(2)
O374 Pb8 N322 79.9(2)
O361 Pb8 N322 91.3(2)
N341 Pb8 N322 125.5(2)
O373 Pb8 N322 130.5(2)
N321 Pb8 N322 61.2(3)
O362 Pb8 N322 132.9(2)
N342 Pb8 N322 93.4(2)
C212 N201 C201 116.4(10)
C212 N201 Pb5 117.2(7)
C201 N201 Pb5 126.1(8)
C210 N202 C211 116.3(9)
C210 N202 Pb5 123.7(7)
C211 N202 Pb5 119.7(6)
N201 C201 C202 125.7(13)
N201 C201 H201 117.1
C202 C201 H201 117.1
C201 C202 C203 117.2(12)
C201 C202 H202 121.4
C203 C202 H202 121.4
C204 C203 C202 119.2(13)
C204 C203 H203 120.4
C202 C203 H203 120.4
C203 C204 C205 119.8(12)
C203 C204 C212 117.1(13)
C205 C204 C212 122.6(11)
C204 C205 C206 118.8(12)
C204 C205 H205 120.6
C206 C205 H205 120.6
C207 C206 C205 118.8(13)
C207 C206 H206 120.6
C205 C206 H206 120.6
C211 C207 C206 124.1(12)
C211 C207 C208 116.2(11)
C206 C207 C208 119.5(13)
C209 C208 C207 117.7(11)
C209 C208 H208 121.1
C207 C208 H208 121.1
C210 C209 C208 120.1(12)
C210 C209 H209 120.0
C208 C209 H209 120.0
N202 C210 C209 125.4(11)
N202 C210 H210 117.3
C209 C210 H210 117.3
N202 C211 C207 124.1(10)
N202 C211 C212 116.5(9)
C207 C211 C212 119.1(10)
N201 C212 C204 124.1(10)
N201 C212 C211 119.7(9)
C204 C212 C211 116.2(11)
C221 N221 C232 122.5(8)
C221 N221 Pb5 117.8(6)
C232 N221 Pb5 119.7(5)
C230 N222 C231 115.3(8)
C230 N222 Pb5 125.4(6)
C231 N222 Pb5 119.0(5)
N221 C221 C222 120.5(10)
N221 C221 H221 119.7
C222 C221 H221 119.7
C223 C222 C221 118.5(9)
C223 C222 H222 120.7
C221 C222 H222 120.7
C222 C223 C224 120.2(8)
C222 C223 H223 119.9
C224 C223 H223 119.9
C223 C224 C232 117.5(9)
C223 C224 C225 121.8(8)
C232 C224 C225 120.7(9)
C226 C225 C224 119.5(9)
C226 C225 H225 120.3
C224 C225 H225 120.3
C225 C226 C227 122.9(10)
C225 C226 H226 118.5
C227 C226 H226 118.5
C231 C227 C226 119.6(9)
C231 C227 C228 116.5(8)
C226 C227 C228 123.9(9)
C229 C228 C227 118.6(9)
C229 C228 H228 120.7
C227 C228 H228 120.7
C228 C229 C230 118.8(10)
C228 C229 H229 120.6
C230 C229 H229 120.6
N222 C230 C229 127.8(9)
N222 C230 H230 116.1
C229 C230 H230 116.1
N222 C231 C227 122.6(8)
N222 C231 C232 118.9(7)
C227 C231 C232 118.2(8)
N221 C232 C224 120.6(9)
N221 C232 C231 120.2(7)
C224 C232 C231 119.1(8)
C252 N241 C241 118.6(9)
C252 N241 Pb6 121.6(8)
C241 N241 Pb6 119.0(7)
C250 N242 C251 117.8(11)
C250 N242 Pb6 122.2(9)
C251 N242 Pb6 119.4(7)
C242 C241 N241 123.7(12)
C242 C241 H241 118.1
N241 C241 H241 118.1
C243 C242 C241 119.0(15)
C243 C242 H242 120.5
C241 C242 H242 120.5
C242 C243 C244 120.9(13)
C242 C243 H243 119.5
C244 C243 H243 119.5
C252 C244 C245 118.6(19)
C252 C244 C243 115.3(13)
C245 C244 C243 125.4(16)
C246 C245 C244 119.0(19)
C246 C245 H245 120.5
C244 C245 H245 120.5
C245 C246 C247 125.5(19)
C245 C246 H246 117.3
C247 C246 H246 117.3
C246 C247 C249 130.5(17)
C246 C247 C251 121.6(17)
C249 C247 C251 108.0(15)
C249 C248 C250 110.7(13)
C249 C248 H248 124.6
C250 C248 H248 124.6
C248 C249 C247 133.7(16)
C248 C249 H249 113.2
C247 C249 H249 113.2
N242 C250 C248 124.6(13)
N242 C250 H250 117.7
C248 C250 H250 117.7
N242 C251 C252 123.1(10)
N242 C251 C247 124.9(13)
C252 C251 C247 112.0(13)
N241 C252 C251 115.5(10)
N241 C252 C244 122.1(14)
C251 C252 C244 122.2(13)
C261 N261 C272 117.5(9)
C261 N261 Pb6 121.3(7)
C272 N261 Pb6 121.1(6)
C270 N262 C271 119.0(11)
C270 N262 Pb6 119.8(8)
C271 N262 Pb6 120.9(7)
N261 C261 C262 125.1(11)
N261 C261 H261 117.4
C262 C261 H261 117.4
C263 C262 C261 114.9(11)
C263 C262 H262 122.5
C261 C262 H262 122.5
C264 C263 C262 120.6(11)
C264 C263 H263 119.7
C262 C263 H263 119.7
C263 C264 C272 120.0(12)
C263 C264 C265 122.0(12)
C272 C264 C265 117.6(13)
C266 C265 C264 121.4(13)
C266 C265 H265 119.3
C264 C265 H265 119.3
C265 C266 C267 120.4(13)
C265 C266 H266 119.8
C267 C266 H266 119.8
C266 C267 C271 122.7(13)
C266 C267 C268 121.6(13)
C271 C267 C268 115.6(12)
C269 C268 C267 118.1(13)
C269 C268 H268 121.0
C267 C268 H268 121.0
C268 C269 C270 122.9(13)
C268 C269 H269 118.6
C270 C269 H269 118.6
N262 C270 C269 120.1(13)
N262 C270 H270 119.9
C269 C270 H270 119.9
N262 C271 C267 123.6(11)
N262 C271 C272 118.7(9)
C267 C271 C272 116.5(12)
N261 C272 C264 121.4(10)
N261 C272 C271 117.2(9)
C264 C272 C271 120.6(11)
C281 N281 C292 116.4(9)
C281 N281 Pb7 123.0(8)
C292 N281 Pb7 120.5(6)
C290 N282 C291 119.5(9)
C290 N282 Pb7 122.6(8)
C291 N282 Pb7 117.6(6)
C282 C281 N281 125.5(11)
C282 C281 H281 117.3
N281 C281 H281 117.3
C281 C282 C283 118.9(11)
C281 C282 H282 120.6
C283 C282 H282 120.6
C284 C283 C282 118.3(11)
C284 C283 H283 120.8
C282 C283 H283 120.8
C283 C284 C292 120.4(12)
C283 C284 C285 124.9(12)
C292 C284 C285 114.7(12)
C286 C285 C284 124.8(16)
C286 C285 H285 117.6
C284 C285 H285 117.6
C285 C286 C287 124.8(16)
C285 C286 H286 117.6
C287 C286 H286 117.6
C288 C287 C286 129.6(12)
C288 C287 C291 113.3(10)
C286 C287 C291 117.0(11)
C289 C288 C287 122.9(10)
C289 C288 H288 118.5
C287 C288 H288 118.5
C288 C289 C290 117.0(10)
C288 C289 H289 121.5
C290 C289 H289 121.5
N282 C290 C289 122.3(10)
N282 C290 H290 118.8
C289 C290 H290 118.8
N282 C291 C292 120.5(8)
N282 C291 C287 124.6(9)
C292 C291 C287 114.7(8)
C284 C292 N281 120.0(10)
C284 C292 C291 123.7(10)
N281 C292 C291 116.2(8)
C312 N301 C301 117.2(7)
C312 N301 Pb7 120.4(5)
C301 N301 Pb7 122.3(5)
C310 N302 C311 113.9(6)
C310 N302 Pb7 122.2(5)
C311 N302 Pb7 123.6(5)
N301 C301 C302 124.0(7)
N301 C301 H301 118.0
C302 C301 H301 118.0
C303 C302 C301 117.3(8)
C303 C302 H302 121.4
C301 C302 H302 121.4
C302 C303 C304 119.0(8)
C302 C303 H303 120.5
C304 C303 H303 120.5
C303 C304 C312 118.4(7)
C303 C304 C305 120.7(8)
C312 C304 C305 120.8(8)
C306 C305 C304 121.2(8)
C306 C305 H305 119.4
C304 C305 H305 119.4
C305 C306 C307 121.0(8)
C305 C306 H306 119.5
C307 C306 H306 119.5
C311 C307 C308 120.0(8)
C311 C307 C306 118.1(8)
C308 C307 C306 121.9(8)
C309 C308 C307 115.6(8)
C309 C308 H308 122.2
C307 C308 H308 122.2
C310 C309 C308 123.1(9)
C310 C309 H309 118.5
C308 C309 H309 118.5
C309 C310 N302 124.6(8)
C309 C310 H310 117.7
N302 C310 H310 117.7
N302 C311 C307 122.4(7)
N302 C311 C312 115.8(6)
C307 C311 C312 121.8(7)
N301 C312 C304 124.0(7)
N301 C312 C311 119.0(7)
C304 C312 C311 116.9(7)
C321 N321 C332 122.2(10)
C321 N321 Pb8 117.0(7)
C332 N321 Pb8 120.1(7)
C330 N322 C331 121.3(9)
C330 N322 Pb8 121.5(8)
C331 N322 Pb8 116.6(6)
N321 C321 C322 121.3(12)
N321 C321 H321 119.3
C322 C321 H321 119.3
C321 C322 C323 118.2(13)
C321 C322 H322 120.9
C323 C322 H322 120.9
C324 C323 C322 119.3(11)
C324 C323 H323 120.4
C322 C323 H323 120.4
C323 C324 C325 126.0(13)
C323 C324 C332 120.2(12)
C325 C324 C332 113.8(15)
C326 C325 C324 129.8(15)
C326 C325 H325 115.1
C324 C325 H325 115.1
C325 C326 C327 116.2(12)
C325 C326 H326 121.9
C327 C326 H326 121.9
C328 C327 C326 128.7(13)
C328 C327 C331 111.2(14)
C326 C327 C331 120.0(14)
C329 C328 C327 133.3(15)
C329 C328 H328 113.4
C327 C328 H328 113.4
C328 C329 C330 114.3(13)
C328 C329 H329 122.8
C330 C329 H329 122.8
N322 C330 C329 119.2(11)
N322 C330 H330 120.4
C329 C330 H330 120.4
C332 C331 N322 119.7(7)
C332 C331 C327 119.6(11)
N322 C331 C327 120.7(11)
N321 C332 C331 121.2(9)
N321 C332 C324 118.2(12)
C331 C332 C324 120.6(11)
C341 N341 C352 117.7(11)
C341 N341 Pb8 121.9(9)
C352 N341 Pb8 120.2(8)
C350 N342 C351 117.1(10)
C350 N342 Pb8 122.2(8)
C351 N342 Pb8 120.7(7)
N341 C341 C342 128.0(13)
N341 C341 H341 116.0
C342 C341 H341 116.0
C343 C342 C341 115.8(13)
C343 C342 H342 122.1
C341 C342 H342 122.1
C342 C343 C344 121.4(11)
C342 C343 H343 119.3
C344 C343 H343 119.3
C343 C344 C345 124.3(12)
C343 C344 C352 117.1(11)
C345 C344 C352 118.2(13)
C346 C345 C344 121.5(14)
C346 C345 H345 119.3
C344 C345 H345 119.3
C345 C346 C347 122.0(12)
C345 C346 H346 119.0
C347 C346 H346 119.0
C351 C347 C348 115.3(12)
C351 C347 C346 118.7(13)
C348 C347 C346 125.9(12)
C349 C348 C347 120.1(12)
C349 C348 H348 120.0
C347 C348 H348 120.0
C348 C349 C350 121.1(13)
C348 C349 H349 119.4
C350 C349 H349 119.4
N342 C350 C349 123.1(12)
N342 C350 H350 118.5
C349 C350 H350 118.5
N342 C351 C347 123.2(12)
N342 C351 C352 117.0(10)
C347 C351 C352 119.7(12)
N341 C352 C351 121.2(11)
N341 C352 C344 119.2(12)
C351 C352 C344 119.6(11)
C364 O361 Pb8 94.6(5)
C364 O361 Pb7 153.4(5)
Pb8 O361 Pb7 108.48(18)
C364 O362 Pb8 91.4(5)
C361 O363 Pb6 90.9(5)
C361 O364 Pb6 98.7(5)
O363 C361 O364 120.2(8)
O363 C361 C362 124.9(7)
O364 C361 C362 114.9(7)
C361 C362 C363 121.7(7)
C361 C362 C366 117.0(6)
C363 C362 C366 89.2(6)
C361 C362 H362 109.1
C363 C362 H362 109.1
C366 C362 H362 109.1
C364 C363 C362 117.3(6)
C364 C363 C367 117.0(6)
C362 C363 C367 86.4(5)
C364 C363 H363 111.3
C362 C363 H363 111.3
C367 C363 H363 111.3
O362 C364 O361 122.8(8)
O362 C364 C363 120.3(7)
O361 C364 C363 116.9(7)
O368 C365 O367 124.9(8)
O368 C365 C366 118.4(8)
O367 C365 C366 116.6(7)
C365 C366 C367 119.6(6)
C365 C366 C362 116.0(7)
C367 C366 C362 87.0(5)
C365 C366 H366 110.7
C367 C366 H366 110.7
C362 C366 H366 110.7
C368 C367 C366 123.2(6)
C368 C367 C363 113.1(6)
C366 C367 C363 89.4(6)
C368 C367 H367 109.8
C366 C367 H367 109.8
C363 C367 H367 109.8
O366 C368 O365 123.8(8)
O366 C368 C367 121.4(7)
O365 C368 C367 114.6(7)
C371 O371 Pb6 94.6(5)
C371 O372 Pb5 153.6(5)
C371 O372 Pb6 95.4(5)
Pb5 O372 Pb6 105.05(18)
C374 O373 Pb8 91.2(4)
C374 O374 Pb8 98.3(5)
O371 C371 O372 118.9(7)
O371 C371 C372 122.2(8)
O372 C371 C372 118.9(8)
C371 C372 C376 116.0(7)
C371 C372 C373 118.1(7)
C376 C372 C373 87.4(6)
C371 C372 H372 111.1
C376 C372 H372 111.1
C373 C372 H372 111.1
C374 C373 C372 122.5(8)
C374 C373 C377 115.9(7)
C372 C373 C377 89.7(6)
C374 C373 H373 109.0
C372 C373 H373 109.0
C377 C373 H373 109.0
O373 C374 O374 119.9(7)
O373 C374 C373 123.4(7)
O374 C374 C373 116.7(7)
O377 C375 O378 125.7(8)
O377 C375 C376 119.2(7)
O378 C375 C376 115.1(7)
C375 C376 C372 114.2(6)
C375 C376 C377 122.7(7)
C372 C376 C377 89.1(5)
C375 C376 H376 109.7
C372 C376 H376 109.7
C377 C376 H376 109.7
C378 C377 C373 117.1(7)
C378 C377 C376 119.7(7)
C373 C377 C376 85.9(6)
C378 C377 H377 110.7
C373 C377 H377 110.7
C376 C377 H377 110.7
O376 C378 O375 123.1(8)
O376 C378 C377 119.5(8)
O375 C378 C377 117.3(7)
N402 Pb9 N401 63.8(2)
N402 Pb9 N421 92.5(2)
N401 Pb9 N421 78.82(19)
N402 Pb9 O9W 85.85(19)
N401 Pb9 O9W 74.23(18)
N421 Pb9 O9W 150.70(19)
N402 Pb9 O571 105.39(19)
N401 Pb9 O571 155.58(16)
N421 Pb9 O571 124.85(17)
O9W Pb9 O571 83.46(16)
N402 Pb9 O10W 143.6(2)
N401 Pb9 O10W 79.9(2)
N421 Pb9 O10W 80.2(2)
O9W Pb9 O10W 83.9(2)
O571 Pb9 O10W 107.92(18)
N402 Pb9 N422 75.9(2)
N401 Pb9 N422 122.4(2)
N421 Pb9 N422 63.2(2)
O9W Pb9 N422 143.21(18)
O571 Pb9 N422 71.36(17)
O10W Pb9 N422 128.8(2)
O561 Pb10 O571 74.45(17)
O561 Pb10 O562 50.84(16)
O571 Pb10 O562 82.03(17)
O561 Pb10 N442 137.9(2)
O571 Pb10 N442 84.18(19)
O562 Pb10 N442 159.79(19)
O561 Pb10 O572 107.37(17)
O571 Pb10 O572 49.07(16)
O562 Pb10 O572 76.63(17)
N442 Pb10 O572 83.2(2)
O561 Pb10 N441 82.5(2)
O571 Pb10 N441 88.54(17)
O562 Pb10 N441 133.3(2)
N442 Pb10 N441 60.7(2)
O572 Pb10 N441 127.9(2)
O561 Pb10 N462 126.8(2)
O571 Pb10 N462 145.5(2)
O562 Pb10 N462 92.2(2)
N442 Pb10 N462 90.8(3)
O572 Pb10 N462 96.4(2)
N441 Pb10 N462 118.5(3)
N481 Pb11 N482 64.2(2)
N481 Pb11 O11W 82.2(2)
N482 Pb11 O11W 76.7(2)
N481 Pb11 N502 93.5(2)
N482 Pb11 N502 75.7(2)
O11W Pb11 N502 151.1(2)
N481 Pb11 O564 95.9(2)
N482 Pb11 O564 151.94(19)
O11W Pb11 O564 81.32(19)
N502 Pb11 O564 127.56(18)
N481 Pb11 N501 74.2(2)
N482 Pb11 N501 115.9(2)
O11W Pb11 N501 143.0(2)
N502 Pb11 N501 60.1(2)
O564 Pb11 N501 73.34(18)
O573 Pb12 O564 77.91(18)
O573 Pb12 N522 76.1(2)
O564 Pb12 N522 91.6(2)
O573 Pb12 N521 134.6(2)
O564 Pb12 N521 84.6(2)
N522 Pb12 N521 62.8(3)
O573 Pb12 O574 49.70(17)
O564 Pb12 O574 82.34(18)
N522 Pb12 O574 125.6(2)
N521 Pb12 O574 164.6(3)
O573 Pb12 O563 108.38(17)
O564 Pb12 O563 48.94(16)
N522 Pb12 O563 135.3(2)
N521 Pb12 O563 89.6(3)
O574 Pb12 O563 75.64(17)
O573 Pb12 N541 134.4(2)
O564 Pb12 N541 137.6(2)
N522 Pb12 N541 119.1(3)
N521 Pb12 N541 85.0(3)
O574 Pb12 N541 99.3(2)
O563 Pb12 N541 90.1(2)
O573 Pb12 N542 78.6(2)
O564 Pb12 N542 155.7(2)
N522 Pb12 N542 88.9(2)
N521 Pb12 N542 116.9(3)
O574 Pb12 N542 77.6(2)
O563 Pb12 N542 135.8(2)
N541 Pb12 N542 60.4(3)
C401 N401 C411 116.3(8)
C401 N401 Pb9 124.6(7)
C411 N401 Pb9 119.0(5)
C412 N402 C410 121.6(8)
C412 N402 Pb9 119.1(6)
C410 N402 Pb9 119.1(7)
N401 C401 C402 123.4(10)
N401 C401 H401 118.3
C402 C401 H401 118.3
C403 C402 C401 119.2(11)
C403 C402 H402 120.4
C401 C402 H402 120.4
C402 C403 C404 122.3(10)
C402 C403 H403 118.9
C404 C403 H403 118.9
C403 C404 C411 116.9(10)
C403 C404 C405 122.8(11)
C411 C404 C405 120.2(10)
C406 C405 C404 115.9(10)
C406 C405 H405 122.1
C404 C405 H405 122.1
C407 C406 C405 124.0(11)
C407 C406 H406 118.0
C405 C406 H406 118.0
C406 C407 C412 121.9(11)
C406 C407 C408 121.4(11)
C412 C407 C408 116.7(11)
C409 C408 C407 119.1(11)
C409 C408 H408 120.4
C407 C408 H408 120.4
C408 C409 C410 122.0(10)
C408 C409 H409 119.0
C410 C409 H409 119.0
N402 C410 C409 117.6(10)
N402 C410 H410 121.2
C409 C410 H410 121.2
N401 C411 C404 121.5(9)
N401 C411 C412 117.8(8)
C404 C411 C412 120.7(9)
N402 C412 C407 122.8(9)
N402 C412 C411 119.8(9)
C407 C412 C411 117.3(9)
C421 N421 C432 120.7(7)
C421 N421 Pb9 119.6(6)
C432 N421 Pb9 119.7(5)
C430 N422 C431 118.4(7)
C430 N422 Pb9 126.3(5)
C431 N422 Pb9 115.3(5)
N421 C421 C422 124.2(9)
N421 C421 H421 117.9
C422 C421 H421 117.9
C423 C422 C421 116.1(8)
C423 C422 H422 122.0
C421 C422 H422 122.0
C424 C423 C422 119.5(7)
C424 C423 H423 120.2
C422 C423 H423 120.2
C423 C424 C432 120.8(8)
C423 C424 C425 121.6(7)
C432 C424 C425 117.6(8)
C426 C425 C424 121.7(8)
C426 C425 H425 119.1
C424 C425 H425 119.1
C425 C426 C427 121.1(9)
C425 C426 H426 119.4
C427 C426 H426 119.4
C431 C427 C428 117.2(7)
C431 C427 C426 119.3(8)
C428 C427 C426 123.4(8)
C429 C428 C427 119.3(8)
C429 C428 H428 120.3
C427 C428 H428 120.3
C428 C429 C430 121.8(9)
C428 C429 H429 119.1
C430 C429 H429 119.1
N422 C430 C429 123.7(8)
N422 C430 H430 118.2
C429 C430 H430 118.2
C427 C431 C432 121.0(7)
C427 C431 N422 119.5(7)
C432 C431 N422 119.5(7)
N421 C432 C431 122.1(7)
N421 C432 C424 118.7(7)
C431 C432 C424 119.2(7)
C441 N441 C452 117.1(8)
C441 N441 Pb10 123.1(7)
C452 N441 Pb10 118.8(6)
C451 N442 C450 117.8(8)
C451 N442 Pb10 123.0(6)
C450 N442 Pb10 118.3(6)
N441 C441 C442 125.2(10)
N441 C441 H441 117.4
C442 C441 H441 117.4
C443 C442 C441 119.6(11)
C443 C442 H442 120.2
C441 C442 H442 120.2
C442 C443 C444 116.0(10)
C442 C443 H443 122.0
C444 C443 H443 122.0
C452 C444 C443 121.7(10)
C452 C444 C445 118.2(9)
C443 C444 C445 120.1(8)
C446 C445 C444 121.2(9)
C446 C445 H445 119.4
C444 C445 H445 119.4
C445 C446 C447 120.1(9)
C445 C446 H446 119.9
C447 C446 H446 119.9
C451 C447 C448 117.0(9)
C451 C447 C446 121.5(10)
C448 C447 C446 121.5(9)
C449 C448 C447 120.2(10)
C449 C448 H448 119.9
C447 C448 H448 119.9
C448 C449 C450 119.8(10)
C448 C449 H449 120.1
C450 C449 H449 120.1
N442 C450 C449 120.1(9)
N442 C450 H450 120.0
C449 C450 H450 120.0
N442 C451 C447 124.9(9)
N442 C451 C452 117.4(8)
C447 C451 C452 117.7(8)
C444 C452 N441 120.4(9)
C444 C452 C451 121.2(9)
N441 C452 C451 118.4(8)
C461 N461 C472 119.4(9)
C471 N462 C470 119.6(10)
C471 N462 Pb10 121.5(7)
C470 N462 Pb10 118.6(8)
N461 C461 C462 127.0(10)
N461 C461 H461 116.5
C462 C461 H461 116.5
C463 C462 C461 115.1(11)
C463 C462 H462 122.4
C461 C462 H462 122.4
C462 C463 C464 120.9(10)
C462 C463 H463 119.6
C464 C463 H463 119.6
C465 C464 C463 121.5(11)
C465 C464 C472 119.7(11)
C463 C464 C472 118.8(10)
C464 C465 C466 115.9(11)
C464 C465 H465 122.1
C466 C465 H465 122.1
C467 C466 C465 125.8(11)
C467 C466 H466 117.1
C465 C466 H466 117.1
C466 C467 C471 118.8(12)
C466 C467 C468 127.9(12)
C471 C467 C468 113.3(11)
C469 C468 C467 122.9(11)
C469 C468 H468 118.6
C467 C468 H468 118.6
C468 C469 C470 121.1(13)
C468 C469 H469 119.5
C470 C469 H469 119.5
C469 C470 N462 121.2(13)
C469 C470 H470 119.4
N462 C470 H470 119.4
N462 C471 C472 119.4(9)
N462 C471 C467 121.6(10)
C472 C471 C467 118.4(10)
N461 C472 C471 120.5(9)
N461 C472 C464 118.8(10)
C471 C472 C464 120.7(9)
C492 N481 C481 118.7(8)
C492 N481 Pb11 119.8(6)
C481 N481 Pb11 121.5(7)
C491 N482 C490 117.8(9)
C491 N482 Pb11 117.5(6)
C490 N482 Pb11 124.5(7)
N481 C481 C482 121.6(9)
N481 C481 H481 119.2
C482 C481 H481 119.2
C483 C482 C481 120.3(9)
C483 C482 H482 119.8
C481 C482 H482 119.8
C482 C483 C484 118.9(10)
C482 C483 H483 120.5
C484 C483 H483 120.5
C483 C484 C492 120.1(10)
C483 C484 C485 124.3(11)
C492 C484 C485 115.4(10)
C486 C485 C484 125.0(13)
C486 C485 H485 117.5
C484 C485 H485 117.5
C485 C486 C487 119.3(12)
C485 C486 H486 120.3
C487 C486 H486 120.3
C486 C487 C488 124.5(10)
C486 C487 C491 123.2(10)
C488 C487 C491 112.2(9)
C489 C488 C487 121.5(9)
C489 C488 H488 119.2
C487 C488 H488 119.2
C490 C489 C488 119.9(10)
C490 C489 H489 120.0
C488 C489 H489 120.0
C489 C490 N482 123.4(10)
C489 C490 H490 118.3
N482 C490 H490 118.3
N482 C491 C492 118.7(8)
N482 C491 C487 124.9(8)
C492 C491 C487 116.4(8)
N481 C492 C491 119.2(9)
N481 C492 C484 120.1(9)
C491 C492 C484 120.6(8)
C512 N501 C501 116.6(8)
C512 N501 Pb11 121.5(5)
C501 N501 Pb11 121.7(6)
C511 N502 C510 115.1(6)
C511 N502 Pb11 125.0(5)
C510 N502 Pb11 119.8(5)
N501 C501 C502 121.4(8)
N501 C501 H501 119.3
C502 C501 H501 119.3
C503 C502 C501 120.3(8)
C503 C502 H502 119.8
C501 C502 H502 119.8
C504 C503 C502 117.7(8)
C504 C503 H503 121.1
C502 C503 H503 121.1
C503 C504 C512 118.6(7)
C503 C504 C505 121.5(8)
C512 C504 C505 119.7(8)
C506 C505 C504 121.8(8)
C506 C505 H505 119.1
C504 C505 H505 119.1
C505 C506 C507 120.3(8)
C505 C506 H506 119.8
C507 C506 H506 119.8
C511 C507 C508 119.6(8)
C511 C507 C506 120.3(8)
C508 C507 C506 120.2(8)
C509 C508 C507 117.8(8)
C509 C508 H508 121.1
C507 C508 H508 121.1
C510 C509 C508 119.6(9)
C510 C509 H509 120.2
C508 C509 H509 120.2
C509 C510 N502 123.9(8)
C509 C510 H510 118.1
N502 C510 H510 118.1
N502 C511 C507 123.9(7)
N502 C511 C512 116.3(6)
C507 C511 C512 119.8(7)
N501 C512 C504 125.3(7)
N501 C512 C511 116.8(7)
C504 C512 C511 117.7(6)
C521 N521 C532 122.2(10)
C521 N521 Pb12 117.0(8)
C532 N521 Pb12 120.6(8)
C530 N522 C531 118.6(10)
C530 N522 Pb12 124.2(7)
C531 N522 Pb12 116.8(7)
N521 C521 C522 118.9(13)
N521 C521 H521 120.5
C522 C521 H521 120.5
C521 C522 C523 120.4(14)
C521 C522 H522 119.8
C523 C522 H522 119.8
C524 C523 C522 118.6(13)
C524 C523 H523 120.7
C522 C523 H523 120.7
C523 C524 C525 122.9(14)
C523 C524 C532 118.9(14)
C525 C524 C532 118.1(16)
C524 C525 C526 119.1(12)
C524 C525 H525 120.5
C526 C525 H525 120.5
C527 C526 C525 122.1(13)
C527 C526 H526 119.0
C525 C526 H526 119.0
C528 C527 C526 121.6(14)
C528 C527 C531 120.9(14)
C526 C527 C531 117.5(16)
C527 C528 C529 121.4(13)
C527 C528 H528 119.3
C529 C528 H528 119.3
C528 C529 C530 116.6(14)
C528 C529 H529 121.7
C530 C529 H529 121.7
N522 C530 C529 125.6(13)
N522 C530 H530 117.2
C529 C530 H530 117.2
C532 C531 N522 121.8(10)
C532 C531 C527 121.4(12)
N522 C531 C527 116.8(13)
N521 C532 C524 120.8(14)
N521 C532 C531 117.4(9)
C524 C532 C531 121.8(13)
C541 N541 C552 119.9(10)
C541 N541 Pb12 118.8(8)
C552 N541 Pb12 121.0(7)
C550 N542 C551 115.5(9)
C550 N542 Pb12 123.6(7)
C551 N542 Pb12 120.6(6)
N541 C541 C542 123.0(12)
N541 C541 H541 118.5
C542 C541 H541 118.5
C543 C542 C541 119.2(13)
C543 C542 H542 120.4
C541 C542 H542 120.4
C544 C543 C542 117.1(11)
C544 C543 H543 121.4
C542 C543 H543 121.4
C543 C544 C552 122.6(11)
C543 C544 C545 125.0(13)
C552 C544 C545 112.4(12)
C546 C545 C544 124.0(13)
C546 C545 H545 118.0
C544 C545 H545 118.0
C545 C546 C547 120.7(12)
C545 C546 H546 119.6
C547 C546 H546 119.6
C551 C547 C546 122.0(13)
C551 C547 C548 114.7(12)
C546 C547 C548 123.3(11)
C549 C548 C547 122.9(11)
C549 C548 H548 118.6
C547 C548 H548 118.6
C550 C549 C548 113.9(12)
C550 C549 H549 123.1
C548 C549 H549 123.1
N542 C550 C549 129.2(12)
N542 C550 H550 115.4
C549 C550 H550 115.4
N542 C551 C547 123.6(10)
N542 C551 C552 118.1(9)
C547 C551 C552 118.0(11)
N541 C552 C551 119.6(9)
N541 C552 C544 117.7(10)
C551 C552 C544 122.7(10)
C561 O561 Pb10 95.3(5)
C561 O562 Pb10 87.1(5)
C564 O563 Pb12 92.3(4)
C564 O564 Pb11 154.3(5)
C564 O564 Pb12 93.6(4)
Pb11 O564 Pb12 106.36(18)
O561 C561 O562 126.7(8)
O561 C561 C562 114.8(7)
O562 C561 C562 118.6(7)
C563 C562 C566 89.3(6)
C563 C562 C561 124.2(7)
C566 C562 C561 115.7(6)
C563 C562 H562 108.6
C566 C562 H562 108.6
C561 C562 H562 108.6
C564 C563 C562 116.1(6)
C564 C563 C567 117.3(7)
C562 C563 C567 86.6(5)
C564 C563 H563 111.6
C562 C563 H563 111.6
C567 C563 H563 111.6
O563 C564 O564 121.1(7)
O563 C564 C563 121.0(7)
O564 C564 C563 117.9(7)
O568 C565 O567 126.0(8)
O568 C565 C566 117.9(8)
O567 C565 C566 116.0(7)
C565 C566 C567 119.0(7)
C565 C566 C562 117.2(7)
C567 C566 C562 86.8(5)
C565 C566 H566 110.6
C567 C566 H566 110.6
C562 C566 H566 110.6
C566 C567 C563 88.6(6)
C566 C567 C568 123.0(6)
C563 C567 C568 113.4(6)
C566 C567 H567 109.9
C563 C567 H567 109.9
C568 C567 H567 109.9
O565 C568 O566 127.4(8)
O565 C568 C567 113.8(7)
O566 C568 C567 118.4(7)
C571 O571 Pb10 96.3(4)
C571 O571 Pb9 147.3(5)
Pb10 O571 Pb9 112.90(18)
C571 O572 Pb10 92.4(4)
C574 O573 Pb12 97.2(5)
C574 O574 Pb12 91.2(4)
O572 C571 O571 118.5(6)
O572 C571 C572 121.1(7)
O571 C571 C572 120.4(7)
C571 C572 C573 118.5(6)
C571 C572 C576 119.5(6)
C573 C572 C576 86.0(6)
C571 C572 H572 110.3
C573 C572 H572 110.3
C576 C572 H572 110.3
C574 C573 C572 121.8(7)
C574 C573 C577 117.3(7)
C572 C573 C577 89.5(6)
C574 C573 H573 108.9
C572 C573 H573 108.9
C577 C573 H573 108.9
O573 C574 O574 121.4(8)
O573 C574 C573 118.0(7)
O574 C574 C573 120.5(7)
O576 C575 O575 127.6(8)
O576 C575 C576 114.6(7)
O575 C575 C576 117.8(7)
C577 C576 C572 89.2(6)
C577 C576 C575 123.8(7)
C572 C576 C575 114.2(6)
C577 C576 H576 109.2
C572 C576 H576 109.2
C575 C576 H576 109.2
C578 C577 C576 119.6(7)
C578 C577 C573 117.0(7)
C576 C577 C573 87.1(6)
C578 C577 H577 110.4
C576 C577 H577 110.4
C573 C577 H577 110.4
O577 C578 O578 121.7(8)
O577 C578 C577 120.1(7)
O578 C578 C577 118.2(7)

loop_
_geom_bond_atom_site_label_1
_geom_bond_atom_site_label_2
_geom_bond_distance
Pb1 N2 2.562(7)
Pb1 N1 2.609(8)
Pb1 O1W 2.633(6)
Pb1 O171 2.659(5)
Pb1 N21 2.721(6)
Pb2 O161 2.539(6)
Pb2 O171 2.604(5)
Pb2 O162 2.653(6)
Pb2 N42 2.660(8)
Pb2 O172 2.688(5)
Pb2 N41 2.698(6)
Pb2 N62 2.776(10)
Pb3 N81 2.552(8)
Pb3 N82 2.623(7)
Pb3 N102 2.627(5)
Pb3 O4W 2.631(6)
Pb3 O164 2.701(6)
Pb3 O3W 2.760(7)
Pb3 N101 2.777(7)
Pb4 O174 2.540(6)
Pb4 O164 2.608(5)
Pb4 N122 2.686(6)
Pb4 N121 2.691(7)
Pb4 O173 2.694(5)
Pb4 O163 2.732(6)
Pb4 N141 2.768(8)
N1 C12 1.327(12)
N1 C1 1.356(12)
N2 C10 1.277(11)
N2 C11 1.349(11)
C1 C2 1.442(13)
C1 H1 0.9500
C2 C3 1.340(13)
C2 H2 0.9500
C3 C4 1.388(14)
C3 H3 0.9500
C4 C5 1.452(14)
C4 C12 1.476(12)
C5 C6 1.289(14)
C5 H5 0.9500
C6 C7 1.430(14)
C6 H6 0.9500
C7 C11 1.400(13)
C7 C8 1.417(14)
C8 C9 1.407(14)
C8 H8 0.9500
C9 C10 1.327(14)
C9 H9 0.9500
C10 H10 0.9500
C11 C12 1.434(12)
N21 C21 1.274(11)
N21 C32 1.362(10)
N22 C30 1.306(10)
N22 C31 1.366(9)
C21 C22 1.425(11)
C21 H21 0.9500
C22 C23 1.366(12)
C22 H22 0.9500
C23 C24 1.400(12)
C23 H23 0.9500
C24 C32 1.451(10)
C24 C25 1.489(13)
C25 C26 1.297(13)
C25 H25 0.9500
C26 C27 1.452(11)
C26 H26 0.9500
C27 C31 1.410(11)
C27 C28 1.441(12)
C28 C29 1.352(11)
C28 H28 0.9500
C29 C30 1.340(12)
C29 H29 0.9500
C30 H30 0.9500
C31 C32 1.428(11)
N41 C41 1.350(13)
N41 C52 1.368(12)
N42 C51 1.344(11)
N42 C50 1.388(13)
C41 C42 1.447(13)
C41 H41 0.9500
C42 C43 1.333(17)
C42 H42 0.9500
C43 C44 1.422(18)
C43 H43 0.9500
C44 C52 1.406(11)
C44 C45 1.426(17)
C45 C46 1.20(2)
C45 H45 0.9500
C46 C47 1.473(18)
C46 H46 0.9500
C47 C48 1.351(16)
C47 C51 1.469(12)
C48 C49 1.322(16)
C48 H48 0.9500
C49 C50 1.432(14)
C49 H49 0.9500
C50 H50 0.9500
C51 C52 1.414(14)
N61 C61 1.338(13)
N61 C72 1.377(12)
N62 C71 1.331(13)
N62 C70 1.346(15)
C61 C62 1.393(13)
C61 H61 0.9500
C62 C63 1.280(16)
C62 H62 0.9500
C63 C64 1.454(17)
C63 H63 0.9500
C64 C72 1.383(13)
C64 C65 1.445(15)
C65 C66 1.50(2)
C65 H65 0.9500
C66 C67 1.30(2)
C66 H66 0.9500
C67 C71 1.431(14)
C67 C68 1.49(2)
C68 C69 1.29(2)
C68 H68 0.9500
C69 C70 1.289(15)
C69 H69 0.9500
C70 H70 0.9500
C71 C72 1.454(16)
N81 C81 1.343(12)
N81 C92 1.353(11)
N82 C91 1.293(10)
N82 C90 1.340(11)
C81 C82 1.344(13)
C81 H81 0.9500
C82 C83 1.390(14)
C82 H82 0.9500
C83 C84 1.339(16)
C83 H83 0.9500
C84 C92 1.419(13)
C84 C85 1.467(16)
C85 C86 1.353(17)
C85 H85 0.9500
C86 C87 1.370(14)
C86 H86 0.9500
C87 C88 1.387(15)
C87 C91 1.473(12)
C88 C89 1.370(14)
C88 H88 0.9500
C89 C90 1.412(13)
C89 H89 0.9500
C90 H90 0.9500
C91 C92 1.436(13)
N101 C112 1.288(9)
N101 C101 1.343(10)
N102 C110 1.362(10)
N102 C111 1.384(10)
C101 C102 1.406(11)
C101 H101 0.9500
C102 C103 1.400(10)
C102 H102 0.9500
C103 C104 1.367(12)
C103 H103 0.9500
C104 C112 1.406(11)
C104 C105 1.452(10)
C105 C106 1.320(12)
C105 H105 0.9500
C106 C107 1.428(12)
C106 H106 0.9500
C107 C111 1.373(10)
C107 C108 1.408(12)
C108 C109 1.392(13)
C108 H108 0.9500
C109 C110 1.333(11)
C109 H109 0.9500
C110 H110 0.9500
C111 C112 1.487(11)
N121 C121 1.235(11)
N121 C132 1.398(10)
N122 C130 1.343(10)
N122 C131 1.370(10)
C121 C122 1.372(12)
C121 H121 0.9500
C122 C123 1.409(14)
C122 H122 0.9500
C123 C124 1.383(14)
C123 H123 0.9500
C124 C125 1.405(11)
C124 C132 1.457(11)
C125 C126 1.354(14)
C125 H125 0.9500
C126 C127 1.384(13)
C126 H126 0.9500
C127 C128 1.341(14)
C127 C131 1.438(12)
C128 C129 1.385(14)
C128 H128 0.9500
C129 C130 1.436(11)
C129 H129 0.9500
C130 H130 0.9500
C131 C132 1.432(12)
N141 C152 1.352(11)
N141 C141 1.362(13)
N142 C151 1.362(10)
N142 C150 1.364(11)
C141 C142 1.450(15)
C141 H141 0.9500
C142 C143 1.379(16)
C142 H142 0.9500
C143 C144 1.303(16)
C143 H143 0.9500
C144 C152 1.480(12)
C144 C145 1.509(14)
C145 C146 1.222(15)
C145 H145 0.9500
C146 C147 1.520(14)
C146 H146 0.9500
C147 C151 1.344(11)
C147 C148 1.353(14)
C148 C149 1.347(14)
C148 H148 0.9500
C149 C150 1.322(12)
C149 H149 0.9500
C150 H150 0.9500
C151 C152 1.419(13)
O161 C161 1.320(9)
O162 C161 1.221(10)
O163 C164 1.230(9)
O164 C164 1.251(8)
O165 C168 1.249(10)
O166 C168 1.227(10)
O167 C165 1.255(9)
O168 C165 1.228(9)
C161 C162 1.475(11)
C162 C163 1.566(10)
C162 C167 1.588(10)
C162 H162 1.0000
C163 C164 1.520(10)
C163 C166 1.518(10)
C163 H163 1.0000
C165 C166 1.526(10)
C166 C167 1.551(10)
C166 H166 1.0000
C167 C168 1.511(11)
C167 H167 1.0000
O171 C171 1.280(9)
O172 C171 1.260(9)
O173 C174 1.235(10)
O174 C174 1.315(9)
O175 C175 1.229(9)
O176 C175 1.273(10)
O177 C178 1.263(9)
O178 C178 1.300(9)
C171 C172 1.517(9)
C172 C173 1.541(10)
C172 C177 1.563(10)
C172 H172 1.0000
C173 C174 1.471(10)
C173 C176 1.543(10)
C173 H173 1.0000
C175 C176 1.507(11)
C176 C177 1.542(9)
C176 H176 1.0000
C177 C178 1.482(11)
C177 H177 1.0000
Pb5 N202 2.462(8)
Pb5 O372 2.573(5)
Pb5 N201 2.576(9)
Pb5 O5W 2.653(6)
Pb5 N221 2.736(6)
Pb5 O6W 2.743(18)
Pb5 N222 2.741(7)
Pb6 O364 2.465(6)
Pb6 O372 2.654(5)
Pb6 O363 2.666(6)
Pb6 N262 2.694(9)
Pb6 O371 2.698(5)
Pb6 N242 2.720(8)
Pb6 N261 2.732(8)
Pb6 N241 2.771(7)
Pb7 N281 2.533(8)
Pb7 N302 2.596(6)
Pb7 N282 2.622(8)
Pb7 O361 2.652(6)
Pb7 O7W 2.670(6)
Pb7 N301 2.719(7)
Pb7 O8W 2.757(8)
Pb8 O374 2.505(6)
Pb8 O361 2.648(5)
Pb8 N341 2.680(8)
Pb8 O373 2.690(6)
Pb8 N321 2.708(8)
Pb8 O362 2.717(5)
Pb8 N342 2.737(7)
Pb8 N322 2.760(7)
N201 C212 1.271(12)
N201 C201 1.371(13)
N202 C210 1.314(11)
N202 C211 1.358(12)
C201 C202 1.369(15)
C201 H201 0.9500
C202 C203 1.394(18)
C202 H202 0.9500
C203 C204 1.389(18)
C203 H203 0.9500
C204 C205 1.437(17)
C204 C212 1.457(14)
C205 C206 1.435(19)
C205 H205 0.9500
C206 C207 1.418(15)
C206 H206 0.9500
C207 C211 1.388(14)
C207 C208 1.445(18)
C208 C209 1.369(16)
C208 H208 0.9500
C209 C210 1.344(13)
C209 H209 0.9500
C210 H210 0.9500
C211 C212 1.488(14)
N221 C221 1.256(11)
N221 C232 1.350(10)
N222 C230 1.272(11)
N222 C231 1.377(10)
C221 C222 1.450(11)
C221 H221 0.9500
C222 C223 1.352(13)
C222 H222 0.9500
C223 C224 1.389(13)
C223 H223 0.9500
C224 C232 1.406(10)
C224 C225 1.425(14)
C225 C226 1.327(14)
C225 H225 0.9500
C226 C227 1.422(11)
C226 H226 0.9500
C227 C231 1.406(12)
C227 C228 1.433(13)
C228 C229 1.333(12)
C228 H228 0.9500
C229 C230 1.363(13)
C229 H229 0.9500
C230 H230 0.9500
C231 C232 1.453(12)
N241 C252 1.349(13)
N241 C241 1.386(13)
N242 C250 1.288(14)
N242 C251 1.357(14)
C241 C242 1.377(13)
C241 H241 0.9500
C242 C243 1.327(19)
C242 H242 0.9500
C243 C244 1.51(2)
C243 H243 0.9500
C244 C252 1.417(17)
C244 C245 1.42(2)
C245 C246 1.25(3)
C245 H245 0.9500
C246 C247 1.34(2)
C246 H246 0.9500
C247 C249 1.37(2)
C247 C251 1.483(16)
C248 C249 1.302(18)
C248 C250 1.490(15)
C248 H248 0.9500
C249 H249 0.9500
C250 H250 0.9500
C251 C252 1.419(17)
N261 C261 1.291(12)
N261 C272 1.343(11)
N262 C270 1.345(14)
N262 C271 1.357(14)
C261 C262 1.436(13)
C261 H261 0.9500
C262 C263 1.393(16)
C262 H262 0.9500
C263 C264 1.324(18)
C263 H263 0.9500
C264 C272 1.406(13)
C264 C265 1.480(17)
C265 C266 1.34(2)
C265 H265 0.9500
C266 C267 1.410(17)
C266 H266 0.9500
C267 C271 1.411(14)
C267 C268 1.453(17)
C268 C269 1.348(17)
C268 H268 0.9500
C269 C270 1.390(15)
C269 H269 0.9500
C270 H270 0.9500
C271 C272 1.471(15)
N281 C281 1.336(11)
N281 C292 1.396(12)
N282 C290 1.312(12)
N282 C291 1.323(11)
C281 C282 1.309(13)
C281 H281 0.9500
C282 C283 1.406(16)
C282 H282 0.9500
C283 C284 1.356(16)
C283 H283 0.9500
C284 C292 1.384(13)
C284 C285 1.464(19)
C285 C286 1.204(19)
C285 H285 0.9500
C286 C287 1.424(16)
C286 H286 0.9500
C287 C288 1.399(16)
C287 C291 1.486(13)
C288 C289 1.381(16)
C288 H288 0.9500
C289 C290 1.465(14)
C289 H289 0.9500
C290 H290 0.9500
C291 C292 1.455(13)
N301 C312 1.303(9)
N301 C301 1.380(9)
N302 C310 1.371(9)
N302 C311 1.384(10)
C301 C302 1.419(12)
C301 H301 0.9500
C302 C303 1.403(10)
C302 H302 0.9500
C303 C304 1.412(12)
C303 H303 0.9500
C304 C312 1.430(10)
C304 C305 1.452(10)
C305 C306 1.322(12)
C305 H305 0.9500
C306 C307 1.497(13)
C306 H306 0.9500
C307 C311 1.391(10)
C307 C308 1.408(12)
C308 C309 1.352(12)
C308 H308 0.9500
C309 C310 1.320(11)
C309 H309 0.9500
C310 H310 0.9500
C311 C312 1.463(10)
N321 C321 1.312(13)
N321 C332 1.339(12)
N322 C330 1.301(12)
N322 C331 1.407(12)
C321 C322 1.383(14)
C321 H321 0.9500
C322 C323 1.425(16)
C322 H322 0.9500
C323 C324 1.315(19)
C323 H323 0.9500
C324 C325 1.395(18)
C324 C332 1.449(14)
C325 C326 1.31(2)
C325 H325 0.9500
C326 C327 1.42(2)
C326 H326 0.9500
C327 C328 1.36(2)
C327 C331 1.441(12)
C328 C329 1.245(19)
C328 H328 0.9500
C329 C330 1.502(14)
C329 H329 0.9500
C330 H330 0.9500
C331 C332 1.390(14)
N341 C341 1.251(15)
N341 C352 1.367(13)
N342 C350 1.339(14)
N342 C351 1.357(12)
C341 C342 1.422(16)
C341 H341 0.9500
C342 C343 1.346(17)
C342 H342 0.9500
C343 C344 1.371(18)
C343 H343 0.9500
C344 C345 1.407(16)
C344 C352 1.494(14)
C345 C346 1.329(19)
C345 H345 0.9500
C346 C347 1.474(16)
C346 H346 0.9500
C347 C351 1.402(14)
C347 C348 1.459(18)
C348 C349 1.290(16)
C348 H348 0.9500
C349 C350 1.379(15)
C349 H349 0.9500
C350 H350 0.9500
C351 C352 1.413(16)
O361 C364 1.266(9)
O362 C364 1.264(9)
O363 C361 1.227(9)
O364 C361 1.295(8)
O365 C368 1.267(9)
O366 C368 1.256(9)
O367 C365 1.257(10)
O368 C365 1.217(9)
C361 C362 1.484(11)
C362 C363 1.551(9)
C362 C366 1.570(10)
C362 H362 1.0000
C363 C364 1.499(10)
C363 C367 1.578(10)
C363 H363 1.0000
C365 C366 1.533(10)
C366 C367 1.541(9)
C366 H366 1.0000
C367 C368 1.519(11)
C367 H367 1.0000
O371 C371 1.251(10)
O372 C371 1.298(9)
O373 C374 1.256(9)
O374 C374 1.316(9)
O375 C378 1.291(9)
O376 C378 1.251(9)
O377 C375 1.256(9)
O378 C375 1.256(9)
C371 C372 1.500(10)
C372 C376 1.538(10)
C372 C373 1.539(10)
C372 H372 1.0000
C373 C374 1.458(10)
C373 C377 1.552(11)
C373 H373 1.0000
C375 C376 1.517(10)
C376 C377 1.570(9)
C376 H376 1.0000
C377 C378 1.514(11)
C377 H377 1.0000
Pb9 N402 2.596(7)
Pb9 N401 2.610(7)
Pb9 N421 2.668(7)
Pb9 O9W 2.673(6)
Pb9 O571 2.683(5)
Pb9 O10W 2.708(7)
Pb9 N422 2.771(7)
Pb10 O561 2.494(5)
Pb10 O571 2.599(5)
Pb10 O562 2.649(5)
Pb10 N442 2.672(7)
Pb10 O572 2.691(5)
Pb10 N441 2.712(7)
Pb10 N462 2.793(9)
Pb11 N481 2.488(7)
Pb11 N482 2.606(8)
Pb11 O11W 2.629(6)
Pb11 N502 2.632(6)
Pb11 O564 2.638(5)
Pb11 N501 2.735(7)
Pb12 O573 2.582(6)
Pb12 O564 2.660(5)
Pb12 N522 2.672(8)
Pb12 N521 2.684(8)
Pb12 O574 2.688(5)
Pb12 O563 2.711(5)
Pb12 N541 2.711(9)
Pb12 N542 2.752(8)
N401 C401 1.347(11)
N401 C411 1.362(11)
N402 C412 1.340(11)
N402 C410 1.354(11)
C401 C402 1.367(13)
C401 H401 0.9500
C402 C403 1.298(14)
C402 H402 0.9500
C403 C404 1.374(15)
C403 H403 0.9500
C404 C411 1.406(12)
C404 C405 1.491(14)
C405 C406 1.392(16)
C405 H405 0.9500
C406 C407 1.369(14)
C406 H406 0.9500
C407 C412 1.416(13)
C407 C408 1.463(16)
C408 C409 1.323(16)
C408 H408 0.9500
C409 C410 1.475(14)
C409 H409 0.9500
C410 H410 0.9500
C411 C412 1.449(12)
N421 C421 1.256(10)
N421 C432 1.366(10)
N422 C430 1.295(10)
N422 C431 1.429(9)
C421 C422 1.476(11)
C421 H421 0.9500
C422 C423 1.373(13)
C422 H422 0.9500
C423 C424 1.369(12)
C423 H423 0.9500
C424 C432 1.435(10)
C424 C425 1.476(11)
C425 C426 1.306(13)
C425 H425 0.9500
C426 C427 1.454(12)
C426 H426 0.9500
C427 C431 1.389(10)
C427 C428 1.450(12)
C428 C429 1.305(11)
C428 H428 0.9500
C429 C430 1.350(11)
C429 H429 0.9500
C430 H430 0.9500
C431 C432 1.419(11)
N441 C441 1.290(12)
N441 C452 1.379(11)
N442 C451 1.314(10)
N442 C450 1.389(11)
C441 C442 1.389(12)
C441 H441 0.9500
C442 C443 1.357(14)
C442 H442 0.9500
C443 C444 1.405(14)
C443 H443 0.9500
C444 C452 1.370(12)
C444 C445 1.481(13)
C445 C446 1.333(14)
C445 H445 0.9500
C446 C447 1.427(13)
C446 H446 0.9500
C447 C451 1.397(12)
C447 C448 1.427(14)
C448 C449 1.324(13)
C448 H448 0.9500
C449 C450 1.445(12)
C449 H449 0.9500
C450 H450 0.9500
C451 C452 1.459(13)
N461 C461 1.248(12)
N461 C472 1.378(11)
N462 C471 1.349(13)
N462 C470 1.374(13)
C461 C462 1.477(12)
C461 H461 0.9500
C462 C463 1.338(16)
C462 H462 0.9500
C463 C464 1.421(18)
C463 H463 0.9500
C464 C465 1.404(14)
C464 C472 1.455(12)
C465 C466 1.441(17)
C465 H465 0.9500
C466 C467 1.337(15)
C466 H466 0.9500
C467 C471 1.436(14)
C467 C468 1.449(16)
C468 C469 1.302(16)
C468 H468 0.9500
C469 C470 1.343(15)
C469 H469 0.9500
C470 H470 0.9500
C471 C472 1.419(14)
N481 C492 1.360(10)
N481 C481 1.369(10)
N482 C491 1.312(11)
N482 C490 1.356(12)
C481 C482 1.399(12)
C481 H481 0.9500
C482 C483 1.366(13)
C482 H482 0.9500
C483 C484 1.375(14)
C483 H483 0.9500
C484 C492 1.433(12)
C484 C485 1.475(16)
C485 C486 1.292(17)
C485 H485 0.9500
C486 C487 1.347(14)
C486 H486 0.9500
C487 C488 1.436(14)
C487 C491 1.471(12)
C488 C489 1.357(13)
C488 H488 0.9500
C489 C490 1.353(13)
C489 H489 0.9500
C490 H490 0.9500
C491 C492 1.413(12)
N501 C512 1.349(9)
N501 C501 1.367(11)
N502 C511 1.366(10)
N502 C510 1.395(10)
C501 C502 1.454(12)
C501 H501 0.9500
C502 C503 1.401(11)
C502 H502 0.9500
C503 C504 1.398(12)
C503 H503 0.9500
C504 C512 1.419(10)
C504 C505 1.429(10)
C505 C506 1.347(13)
C505 H505 0.9500
C506 C507 1.440(12)
C506 H506 0.9500
C507 C511 1.382(11)
C507 C508 1.405(12)
C508 C509 1.401(13)
C508 H508 0.9500
C509 C510 1.369(11)
C509 H509 0.9500
C510 H510 0.9500
C511 C512 1.474(10)
N521 C521 1.359(15)
N521 C532 1.364(16)
N522 C530 1.280(14)
N522 C531 1.422(13)
C521 C522 1.374(16)
C521 H521 0.9500
C522 C523 1.464(18)
C522 H522 0.9500
C523 C524 1.365(19)
C523 H523 0.9500
C524 C525 1.42(2)
C524 C532 1.415(14)
C525 C526 1.49(2)
C525 H525 0.9500
C526 C527 1.375(18)
C526 H526 0.9500
C527 C528 1.35(2)
C527 C531 1.435(15)
C528 C529 1.35(2)
C528 H528 0.9500
C529 C530 1.413(14)
C529 H529 0.9500
C530 H530 0.9500
C531 C532 1.413(18)
N541 C541 1.330(14)
N541 C552 1.377(12)
N542 C550 1.327(13)
N542 C551 1.369(12)
C541 C542 1.427(17)
C541 H541 0.9500
C542 C543 1.416(19)
C542 H542 0.9500
C543 C544 1.355(18)
C543 H543 0.9500
C544 C552 1.476(14)
C544 C545 1.49(2)
C545 C546 1.33(2)
C545 H545 0.9500
C546 C547 1.400(17)
C546 H546 0.9500
C547 C551 1.398(13)
C547 C548 1.454(18)
C548 C549 1.371(17)
C548 H548 0.9500
C549 C550 1.368(14)
C549 H549 0.9500
C550 H550 0.9500
C551 C552 1.422(14)
O561 C561 1.217(9)
O562 C561 1.258(9)
O563 C564 1.257(9)
O564 C564 1.298(9)
O565 C568 1.225(9)
O566 C568 1.234(9)
O567 C565 1.268(9)
O568 C565 1.253(9)
C561 C562 1.566(11)
C562 C563 1.533(10)
C562 C566 1.549(10)
C562 H562 1.0000
C563 C564 1.494(10)
C563 C567 1.562(10)
C563 H563 1.0000
C565 C566 1.518(10)
C566 C567 1.540(9)
C566 H566 1.0000
C567 C568 1.573(11)
C567 H567 1.0000
O571 C571 1.287(8)
O572 C571 1.271(9)
O573 C574 1.252(9)
O574 C574 1.290(10)
O575 C575 1.255(9)
O576 C575 1.237(9)
O577 C578 1.275(9)
O578 C578 1.282(9)
C571 C572 1.503(9)
C572 C573 1.522(10)
C572 C576 1.545(10)
C572 H572 1.0000
C573 C574 1.481(11)
C573 C577 1.527(11)
C573 H573 1.0000
C575 C576 1.559(11)
C576 C577 1.510(10)
C576 H576 1.0000
C577 C578 1.506(10)
C577 H577 1.0000
O42W O43W 0.87(2)
